data_1568876
loop_
_publ_author_name
'Sun, Xiaofei'
'Hinz, Alexander'
'Schulz, Stephan'
'Zimmermann, Lisa'
'Scheer, Manfred'
'Roesky, Peter W.'

_publ_section_title
;
 Snapshots of sequential polyphosphide rearrangement upon metallatetrylene
 addition.
;
_journal_issue 18
_journal_name_full 'Chemical science'
_journal_page_first 4769
_journal_page_last 4776
_journal_paper_doi 10.1039/d3sc00806a
_journal_volume 14
_journal_year 2023
_chemical_formula_moiety 'C54 H79 Cl Fe Ga N4 P5 Si, 0.5(C6 D6)'
_chemical_formula_sum 'C57 H79 Cl D3 Fe Ga N4 P5 Si'
_chemical_formula_weight 1167.22
_space_group_crystal_system monoclinic
_space_group_IT_number 14
_space_group_name_Hall '-P 2ybc'
_space_group_name_H-M_alt 'P 1 21/c 1'
_atom_sites_solution_hydrogens geom
_atom_sites_solution_primary dual
_audit_creation_date 2022-12-06
_audit_creation_method
;
Olex2 1.5
(compiled 2022.04.07 svn.rca3783a0 for OlexSys, GUI svn.r6498)
;
_audit_update_record
;
2022-12-09 deposited with the CCDC.	2023-03-31 downloaded from the CCDC.
;
_cell_angle_alpha 90
_cell_angle_beta 96.801(2)
_cell_angle_gamma 90
_cell_formula_units_Z 8
_cell_length_a 37.7246(8)
_cell_length_b 16.1228(2)
_cell_length_c 19.9295(4)
_cell_measurement_reflns_used 23499
_cell_measurement_temperature 100
_cell_measurement_theta_max 28.12
_cell_measurement_theta_min 2.77
_cell_volume 12036.3(4)
_computing_cell_refinement 'X-Area Recipe 1.37.0.0 (STOE, 2021)'
_computing_data_collection 'X-Area Pilatus3_SV 1.31.175.0 (STOE, 2021)'
_computing_data_reduction
;
X-Area Integrate 2.5.1.0 (STOE, 2021)
X-Area LANA 2.6.2.0 (STOE, 2021)
;
_computing_molecular_graphics 'Olex2 1.5 (Dolomanov et al., 2009)'
_computing_publication_material 'Olex2 1.5 (Dolomanov et al., 2009)'
_computing_structure_refinement 'SHELXL 2019/2 (Sheldrick, 2015)'
_computing_structure_solution 'SHELXT  (Sheldrick, 2015)'
_diffrn_ambient_temperature 100
_diffrn_detector 'EIGER2 1M CDTE'
_diffrn_detector_area_resol_mean 13.33
_diffrn_measured_fraction_theta_full 0.996
_diffrn_measured_fraction_theta_max 0.996
_diffrn_measurement_details '215 frames, detector distance = 80 mm'
_diffrn_measurement_device 'Eulerian 4-circle diffractometer'
_diffrn_measurement_device_type 'STOE STADIVARI'
_diffrn_measurement_method 'rotation method, \w scans'
_diffrn_radiation_collimation '1.2 0.6 mm diameter'
_diffrn_radiation_monochromator 'Graded multilayer mirror'
_diffrn_radiation_polarisn_norm 270
_diffrn_radiation_probe x-ray
_diffrn_radiation_type 'Mo K\a'
_diffrn_radiation_wavelength 0.71073
_diffrn_reflns_av_R_equivalents 0.0423
_diffrn_reflns_av_unetI/netI 0.0602
_diffrn_reflns_Laue_measured_fraction_full 0.996
_diffrn_reflns_Laue_measured_fraction_max 0.996
_diffrn_reflns_limit_h_max 46
_diffrn_reflns_limit_h_min -46
_diffrn_reflns_limit_k_max 19
_diffrn_reflns_limit_k_min -19
_diffrn_reflns_limit_l_max 19
_diffrn_reflns_limit_l_min -24
_diffrn_reflns_number 79223
_diffrn_reflns_point_group_measured_fraction_full 0.996
_diffrn_reflns_point_group_measured_fraction_max 0.996
_diffrn_reflns_theta_full 25.242
_diffrn_reflns_theta_max 26.000
_diffrn_reflns_theta_min 2.774
_diffrn_source Axo_Mo
_diffrn_source_current 0.830
_diffrn_source_power 0.050
_diffrn_source_voltage 60
_exptl_absorpt_coefficient_mu 0.925
_exptl_absorpt_correction_T_max 1.0000
_exptl_absorpt_correction_T_min 0.3921
_exptl_absorpt_correction_type multi-scan
_exptl_absorpt_process_details
;
STOE LANA, absorption correction by scaling of reflection intensities.
J. Koziskova, F. Hahn, J. Richter, J. Kozisek, "Comparison of different
absorption corrections on the model structure of tetrakis(\m~2~-acetato)-
diaqua-di-copper(II)", Acta Chimica Slovaca, vol. 9, no. 2, 2016, pp. 136 - 140.
;
_exptl_crystal_colour green
_exptl_crystal_colour_primary green
_exptl_crystal_density_diffrn 1.288
_exptl_crystal_density_method 'not measured'
_exptl_crystal_description plate
_exptl_crystal_F_000 4920
_exptl_crystal_size_max 0.189
_exptl_crystal_size_mid 0.151
_exptl_crystal_size_min 0.089
_refine_diff_density_max 1.110
_refine_diff_density_min -0.505
_refine_diff_density_rms 0.072
_refine_ls_extinction_method none
_refine_ls_goodness_of_fit_ref 1.055
_refine_ls_hydrogen_treatment constr
_refine_ls_matrix_type full
_refine_ls_number_parameters 1988
_refine_ls_number_reflns 23569
_refine_ls_number_restraints 4427
_refine_ls_restrained_S_all 0.997
_refine_ls_R_factor_all 0.1118
_refine_ls_R_factor_gt 0.0612
_refine_ls_shift/su_max 0.001
_refine_ls_shift/su_mean 0.000
_refine_ls_structure_factor_coef Fsqd
_refine_ls_weighting_details 'w=1/[\s^2^(Fo^2^)+(0.0394P)^2^+26.4816P] where P=(Fo^2^+2Fc^2^)/3'
_refine_ls_weighting_scheme calc
_refine_ls_wR_factor_gt 0.1182
_refine_ls_wR_factor_ref 0.1395
_reflns_Friedel_coverage 0.000
_reflns_number_gt 15099
_reflns_number_total 23569
_reflns_threshold_expression 'I > 2\s(I)'
_cod_data_source_file d3sc00806a2.cif
_cod_data_source_block xf458a
_cod_depositor_comments 'Adding full bibliography for 1568870--1568876.cif.'
_cod_original_cell_volume 12036.4(4)
_cod_original_formula_sum 'C57 H79 Cl Fe Ga N4 P5 Si D3'
_cod_database_code 1568876
_shelx_shelxl_version_number 2019/2
_audit_contact_author
;
      Prof. Dr. Peter W. Roesky
      Karlsruher Institut fuer Technologie (KIT), CS
      Institut fuer Anorganische Chemie (AOC)
      Lehrstuhl fuer Anorganische Funktionsmaterialien
      Engesserstr. 15, Geb. 30.45
      76131 Karlsruhe 
      Bundesrepublik Deutschland
;
_audit_contact_letter
;
;
_shelx_space_group_comment
;
The symmetry employed for this shelxl refinement is uniquely defined
by the following loop, which should always be used as a source of
symmetry information in preference to the above space-group names.
They are only intended as comments.
;
_shelx_estimated_absorpt_t_max 0.922
_shelx_estimated_absorpt_t_min 0.845
_olex2_refinement_description
;
1. Fixed Uiso
 At 1.2 times of:
  All C(H) groups
 At 1.5 times of:
  All C(H,H,H) groups
2. Rigid bond restraints
 C1, C1B, C1C, C2, C2B, C2C, C3, C3B, C3C, C4, C4B, C4C, C5, C5B, C5C, C6, C6B,
  C6C, C7, C7B, C7C, C8, C8B, C8C, C9, C9B, C9C, C10, C10B, C10C
 with sigma for 1-2 distances of 0.02 and sigma for 1-3 distances of 0.02
 Si1C, Si2, N1C, N2C, N5, N6, C11, C11C, C12, C12C, C13, C13C, C14, C14C, C15,
 C15C, C16, C16C, C17, C17C, C18, C18C, C19, C19C, C20, C20C, C21, C21C, C22,
 C22C, C23, C23C, C24, C24C, C25, C25C
 with sigma for 1-2 distances of 0.01 and sigma for 1-3 distances of 0.01
 Fe1B, Fe1C, P1B, P1C, P2B, P2C, P3B, P3C, P4B, P4C, P5B, P5C
 with sigma for 1-2 distances of 0.01 and sigma for 1-3 distances of 0.01
 C26, C26B, C27, C27B, C28, C28B, C29, C29B, C30, C30B, C31, C31B, C32, C32B,
 C33, C33B, C34, C34B, C35, C35B, C36, C36B, C37, C37B
 with sigma for 1-2 distances of 0.01 and sigma for 1-3 distances of 0.01
 C43, C43B, C44, C44B, C45, C45B, C46, C46B, C47, C47B, C48, C48B, C49, C49B,
 C50, C50B, C51, C51B, C52, C52B, C53, C53B, C54, C54B
 with sigma for 1-2 distances of 0.01 and sigma for 1-3 distances of 0.01
3. Uiso/Uaniso restraints and constraints
C1 \\sim C1B \\sim C1C \\sim C2 \\sim C2B \\sim C2C \\sim C3 \\sim C3B \\sim
C3C \\sim C4 \\sim C4B \\sim C4C \\sim C5 \\sim C5B \\sim C5C \\sim C6 \\sim
C6B \\sim C6C \\sim C7 \\sim C7B \\sim C7C \\sim C8 \\sim C8B \\sim C8C \\sim
C9 \\sim C9B \\sim C9C \\sim C10 \\sim C10B \\sim C10C: within 2.5A with sigma
of 0.03 and sigma for terminal atoms of 0.06 within 2.5A
Si1C \\sim Si2 \\sim N1C \\sim N2C \\sim N5 \\sim N6 \\sim C11 \\sim C11C \\sim
C12 \\sim C12C \\sim C13 \\sim C13C \\sim C14 \\sim C14C \\sim C15 \\sim C15C
\\sim C16 \\sim C16C \\sim C17 \\sim C17C \\sim C18 \\sim C18C \\sim C19 \\sim
C19C \\sim C20 \\sim C20C \\sim C21 \\sim C21C \\sim C22 \\sim C22C \\sim C23
\\sim C23C \\sim C24 \\sim C24C \\sim C25 \\sim C25C: within 2.5A with sigma of
0.01 and sigma for terminal atoms of 0.02 within 2.5A
Fe1B \\sim Fe1C \\sim P1B \\sim P1C \\sim P2B \\sim P2C \\sim P3B \\sim P3C
\\sim P4B \\sim P4C \\sim P5B \\sim P5C: within 3.5A with sigma of 0.01 and
sigma for terminal atoms of 0.02 within 3.5A
C26 \\sim C26B \\sim C27 \\sim C27B \\sim C28 \\sim C28B \\sim C29 \\sim C29B
\\sim C30 \\sim C30B \\sim C31 \\sim C31B \\sim C32 \\sim C32B \\sim C33 \\sim
C33B \\sim C34 \\sim C34B \\sim C35 \\sim C35B \\sim C36 \\sim C36B \\sim C37
\\sim C37B: within 2.5A with sigma of 0.01 and sigma for terminal atoms of 0.02
within 2.5A
C43 \\sim C43B \\sim C44 \\sim C44B \\sim C45 \\sim C45B \\sim C46 \\sim C46B
\\sim C47 \\sim C47B \\sim C48 \\sim C48B \\sim C49 \\sim C49B \\sim C50 \\sim
C50B \\sim C51 \\sim C51B \\sim C52 \\sim C52B \\sim C53 \\sim C53B \\sim C54
\\sim C54B: within 2.5A with sigma of 0.01 and sigma for terminal atoms of 0.02
within 2.5A
C109 \\sim C110 \\sim C111 \\sim C112 \\sim C113 \\sim C114 \\sim C209 \\sim
C210 \\sim C211 \\sim C212 \\sim C213 \\sim C214: within 2.5A with sigma of
0.02 and sigma for terminal atoms of 0.04 within 2.5A
4. Same fragment restrains
{Fe1B, P5B, P4B, P3B, P2B, P1B} sigma for 1-2: 0.01, 1-3: 0.04
{Fe1C, P5C, P4C, P3C, P2C, P1C} sigma for 1-2: 0.01, 1-3: 0.04
as in
{Fe2, P6, P7, P8, P9, P10}
{Si1C, N1C, N2C, C11C, C12C, C13C, C14C, C15C, C16C, C17C, C18C, C19C, C20C,
C21C, C22C, C23C, C24C, C25C} sigma for 1-2: 0.01, 1-3: 0.04
as in
{Si2, N5, N6, C11, C12, C13, C14, C15, C16, C17, C18, C19, C20, C21, C22, C23,
C24, C25}
{C1B, C2B, C3B, C4B, C5B, C6B, C7B, C8B, C9B, C10B} sigma for 1-2: 0.01, 1-3:
0.04
{C1C, C2C, C3C, C4C, C5C, C6C, C7C, C8C, C9C, C10C} sigma for 1-2: 0.01, 1-3:
0.04
as in
{C1, C2, C3, C4, C5, C6, C7, C8, C9, C10}
{C26B, C27B, C28B, C29B, C30B, C31B, C32B, C33B, C34B, C35B, C36B, C37B} sigma
for 1-2: 0.01, 1-3: 0.04
as in
{C26, C27, C28, C29, C30, C31, C32, C33, C34, C35, C36, C37}
{C43B, C44B, C45B, C46B, C47B, C48B, C49B, C50B, C51B, C52B, C53B, C54B} sigma
for 1-2: 0.01, 1-3: 0.04
as in
{C43, C44, C45, C46, C47, C48, C49, C50, C51, C52, C53, C54}
5. Others
 1*[Sof(Fe2)+Sof(P6)+Sof(P7)+Sof(P8)+Sof(P9)+Sof(P10)]+1*[Sof(Fe1B)+Sof(P5B)+
 Sof(P4B)+Sof(P3B)+Sof(P2B)+Sof(P1B)]+1*[Sof(Fe1C)+Sof(P5C)+Sof(P4C)+Sof(P3C)+
 Sof(P2C)+Sof(P1C)]=1 with esd of 0
 1*[Sof(C1)+Sof(C2)+Sof(C3)+Sof(C4)+Sof(C5)+Sof(C6)+Sof(H6A)+Sof(H6B)+Sof(H6C)+
 Sof(C7)+Sof(H7A)+Sof(H7B)+Sof(H7C)+Sof(C8)+Sof(H8A)+Sof(H8B)+Sof(H8C)+Sof(C9)+
 Sof(H9A)+Sof(H9B)+Sof(H9C)+Sof(C10)+Sof(H10A)+Sof(H10B)+Sof(H10C)]+1*[Sof(C1B)+
 Sof(C2B)+Sof(C3B)+Sof(C4B)+Sof(C5B)+Sof(C6B)+Sof(H6BA)+Sof(H6BB)+Sof(H6BC)+
 Sof(C7B)+Sof(H7BA)+Sof(H7BB)+Sof(H7BC)+Sof(C8B)+Sof(H8BA)+Sof(H8BB)+Sof(H8BC)+
 Sof(C9B)+Sof(H9BA)+Sof(H9BB)+Sof(H9BC)+Sof(C10B)+Sof(H10D)+Sof(H10E)+
 Sof(H10F)]+1*[Sof(C1C)+Sof(C2C)+Sof(C3C)+Sof(C4C)+Sof(C5C)+Sof(C6C)+Sof(H6CA)+
 Sof(H6CB)+Sof(H6CC)+Sof(C7C)+Sof(H7CA)+Sof(H7CB)+Sof(H7CC)+Sof(C8C)+Sof(H8CA)+
 Sof(H8CB)+Sof(H8CC)+Sof(C9C)+Sof(H9CA)+Sof(H9CB)+Sof(H9CC)+Sof(C10C)+Sof(H10G)+
 Sof(H10H)+Sof(H10I)]=1 with esd of 0
 Sof(Fe2)=Sof(P6)=Sof(P7)=Sof(P8)=Sof(P9)=Sof(P10)=FVAR(1)
 Sof(Fe1B)=Sof(P5B)=Sof(P4B)=Sof(P3B)=Sof(P2B)=Sof(P1B)=FVAR(2)
 Sof(Fe1C)=Sof(P5C)=Sof(P4C)=Sof(P3C)=Sof(P2C)=Sof(P1C)=FVAR(3)
 Sof(C1)=Sof(C2)=Sof(C3)=Sof(C4)=Sof(C5)=Sof(C6)=Sof(H6A)=Sof(H6B)=Sof(H6C)=
 Sof(C7)=Sof(H7A)=Sof(H7B)=Sof(H7C)=Sof(C8)=Sof(H8A)=Sof(H8B)=Sof(H8C)=Sof(C9)=
 Sof(H9A)=Sof(H9B)=Sof(H9C)=Sof(C10)=Sof(H10A)=Sof(H10B)=Sof(H10C)=FVAR(4)
 Sof(Si1C)=Sof(N1C)=Sof(N2C)=Sof(C11C)=Sof(C12C)=Sof(H12A)=Sof(H12B)=Sof(H12C)=
 Sof(C13C)=Sof(H13A)=Sof(H13B)=Sof(H13C)=Sof(C14C)=Sof(H14A)=Sof(H14B)=
 Sof(H14C)=Sof(C15C)=Sof(C16C)=Sof(C17C)=Sof(H17C)=Sof(C18C)=Sof(H18C)=
 Sof(C19C)=Sof(H19C)=Sof(C20C)=Sof(H20C)=Sof(C21C)=Sof(H21C)=Sof(C22C)=
 Sof(C23C)=Sof(H23A)=Sof(H23B)=Sof(H23C)=Sof(C24C)=Sof(H24A)=Sof(H24B)=
 Sof(H24C)=Sof(C25C)=Sof(H25A)=Sof(H25B)=Sof(H25C)=1-FVAR(5)
 Sof(Si2)=Sof(N5)=Sof(N6)=Sof(C11)=Sof(C12)=Sof(H12D)=Sof(H12E)=Sof(H12F)=
 Sof(C13)=Sof(H13D)=Sof(H13E)=Sof(H13F)=Sof(C14)=Sof(H14D)=Sof(H14E)=Sof(H14F)=
 Sof(C15)=Sof(C16)=Sof(C17)=Sof(H17)=Sof(C18)=Sof(H18)=Sof(C19)=Sof(H19)=
 Sof(C20)=Sof(H20)=Sof(C21)=Sof(H21)=Sof(C22)=Sof(C23)=Sof(H23D)=Sof(H23E)=
 Sof(H23F)=Sof(C24)=Sof(H24D)=Sof(H24E)=Sof(H24F)=Sof(C25)=Sof(H25D)=Sof(H25E)=
 Sof(H25F)=FVAR(5)
 Sof(C26B)=Sof(C27B)=Sof(C28B)=Sof(H28B)=Sof(C29B)=Sof(H29B)=Sof(C30B)=
 Sof(H30B)=Sof(C31B)=Sof(C32B)=Sof(H32B)=Sof(C33B)=Sof(H33D)=Sof(H33E)=
 Sof(H33F)=Sof(C34B)=Sof(H34D)=Sof(H34E)=Sof(H34F)=Sof(C35B)=Sof(H35B)=
 Sof(C36B)=Sof(H36D)=Sof(H36E)=Sof(H36F)=Sof(C37B)=Sof(H37D)=Sof(H37E)=
 Sof(H37F)=1-FVAR(6)
 Sof(C26)=Sof(C27)=Sof(C28)=Sof(H28)=Sof(C29)=Sof(H29)=Sof(C30)=Sof(H30)=
 Sof(C31)=Sof(C32)=Sof(H32)=Sof(C33)=Sof(H33A)=Sof(H33B)=Sof(H33C)=Sof(C34)=
 Sof(H34A)=Sof(H34B)=Sof(H34C)=Sof(C35)=Sof(H35)=Sof(C36)=Sof(H36A)=Sof(H36B)=
 Sof(H36C)=Sof(C37)=Sof(H37A)=Sof(H37B)=Sof(H37C)=FVAR(6)
 Sof(C43B)=Sof(C44B)=Sof(C45B)=Sof(H45B)=Sof(C46B)=Sof(H46B)=Sof(C47B)=
 Sof(H47B)=Sof(C48B)=Sof(C49B)=Sof(H49B)=Sof(C50B)=Sof(H50D)=Sof(H50E)=
 Sof(H50F)=Sof(C51B)=Sof(H51D)=Sof(H51E)=Sof(H51F)=Sof(C52B)=Sof(H52B)=
 Sof(C53B)=Sof(H53D)=Sof(H53E)=Sof(H53F)=Sof(C54B)=Sof(H54D)=Sof(H54E)=
 Sof(H54F)=1-FVAR(7)
 Sof(C43)=Sof(C44)=Sof(C45)=Sof(H45)=Sof(C46)=Sof(H46)=Sof(C47)=Sof(H47)=
 Sof(C48)=Sof(C49)=Sof(H49)=Sof(C50)=Sof(H50A)=Sof(H50B)=Sof(H50C)=Sof(C51)=
 Sof(H51A)=Sof(H51B)=Sof(H51C)=Sof(C52)=Sof(H52)=Sof(C53)=Sof(H53A)=Sof(H53B)=
 Sof(H53C)=Sof(C54)=Sof(H54A)=Sof(H54B)=Sof(H54C)=FVAR(7)
 Sof(C209)=Sof(H209)=Sof(C210)=Sof(H210)=Sof(C211)=Sof(H211)=Sof(C212)=
 Sof(H212)=Sof(C213)=Sof(H213)=Sof(C214)=Sof(H214)=1-FVAR(8)
 Sof(C109)=Sof(H109)=Sof(C110)=Sof(H110)=Sof(C111)=Sof(H111)=Sof(C112)=
 Sof(H112)=Sof(C113)=Sof(H113)=Sof(C114)=Sof(H114)=FVAR(8)
 Sof(C1B)=Sof(C2B)=Sof(C3B)=Sof(C4B)=Sof(C5B)=Sof(C6B)=Sof(H6BA)=Sof(H6BB)=
 Sof(H6BC)=Sof(C7B)=Sof(H7BA)=Sof(H7BB)=Sof(H7BC)=Sof(C8B)=Sof(H8BA)=Sof(H8BB)=
 Sof(H8BC)=Sof(C9B)=Sof(H9BA)=Sof(H9BB)=Sof(H9BC)=Sof(C10B)=Sof(H10D)=Sof(H10E)=
 Sof(H10F)=FVAR(9)
 Sof(C1C)=Sof(C2C)=Sof(C3C)=Sof(C4C)=Sof(C5C)=Sof(C6C)=Sof(H6CA)=Sof(H6CB)=
 Sof(H6CC)=Sof(C7C)=Sof(H7CA)=Sof(H7CB)=Sof(H7CC)=Sof(C8C)=Sof(H8CA)=Sof(H8CB)=
 Sof(H8CC)=Sof(C9C)=Sof(H9CA)=Sof(H9CB)=Sof(H9CC)=Sof(C10C)=Sof(H10G)=Sof(H10H)=
 Sof(H10I)=FVAR(10)
6.a Ternary CH refined with riding coordinates:
 C86(H86), C89(H89), C103(H103), C106(H106), C32(H32), C35(H35), C32B(H32B),
 C35B(H35B), C49(H49), C52(H52), C49B(H49B), C52B(H52B)
6.b Me refined with riding coordinates:
 C12C(H12A,H12B,H12C), C13C(H13A,H13B,H13C), C14C(H14A,H14B,H14C), C23C(H23A,
 H23B,H23C), C24C(H24A,H24B,H24C), C25C(H25A,H25B,H25C)
6.c Aromatic/amide H refined with riding coordinates:
 C71(H71), C72(H72), C73(H73), C74(H74), C75(H75), C82(H82), C83(H83),
 C84(H84), C94(H94), C99(H99), C100(H100), C101(H101), C17C(H17C), C18C(H18C),
 C19C(H19C), C20C(H20C), C21C(H21C), C17(H17), C18(H18), C19(H19), C20(H20),
 C21(H21), C28(H28), C29(H29), C30(H30), C28B(H28B), C29B(H29B), C30B(H30B),
 C40(H40), C45(H45), C46(H46), C47(H47), C45B(H45B), C46B(H46B), C47B(H47B),
 C109(H109), C110(H110), C111(H111), C112(H112), C113(H113), C114(H114),
 C209(H209), C210(H210), C211(H211), C212(H212), C213(H213), C214(H214)
6.d Fitted pentagon refined as free rotating group:
 C1(C2,C3,C4,C5), C1B(C2B,C3B,C4B,C5B), C1C(C2C,C3C,C4C,C5C)
6.e Fitted hexagon refined as free rotating group:
 C43B(C44B,C45B,C46B,C47B,C48B), C109(C110,C111,C112,C113,C114), C209(C210,
 C211,C212,C213,C214)
6.f Idealised Me refined as rotating group:
 C60(H60A,H60B,H60C), C61(H61A,H61B,H61C), C62(H62A,H62B,H62C), C63(H63A,H63B,
 H63C), C64(H64A,H64B,H64C), C66(H66A,H66B,H66C), C67(H67A,H67B,H67C), C68(H68A,
 H68B,H68C), C77(H77A,H77B,H77C), C78(H78A,H78B,H78C), C79(H79A,H79B,H79C),
 C87(H87A,H87B,H87C), C88(H88A,H88B,H88C), C90(H90A,H90B,H90C), C91(H91A,H91B,
 H91C), C92(H92A,H92B,H92C), C96(H96A,H96B,H96C), C104(H10J,H10K,H10L),
 C105(H10M,H10N,H10O), C107(H10P,H10Q,H10R), C108(H10S,H10T,H10U), C12(H12D,
 H12E,H12F), C13(H13D,H13E,H13F), C14(H14D,H14E,H14F), C23(H23D,H23E,H23F),
 C24(H24D,H24E,H24F), C25(H25D,H25E,H25F), C6(H6A,H6B,H6C), C7(H7A,H7B,H7C),
 C8(H8A,H8B,H8C), C9(H9A,H9B,H9C), C10(H10A,H10B,H10C), C6B(H6BA,H6BB,H6BC),
 C7B(H7BA,H7BB,H7BC), C8B(H8BA,H8BB,H8BC), C9B(H9BA,H9BB,H9BC), C10B(H10D,H10E,
 H10F), C6C(H6CA,H6CB,H6CC), C7C(H7CA,H7CB,H7CC), C8C(H8CA,H8CB,H8CC), C9C(H9CA,
 H9CB,H9CC), C10C(H10G,H10H,H10I), C33(H33A,H33B,H33C), C34(H34A,H34B,H34C),
 C36(H36A,H36B,H36C), C37(H37A,H37B,H37C), C33B(H33D,H33E,H33F), C34B(H34D,H34E,
 H34F), C36B(H36D,H36E,H36F), C37B(H37D,H37E,H37F), C38(H38A,H38B,H38C),
 C42(H42A,H42B,H42C), C50(H50A,H50B,H50C), C51(H51A,H51B,H51C), C53(H53A,H53B,
 H53C), C54(H54A,H54B,H54C), C50B(H50D,H50E,H50F), C51B(H51D,H51E,H51F),
 C53B(H53D,H53E,H53F), C54B(H54D,H54E,H54F)
;
_olex2_submission_special_instructions 'No special instructions were received'

loop_
_space_group_symop_operation_xyz
'x, y, z'
'-x, y+1/2, -z+1/2'
'-x, -y, -z'
'x, -y-1/2, z-1/2'

loop_
_atom_site_label
_atom_site_type_symbol
_atom_site_fract_x
_atom_site_fract_y
_atom_site_fract_z
_atom_site_U_iso_or_equiv
_atom_site_adp_type
_atom_site_occupancy
_atom_site_site_symmetry_order
_atom_site_calc_flag
_atom_site_refinement_flags_posn
_atom_site_refinement_flags_adp
_atom_site_refinement_flags_occupancy
_atom_site_disorder_assembly
_atom_site_disorder_group
Ga1 Ga 0.66316(2) 0.69668(3) 0.86742(2) 0.02897(11) Uani 1 1 d . . . . .
Fe1 Fe 0.56431(2) 0.47607(4) 0.78529(3) 0.03347(15) Uani 1 1 d . . . . .
Cl1 Cl 0.65995(3) 0.72573(6) 0.75845(5) 0.0360(2) Uani 1 1 d . . . . .
P1 P 0.63388(3) 0.58172(7) 0.90300(6) 0.0346(3) Uani 1 1 d . . . . .
P2 P 0.58024(3) 0.59641(7) 0.84535(6) 0.0368(3) Uani 1 1 d . . . . .
P3 P 0.59052(3) 0.59218(7) 0.74161(6) 0.0372(3) Uani 1 1 d . . . . .
P4 P 0.62175(3) 0.48324(7) 0.74518(6) 0.0363(3) Uani 1 1 d . . . . .
P5 P 0.65574(3) 0.47839(7) 0.84989(6) 0.0355(3) Uani 1 1 d . . . . .
Si1 Si 0.60387(3) 0.41151(7) 0.85755(6) 0.0339(3) Uani 1 1 d . . . . .
N1 N 0.61555(9) 0.2989(2) 0.86036(19) 0.0363(8) Uani 1 1 d . . . . .
N2 N 0.59920(9) 0.3682(2) 0.94364(18) 0.0364(9) Uani 1 1 d . . . . .
N3 N 0.71453(8) 0.7059(2) 0.89613(16) 0.0298(8) Uani 1 1 d . . . . .
N4 N 0.64879(9) 0.8008(2) 0.90614(17) 0.0310(8) Uani 1 1 d . . . . .
C55 C 0.51014(12) 0.4730(3) 0.8043(3) 0.0473(12) Uani 1 1 d . . . . .
C56 C 0.51381(11) 0.5164(3) 0.7437(3) 0.0428(12) Uani 1 1 d . . . . .
C57 C 0.52781(12) 0.4630(3) 0.6975(2) 0.0415(11) Uani 1 1 d . . . . .
C58 C 0.53355(11) 0.3849(3) 0.7295(2) 0.0405(11) Uani 1 1 d . . . . .
C59 C 0.52299(12) 0.3902(3) 0.7956(2) 0.0439(12) Uani 1 1 d . . . . .
C60 C 0.49212(15) 0.5050(5) 0.8611(3) 0.086(2) Uani 1 1 d . . . . .
H60A H 0.467345 0.519313 0.844760 0.129 Uiso 1 1 calc R U . . .
H60B H 0.504642 0.554560 0.879966 0.129 Uiso 1 1 calc R U . . .
H60C H 0.492442 0.462378 0.896228 0.129 Uiso 1 1 calc R U . . .
C61 C 0.50102(15) 0.6042(3) 0.7293(4) 0.078(2) Uani 1 1 d . . . . .
H61A H 0.475515 0.603589 0.712619 0.117 Uiso 1 1 calc R U . . .
H61B H 0.514384 0.628851 0.695010 0.117 Uiso 1 1 calc R U . . .
H61C H 0.504865 0.637089 0.770873 0.117 Uiso 1 1 calc R U . . .
C62 C 0.53290(15) 0.4818(4) 0.6260(3) 0.0677(17) Uani 1 1 d . . . . .
H62A H 0.510513 0.471802 0.596833 0.102 Uiso 1 1 calc R U . . .
H62B H 0.551634 0.445860 0.611867 0.102 Uiso 1 1 calc R U . . .
H62C H 0.539918 0.539954 0.622230 0.102 Uiso 1 1 calc R U . . .
C63 C 0.54388(14) 0.3060(3) 0.6957(3) 0.0711(18) Uani 1 1 d . . . . .
H63A H 0.522443 0.279705 0.672344 0.107 Uiso 1 1 calc R U . . .
H63B H 0.555401 0.267905 0.729926 0.107 Uiso 1 1 calc R U . . .
H63C H 0.560478 0.319099 0.662934 0.107 Uiso 1 1 calc R U . . .
C64 C 0.52099(15) 0.3191(4) 0.8433(3) 0.0744(19) Uani 1 1 d . . . . .
H64A H 0.497958 0.290930 0.833139 0.112 Uiso 1 1 calc R U . . .
H64B H 0.523352 0.339852 0.889855 0.112 Uiso 1 1 calc R U . . .
H64C H 0.540350 0.279915 0.838203 0.112 Uiso 1 1 calc R U . . .
C65 C 0.58784(13) 0.3951(3) 1.0089(2) 0.0432(11) Uani 1 1 d . . . . .
C66 C 0.62123(15) 0.4133(4) 1.0588(3) 0.0698(17) Uani 1 1 d . . . . .
H66A H 0.613985 0.435779 1.100835 0.105 Uiso 1 1 calc R U . . .
H66B H 0.636254 0.453870 1.038881 0.105 Uiso 1 1 calc R U . . .
H66C H 0.634712 0.361909 1.068617 0.105 Uiso 1 1 calc R U . . .
C67 C 0.56431(15) 0.3324(3) 1.0397(3) 0.0582(14) Uani 1 1 d . . . . .
H67A H 0.555109 0.357079 1.079149 0.087 Uiso 1 1 calc R U . . .
H67B H 0.578378 0.282964 1.053705 0.087 Uiso 1 1 calc R U . . .
H67C H 0.544300 0.316892 1.006168 0.087 Uiso 1 1 calc R U . . .
C68 C 0.56719(14) 0.4758(3) 0.9958(3) 0.0533(13) Uani 1 1 d . . . . .
H68A H 0.559876 0.496479 1.038337 0.080 Uiso 1 1 calc R U . . .
H68B H 0.545972 0.465799 0.963464 0.080 Uiso 1 1 calc R U . . .
H68C H 0.582432 0.517064 0.977263 0.080 Uiso 1 1 calc R U . . .
C69 C 0.60958(11) 0.2936(3) 0.9250(2) 0.0392(11) Uani 1 1 d . . . . .
C70 C 0.61283(13) 0.2170(3) 0.9678(2) 0.0430(11) Uani 1 1 d . . . . .
C71 C 0.64197(13) 0.2048(3) 1.0161(2) 0.0518(13) Uani 1 1 d . . . . .
H71 H 0.660662 0.244612 1.021946 0.062 Uiso 1 1 calc R U . . .
C72 C 0.64349(16) 0.1340(4) 1.0557(3) 0.0645(16) Uani 1 1 d . . . . .
H72 H 0.663296 0.125765 1.089116 0.077 Uiso 1 1 calc R U . . .
C73 C 0.61697(19) 0.0757(4) 1.0474(3) 0.0714(18) Uani 1 1 d . . . . .
H73 H 0.618277 0.027861 1.075430 0.086 Uiso 1 1 calc R U . . .
C74 C 0.58832(17) 0.0866(3) 0.9984(3) 0.0601(15) Uani 1 1 d . . . . .
H74 H 0.570240 0.045441 0.991494 0.072 Uiso 1 1 calc R U . . .
C75 C 0.58603(14) 0.1578(3) 0.9593(3) 0.0484(12) Uani 1 1 d . . . . .
H75 H 0.565969 0.166097 0.926396 0.058 Uiso 1 1 calc R U . . .
C76 C 0.63723(12) 0.2405(3) 0.8232(2) 0.0426(11) Uani 1 1 d . . . . .
C77 C 0.63781(12) 0.2738(3) 0.7525(2) 0.0459(12) Uani 1 1 d . . . . .
H77A H 0.652403 0.237400 0.727461 0.069 Uiso 1 1 calc R U . . .
H77B H 0.647995 0.329758 0.754700 0.069 Uiso 1 1 calc R U . . .
H77C H 0.613402 0.275721 0.729358 0.069 Uiso 1 1 calc R U . . .
C78 C 0.67557(13) 0.2380(3) 0.8586(3) 0.0581(14) Uani 1 1 d . . . . .
H78A H 0.690647 0.206531 0.830956 0.087 Uiso 1 1 calc R U . . .
H78B H 0.675814 0.211279 0.902837 0.087 Uiso 1 1 calc R U . . .
H78C H 0.684750 0.294739 0.864749 0.087 Uiso 1 1 calc R U . . .
C79 C 0.62123(16) 0.1539(3) 0.8186(3) 0.0638(16) Uani 1 1 d . . . . .
H79A H 0.633243 0.120495 0.786994 0.096 Uiso 1 1 calc R U . . .
H79B H 0.595702 0.157499 0.802516 0.096 Uiso 1 1 calc R U . . .
H79C H 0.624421 0.127877 0.863359 0.096 Uiso 1 1 calc R U . . .
C80 C 0.73678(11) 0.6323(2) 0.8992(2) 0.0327(10) Uani 1 1 d . . . . .
C81 C 0.73824(11) 0.5828(3) 0.9578(2) 0.0369(10) Uani 1 1 d . . . . .
C82 C 0.75800(12) 0.5094(3) 0.9595(3) 0.0436(12) Uani 1 1 d . . . . .
H82 H 0.759448 0.474916 0.998424 0.052 Uiso 1 1 calc R U . . .
C83 C 0.77538(13) 0.4866(3) 0.9055(3) 0.0514(13) Uani 1 1 d . . . . .
H83 H 0.788496 0.436147 0.907348 0.062 Uiso 1 1 calc R U . . .
C84 C 0.77401(13) 0.5356(3) 0.8491(3) 0.0469(12) Uani 1 1 d . . . . .
H84 H 0.786490 0.519004 0.812659 0.056 Uiso 1 1 calc R U . . .
C85 C 0.75456(12) 0.6098(3) 0.8442(2) 0.0383(11) Uani 1 1 d . . . . .
C86 C 0.71947(12) 0.6087(3) 1.0176(2) 0.0375(11) Uani 1 1 d . . . . .
H86 H 0.696662 0.636370 0.999105 0.045 Uiso 1 1 calc R U . . .
C87 C 0.70954(13) 0.5351(3) 1.0604(2) 0.0478(12) Uani 1 1 d . . . . .
H87A H 0.694349 0.554461 1.093820 0.072 Uiso 1 1 calc R U . . .
H87B H 0.731318 0.510268 1.083625 0.072 Uiso 1 1 calc R U . . .
H87C H 0.696607 0.493654 1.031000 0.072 Uiso 1 1 calc R U . . .
C88 C 0.74125(13) 0.6723(3) 1.0620(2) 0.0473(12) Uani 1 1 d . . . . .
H88A H 0.728478 0.686991 1.100413 0.071 Uiso 1 1 calc R U . . .
H88B H 0.744697 0.722168 1.035428 0.071 Uiso 1 1 calc R U . . .
H88C H 0.764547 0.648565 1.078742 0.071 Uiso 1 1 calc R U . . .
C89 C 0.75292(13) 0.6601(3) 0.7794(2) 0.0446(12) Uani 1 1 d . . . . .
H89 H 0.738830 0.711585 0.785299 0.053 Uiso 1 1 calc R U . . .
C90 C 0.73333(14) 0.6101(3) 0.7212(2) 0.0537(14) Uani 1 1 d . . . . .
H90A H 0.730640 0.643998 0.680042 0.081 Uiso 1 1 calc R U . . .
H90B H 0.709699 0.594174 0.732569 0.081 Uiso 1 1 calc R U . . .
H90C H 0.747092 0.560141 0.713557 0.081 Uiso 1 1 calc R U . . .
C91 C 0.78978(13) 0.6859(3) 0.7622(3) 0.0540(13) Uani 1 1 d . . . . .
H91A H 0.787098 0.721056 0.721780 0.081 Uiso 1 1 calc R U . . .
H91B H 0.803571 0.636310 0.753564 0.081 Uiso 1 1 calc R U . . .
H91C H 0.802299 0.716847 0.800155 0.081 Uiso 1 1 calc R U . . .
C92 C 0.76863(11) 0.7924(3) 0.9146(2) 0.0383(11) Uani 1 1 d . . . . .
H92A H 0.775110 0.838858 0.945294 0.057 Uiso 1 1 calc R U . . .
H92B H 0.776778 0.803842 0.870596 0.057 Uiso 1 1 calc R U . . .
H92C H 0.779983 0.741535 0.933532 0.057 Uiso 1 1 calc R U . . .
C93 C 0.72871(11) 0.7816(3) 0.9058(2) 0.0319(10) Uani 1 1 d . . . . .
C94 C 0.70853(11) 0.8538(2) 0.9081(2) 0.0330(10) Uani 1 1 d . . . . .
H94 H 0.721562 0.904053 0.906333 0.040 Uiso 1 1 calc R U . . .
C95 C 0.67203(11) 0.8636(3) 0.9125(2) 0.0328(10) Uani 1 1 d . . . . .
C96 C 0.65913(12) 0.9505(3) 0.9243(2) 0.0410(11) Uani 1 1 d . . . . .
H96A H 0.677769 0.981055 0.952626 0.061 Uiso 1 1 calc R U . . .
H96B H 0.637540 0.947937 0.947161 0.061 Uiso 1 1 calc R U . . .
H96C H 0.653736 0.979021 0.880870 0.061 Uiso 1 1 calc R U . . .
C97 C 0.61301(11) 0.8108(3) 0.9244(2) 0.0343(10) Uani 1 1 d . . . . .
C98 C 0.58584(11) 0.8418(3) 0.8769(2) 0.0354(10) Uani 1 1 d . . . . .
C99 C 0.55149(12) 0.8475(3) 0.8970(3) 0.0528(13) Uani 1 1 d . . . . .
H99 H 0.532485 0.868334 0.866016 0.063 Uiso 1 1 calc R U . . .
C100 C 0.54476(14) 0.8238(4) 0.9602(3) 0.0673(17) Uani 1 1 d . . . . .
H100 H 0.521283 0.828272 0.972641 0.081 Uiso 1 1 calc R U . . .
C101 C 0.57202(14) 0.7932(4) 1.0061(3) 0.0641(16) Uani 1 1 d . . . . .
H101 H 0.567121 0.776774 1.049881 0.077 Uiso 1 1 calc R U . . .
C102 C 0.60647(12) 0.7863(3) 0.9888(2) 0.0443(12) Uani 1 1 d . . . . .
C103 C 0.59156(12) 0.8708(3) 0.8067(2) 0.0404(11) Uani 1 1 d . . . . .
H103 H 0.617468 0.864695 0.801474 0.049 Uiso 1 1 calc R U . . .
C104 C 0.57030(13) 0.8207(3) 0.7521(2) 0.0499(13) Uani 1 1 d . . . . .
H10J H 0.574336 0.842415 0.707728 0.075 Uiso 1 1 calc R U . . .
H10K H 0.544852 0.824449 0.757382 0.075 Uiso 1 1 calc R U . . .
H10L H 0.577904 0.762561 0.755747 0.075 Uiso 1 1 calc R U . . .
C105 C 0.58141(13) 0.9629(3) 0.7971(3) 0.0562(14) Uani 1 1 d . . . . .
H10M H 0.588535 0.982711 0.754126 0.084 Uiso 1 1 calc R U . . .
H10N H 0.593694 0.995483 0.834322 0.084 Uiso 1 1 calc R U . . .
H10O H 0.555542 0.969192 0.796557 0.084 Uiso 1 1 calc R U . . .
C106 C 0.63639(13) 0.7553(3) 1.0407(2) 0.0490(13) Uani 1 1 d . . . . .
H106 H 0.655567 0.732354 1.015384 0.059 Uiso 1 1 calc R U . . .
C107 C 0.62523(16) 0.6873(3) 1.0860(3) 0.0635(15) Uani 1 1 d . . . . .
H10P H 0.646295 0.665843 1.114141 0.095 Uiso 1 1 calc R U . . .
H10Q H 0.613866 0.642280 1.058194 0.095 Uiso 1 1 calc R U . . .
H10R H 0.608276 0.709612 1.114997 0.095 Uiso 1 1 calc R U . . .
C108 C 0.65241(15) 0.8283(4) 1.0833(3) 0.0668(17) Uani 1 1 d . . . . .
H10S H 0.672024 0.808399 1.115950 0.100 Uiso 1 1 calc R U . . .
H10T H 0.633954 0.853443 1.107458 0.100 Uiso 1 1 calc R U . . .
H10U H 0.661493 0.869800 1.053683 0.100 Uiso 1 1 calc R U . . .
Ga2 Ga 0.84026(2) 0.43548(3) 0.62091(3) 0.03883(13) Uani 1 1 d . . . . .
Fe1B Fe 0.9392(3) 0.2028(6) 0.7068(6) 0.0409(19) Uani 0.114(3) 1 d D U P A 2
P5B P 0.8477(7) 0.2104(18) 0.6394(12) 0.044(2) Uani 0.114(3) 1 d D U P A 2
P4B P 0.8721(5) 0.3121(13) 0.5896(11) 0.044(2) Uani 0.114(3) 1 d D U P A 2
P3B P 0.9244(4) 0.3276(8) 0.6529(6) 0.0437(18) Uani 0.114(3) 1 d D U P A 2
P2B P 0.9120(4) 0.3166(7) 0.7534(6) 0.0414(19) Uani 0.114(3) 1 d D U P A 2
P1B P 0.8814(3) 0.2066(8) 0.7428(8) 0.040(2) Uani 0.114(3) 1 d D U P A 2
Fe1C Fe 0.95476(14) 0.2385(3) 0.6526(3) 0.0385(12) Uani 0.1596(15) 1 d D U P A 3
P5C P 0.85997(18) 0.3016(5) 0.6286(4) 0.0388(15) Uani 0.1596(15) 1 d D U P A 3
P4C P 0.88304(19) 0.2854(5) 0.5348(4) 0.0471(17) Uani 0.1596(15) 1 d D U P A 3
P3C P 0.93987(19) 0.3270(5) 0.5616(4) 0.0501(17) Uani 0.1596(15) 1 d D U P A 3
P2C P 0.9441(2) 0.3820(4) 0.6587(4) 0.0469(16) Uani 0.1596(15) 1 d D U P A 3
P1C P 0.90918(17) 0.3032(5) 0.7055(4) 0.0405(14) Uani 0.1596(15) 1 d D U P A 3
Fe2 Fe 0.94290(5) 0.22198(13) 0.68276(12) 0.0603(7) Uani 0.727(3) 1 d D . P A 1
P6 P 0.85060(11) 0.2240(3) 0.63045(19) 0.0495(8) Uani 0.727(3) 1 d D . P A 1
P7 P 0.86945(8) 0.32709(17) 0.57405(14) 0.0450(6) Uani 0.727(3) 1 d D . P A 1
P8 P 0.92500(6) 0.34022(15) 0.62200(16) 0.0611(7) Uani 0.727(3) 1 d D . P A 1
P9 P 0.91923(7) 0.34043(19) 0.72752(16) 0.0743(9) Uani 0.727(3) 1 d D . P A 1
P10 P 0.88796(8) 0.23222(19) 0.73092(14) 0.0647(8) Uani 0.727(3) 1 d D . P A 1
Cl0B Cl 0.84111(3) 0.45677(8) 0.73072(6) 0.0484(3) Uani 1 1 d . . . . .
Si1C Si 0.9133(3) 0.1752(5) 0.5874(6) 0.0584(18) Uani 0.186(4) 1 d D U P A 3
N1C N 0.8877(6) 0.0778(11) 0.6012(11) 0.0641(19) Uani 0.186(4) 1 d D U P A 3
N2C N 0.9170(7) 0.1014(11) 0.5171(9) 0.0669(19) Uani 0.186(4) 1 d D U P A 3
C11C C 0.8613(5) 0.0439(14) 0.6427(10) 0.071(2) Uani 0.186(4) 1 d D U P A 3
C12C C 0.8565(11) -0.0470(14) 0.648(2) 0.081(4) Uani 0.186(4) 1 d D U P A 3
H12A H 0.837952 -0.058424 0.677764 0.121 Uiso 0.186(4) 1 calc R U P A 3
H12B H 0.849357 -0.070528 0.603557 0.121 Uiso 0.186(4) 1 calc R U P A 3
H12C H 0.879030 -0.072265 0.667963 0.121 Uiso 0.186(4) 1 calc R U P A 3
C13C C 0.8228(6) 0.067(2) 0.6048(16) 0.078(4) Uani 0.186(4) 1 d D U P A 3
H13A H 0.804195 0.045896 0.630608 0.118 Uiso 0.186(4) 1 calc R U P A 3
H13B H 0.820595 0.127770 0.600956 0.118 Uiso 0.186(4) 1 calc R U P A 3
H13C H 0.819894 0.042667 0.559490 0.118 Uiso 0.186(4) 1 calc R U P A 3
C14C C 0.8653(8) 0.091(2) 0.7090(12) 0.074(4) Uani 0.186(4) 1 d D U P A 3
H14A H 0.847995 0.069564 0.737792 0.111 Uiso 0.186(4) 1 calc R U P A 3
H14B H 0.889529 0.083054 0.731788 0.111 Uiso 0.186(4) 1 calc R U P A 3
H14C H 0.860913 0.149889 0.700242 0.111 Uiso 0.186(4) 1 calc R U P A 3
C15C C 0.8973(10) 0.0449(13) 0.5448(14) 0.0638(18) Uani 0.186(4) 1 d D U P A 3
C16C C 0.8871(10) -0.0367(14) 0.513(2) 0.0734(18) Uani 0.186(4) 1 d D U P A 3
C17C C 0.9105(11) -0.105(2) 0.521(3) 0.078(2) Uani 0.186(4) 1 d D U P A 3
H17C H 0.931381 -0.101594 0.552829 0.093 Uiso 0.186(4) 1 calc R U P A 3
C18C C 0.9035(9) -0.1766(19) 0.484(2) 0.080(2) Uani 0.186(4) 1 d D U P A 3
H18C H 0.919610 -0.222051 0.488966 0.095 Uiso 0.186(4) 1 calc R U P A 3
C19C C 0.8724(10) -0.1808(18) 0.440(2) 0.080(2) Uani 0.186(4) 1 d D U P A 3
H19C H 0.867098 -0.230095 0.415146 0.096 Uiso 0.186(4) 1 calc R U P A 3
C20C C 0.8488(9) -0.1155(18) 0.432(2) 0.079(2) Uani 0.186(4) 1 d D U P A 3
H20C H 0.826100 -0.121947 0.406462 0.095 Uiso 0.186(4) 1 calc R U P A 3
C21C C 0.8589(10) -0.0394(17) 0.463(2) 0.076(2) Uani 0.186(4) 1 d D U P A 3
H21C H 0.846254 0.009842 0.448659 0.091 Uiso 0.186(4) 1 calc R U P A 3
C22C C 0.9259(7) 0.1115(14) 0.4461(10) 0.075(3) Uani 0.186(4) 1 d D U P A 3
C23C C 0.9472(9) 0.1901(16) 0.4394(18) 0.085(4) Uani 0.186(4) 1 d D U P A 3
H23A H 0.952785 0.195507 0.392796 0.128 Uiso 0.186(4) 1 calc R U P A 3
H23B H 0.933203 0.238110 0.450899 0.128 Uiso 0.186(4) 1 calc R U P A 3
H23C H 0.969481 0.187530 0.470170 0.128 Uiso 0.186(4) 1 calc R U P A 3
C24C C 0.9476(9) 0.0378(19) 0.4266(18) 0.083(4) Uani 0.186(4) 1 d D U P A 3
H24A H 0.953277 0.044943 0.380293 0.124 Uiso 0.186(4) 1 calc R U P A 3
H24B H 0.969719 0.033891 0.457553 0.124 Uiso 0.186(4) 1 calc R U P A 3
H24C H 0.933625 -0.013141 0.429513 0.124 Uiso 0.186(4) 1 calc R U P A 3
C25C C 0.8918(8) 0.118(2) 0.3979(15) 0.082(4) Uani 0.186(4) 1 d D U P A 3
H25A H 0.897693 0.124253 0.351625 0.122 Uiso 0.186(4) 1 calc R U P A 3
H25B H 0.877725 0.066968 0.400924 0.122 Uiso 0.186(4) 1 calc R U P A 3
H25C H 0.877929 0.165591 0.410041 0.122 Uiso 0.186(4) 1 calc R U P A 3
Si2 Si 0.90056(5) 0.15273(12) 0.62004(12) 0.0504(6) Uani 0.814(4) 1 d D U P A 1
N5 N 0.88845(14) 0.0401(4) 0.6230(3) 0.0588(12) Uani 0.814(4) 1 d D U P A 1
N6 N 0.90268(16) 0.1039(3) 0.5356(3) 0.0594(12) Uani 0.814(4) 1 d D U P A 1
C11 C 0.8668(2) -0.0144(6) 0.6620(5) 0.0785(18) Uani 0.814(4) 1 d D U P A 1
C12 C 0.8805(3) -0.1000(6) 0.6714(5) 0.122(3) Uani 0.814(4) 1 d D U P A 1
H12D H 0.863730 -0.133267 0.693979 0.183 Uiso 0.814(4) 1 calc R U P A 1
H12E H 0.903774 -0.098998 0.699144 0.183 Uiso 0.814(4) 1 calc R U P A 1
H12F H 0.883197 -0.124397 0.627226 0.183 Uiso 0.814(4) 1 calc R U P A 1
C13 C 0.8281(2) -0.0216(7) 0.6202(5) 0.102(2) Uani 0.814(4) 1 d D U P A 1
H13D H 0.813461 -0.060117 0.643096 0.153 Uiso 0.814(4) 1 calc R U P A 1
H13E H 0.830393 -0.042194 0.574607 0.153 Uiso 0.814(4) 1 calc R U P A 1
H13F H 0.816758 0.033164 0.617097 0.153 Uiso 0.814(4) 1 calc R U P A 1
C14 C 0.8608(2) 0.0288(6) 0.7267(4) 0.086(2) Uani 0.814(4) 1 d D U P A 1
H14D H 0.847338 -0.007774 0.753801 0.128 Uiso 0.814(4) 1 calc R U P A 1
H14E H 0.847205 0.079930 0.716171 0.128 Uiso 0.814(4) 1 calc R U P A 1
H14F H 0.883852 0.042344 0.752295 0.128 Uiso 0.814(4) 1 calc R U P A 1
C15 C 0.8931(2) 0.0307(4) 0.5583(4) 0.0613(13) Uani 0.814(4) 1 d D U P A 1
C16 C 0.8913(3) -0.0489(4) 0.5198(5) 0.0735(16) Uani 0.814(4) 1 d D U P A 1
C17 C 0.9191(3) -0.1066(5) 0.5358(6) 0.0752(17) Uani 0.814(4) 1 d D U P A 1
H17 H 0.938381 -0.093679 0.569391 0.090 Uiso 0.814(4) 1 calc R U P A 1
C18 C 0.9183(3) -0.1815(5) 0.5027(5) 0.0844(18) Uani 0.814(4) 1 d D U P A 1
H18 H 0.936621 -0.221466 0.513657 0.101 Uiso 0.814(4) 1 calc R U P A 1
C19 C 0.8904(3) -0.1975(5) 0.4535(5) 0.0894(18) Uani 0.814(4) 1 d D U P A 1
H19 H 0.890434 -0.247883 0.428794 0.107 Uiso 0.814(4) 1 calc R U P A 1
C20 C 0.8626(3) -0.1435(6) 0.4386(5) 0.0896(17) Uani 0.814(4) 1 d D U P A 1
H20 H 0.843426 -0.156966 0.405052 0.108 Uiso 0.814(4) 1 calc R U P A 1
C21 C 0.8628(3) -0.0681(5) 0.4736(5) 0.0806(17) Uani 0.814(4) 1 d D U P A 1
H21 H 0.843267 -0.030793 0.465309 0.097 Uiso 0.814(4) 1 calc R U P A 1
C22 C 0.9113(2) 0.1277(5) 0.4666(4) 0.0733(16) Uani 0.814(4) 1 d D U P A 1
C23 C 0.9281(3) 0.2128(5) 0.4732(5) 0.095(2) Uani 0.814(4) 1 d D U P A 1
H23D H 0.934763 0.230424 0.429321 0.142 Uiso 0.814(4) 1 calc R U P A 1
H23E H 0.949524 0.210827 0.506298 0.142 Uiso 0.814(4) 1 calc R U P A 1
H23F H 0.911054 0.252440 0.488388 0.142 Uiso 0.814(4) 1 calc R U P A 1
C24 C 0.9375(2) 0.0684(5) 0.4396(5) 0.083(2) Uani 0.814(4) 1 d D U P A 1
H24D H 0.942737 0.087450 0.395076 0.125 Uiso 0.814(4) 1 calc R U P A 1
H24E H 0.927044 0.012760 0.435455 0.125 Uiso 0.814(4) 1 calc R U P A 1
H24F H 0.959626 0.066867 0.470716 0.125 Uiso 0.814(4) 1 calc R U P A 1
C25 C 0.8768(2) 0.1322(6) 0.4190(4) 0.097(2) Uani 0.814(4) 1 d D U P A 1
H25D H 0.881537 0.157089 0.376062 0.146 Uiso 0.814(4) 1 calc R U P A 1
H25E H 0.859394 0.166139 0.439380 0.146 Uiso 0.814(4) 1 calc R U P A 1
H25F H 0.867214 0.076108 0.410684 0.146 Uiso 0.814(4) 1 calc R U P A 1
N7 N 0.85134(9) 0.5442(2) 0.58833(19) 0.0402(9) Uani 1 1 d . . . . .
N8 N 0.78968(9) 0.4374(2) 0.58636(17) 0.0342(8) Uani 1 1 d . . . . .
C1 C 0.9979(3) 0.2659(5) 0.6990(6) 0.067(3) Uani 0.455(3) 1 d DG U P A 1
C2 C 0.9871(4) 0.2337(7) 0.7597(5) 0.067(3) Uani 0.455(3) 1 d DG U P A 1
C3 C 0.9766(5) 0.1499(7) 0.7479(6) 0.069(3) Uani 0.455(3) 1 d DG U P A 1
C4 C 0.9809(5) 0.1303(6) 0.6799(6) 0.066(3) Uani 0.455(3) 1 d DG U P A 1
C5 C 0.9941(4) 0.2020(7) 0.6497(5) 0.066(3) Uani 0.455(3) 1 d DG U P A 1
C6 C 1.0124(4) 0.3507(8) 0.6892(10) 0.096(5) Uani 0.455(3) 1 d D U P A 1
H6A H 1.001610 0.390273 0.718106 0.144 Uiso 0.455(3) 1 calc R U P A 1
H6B H 1.006825 0.367191 0.641794 0.144 Uiso 0.455(3) 1 calc R U P A 1
H6C H 1.038379 0.350361 0.701263 0.144 Uiso 0.455(3) 1 calc R U P A 1
C7 C 0.9898(4) 0.2836(11) 0.8248(8) 0.089(5) Uani 0.455(3) 1 d D U P A 1
H7A H 1.014717 0.285636 0.845102 0.134 Uiso 0.455(3) 1 calc R U P A 1
H7B H 0.975198 0.257329 0.856398 0.134 Uiso 0.455(3) 1 calc R U P A 1
H7C H 0.981117 0.340156 0.814894 0.134 Uiso 0.455(3) 1 calc R U P A 1
C8 C 0.9636(4) 0.0944(12) 0.7990(8) 0.092(5) Uani 0.455(3) 1 d D U P A 1
H8A H 0.983968 0.069199 0.826639 0.139 Uiso 0.455(3) 1 calc R U P A 1
H8B H 0.948611 0.050762 0.776181 0.139 Uiso 0.455(3) 1 calc R U P A 1
H8C H 0.949477 0.126659 0.828100 0.139 Uiso 0.455(3) 1 calc R U P A 1
C9 C 0.9793(5) 0.0438(8) 0.6483(9) 0.069(5) Uani 0.455(3) 1 d D U P A 1
H9A H 1.001394 0.013749 0.663437 0.103 Uiso 0.455(3) 1 calc R U P A 1
H9B H 0.976573 0.048775 0.598978 0.103 Uiso 0.455(3) 1 calc R U P A 1
H9C H 0.958907 0.013456 0.662315 0.103 Uiso 0.455(3) 1 calc R U P A 1
C10 C 1.0081(4) 0.2092(12) 0.5834(8) 0.092(5) Uani 0.455(3) 1 d D U P A 1
H10A H 1.034055 0.200864 0.589508 0.138 Uiso 0.455(3) 1 calc R U P A 1
H10B H 1.002689 0.264448 0.564411 0.138 Uiso 0.455(3) 1 calc R U P A 1
H10C H 0.996932 0.166990 0.552402 0.138 Uiso 0.455(3) 1 calc R U P A 1
C1B C 0.9899(5) 0.2451(7) 0.7468(8) 0.069(4) Uani 0.345(3) 1 d DG U P A 2
C2B C 0.9740(4) 0.1809(8) 0.7819(5) 0.061(3) Uani 0.345(3) 1 d DG U P A 2
C3B C 0.9701(4) 0.1102(6) 0.7391(7) 0.060(3) Uani 0.345(3) 1 d DG U P A 2
C4B C 0.9835(5) 0.1307(8) 0.6776(6) 0.066(4) Uani 0.345(3) 1 d DG U P A 2
C5B C 0.9958(5) 0.2140(8) 0.6824(7) 0.072(3) Uani 0.345(3) 1 d DG U P A 2
C6B C 1.0006(9) 0.3297(11) 0.7724(14) 0.090(7) Uani 0.345(3) 1 d D U P A 2
H6BA H 0.995467 0.370245 0.735902 0.135 Uiso 0.345(3) 1 calc R U P A 2
H6BB H 1.026161 0.330245 0.788308 0.135 Uiso 0.345(3) 1 calc R U P A 2
H6BC H 0.987061 0.344189 0.809874 0.135 Uiso 0.345(3) 1 calc R U P A 2
C7B C 0.9658(5) 0.1896(15) 0.8542(8) 0.096(6) Uani 0.345(3) 1 d D U P A 2
H7BA H 0.987640 0.180381 0.885103 0.144 Uiso 0.345(3) 1 calc R U P A 2
H7BB H 0.947769 0.148614 0.863072 0.144 Uiso 0.345(3) 1 calc R U P A 2
H7BC H 0.956720 0.245545 0.861103 0.144 Uiso 0.345(3) 1 calc R U P A 2
C8B C 0.9587(5) 0.0273(10) 0.7618(11) 0.084(5) Uani 0.345(3) 1 d D U P A 2
H8BA H 0.979720 -0.004184 0.780934 0.127 Uiso 0.345(3) 1 calc R U P A 2
H8BB H 0.946410 -0.002901 0.723197 0.127 Uiso 0.345(3) 1 calc R U P A 2
H8BC H 0.942455 0.034478 0.796327 0.127 Uiso 0.345(3) 1 calc R U P A 2
C9B C 0.9892(7) 0.0706(15) 0.6206(12) 0.096(7) Uani 0.345(3) 1 d D U P A 2
H9BA H 1.010591 0.037043 0.633770 0.144 Uiso 0.345(3) 1 calc R U P A 2
H9BB H 0.992344 0.102005 0.579581 0.144 Uiso 0.345(3) 1 calc R U P A 2
H9BC H 0.968414 0.034118 0.611750 0.144 Uiso 0.345(3) 1 calc R U P A 2
C10B C 1.0136(6) 0.2618(16) 0.6322(12) 0.110(6) Uani 0.345(3) 1 d D U P A 2
H10D H 1.001786 0.250288 0.586637 0.166 Uiso 0.345(3) 1 calc R U P A 2
H10E H 1.038747 0.245300 0.634992 0.166 Uiso 0.345(3) 1 calc R U P A 2
H10F H 1.012053 0.321188 0.641718 0.166 Uiso 0.345(3) 1 calc R U P A 2
C1C C 0.9933(10) 0.2509(15) 0.7384(13) 0.068(4) Uani 0.200(3) 1 d DG U P A 3
C2C C 0.9765(11) 0.1732(16) 0.7458(13) 0.064(4) Uani 0.200(3) 1 d DG U P A 3
C3C C 0.9801(11) 0.1251(12) 0.6873(14) 0.068(4) Uani 0.200(3) 1 d DG U P A 3
C4C C 0.9991(8) 0.1732(13) 0.6437(11) 0.067(4) Uani 0.200(3) 1 d DG U P A 3
C5C C 1.0073(8) 0.2509(13) 0.6753(13) 0.068(4) Uani 0.200(3) 1 d DG U P A 3
C6C C 1.0019(14) 0.312(2) 0.7948(17) 0.071(9) Uani 0.200(3) 1 d D U P A 3
H6CA H 1.010262 0.363809 0.776574 0.106 Uiso 0.200(3) 1 calc R U P A 3
H6CB H 1.020698 0.288937 0.827847 0.106 Uiso 0.200(3) 1 calc R U P A 3
H6CC H 0.980503 0.322475 0.816821 0.106 Uiso 0.200(3) 1 calc R U P A 3
C7C C 0.9598(9) 0.150(2) 0.8088(15) 0.079(7) Uani 0.200(3) 1 d D U P A 3
H7CA H 0.973330 0.105118 0.832454 0.119 Uiso 0.200(3) 1 calc R U P A 3
H7CB H 0.935052 0.132808 0.796127 0.119 Uiso 0.200(3) 1 calc R U P A 3
H7CC H 0.960166 0.198861 0.838694 0.119 Uiso 0.200(3) 1 calc R U P A 3
C8C C 0.9712(11) 0.0353(14) 0.680(2) 0.079(9) Uani 0.200(3) 1 d D U P A 3
H8CA H 0.961569 0.023986 0.632720 0.119 Uiso 0.200(3) 1 calc R U P A 3
H8CB H 0.953414 0.020733 0.709671 0.119 Uiso 0.200(3) 1 calc R U P A 3
H8CC H 0.992852 0.002234 0.691509 0.119 Uiso 0.200(3) 1 calc R U P A 3
C9C C 1.0128(10) 0.142(2) 0.5792(13) 0.092(8) Uani 0.200(3) 1 d D U P A 3
H9CA H 1.024544 0.088015 0.587945 0.139 Uiso 0.200(3) 1 calc R U P A 3
H9CB H 1.030012 0.181691 0.564689 0.139 Uiso 0.200(3) 1 calc R U P A 3
H9CC H 0.992755 0.135747 0.543579 0.139 Uiso 0.200(3) 1 calc R U P A 3
C10C C 1.0294(9) 0.3176(19) 0.6497(19) 0.088(8) Uani 0.200(3) 1 d D U P A 3
H10G H 1.015851 0.369668 0.646548 0.132 Uiso 0.200(3) 1 calc R U P A 3
H10H H 1.035494 0.302350 0.604918 0.132 Uiso 0.200(3) 1 calc R U P A 3
H10I H 1.051279 0.324766 0.680837 0.132 Uiso 0.200(3) 1 calc R U P A 3
C26 C 0.8875(3) 0.5678(12) 0.5820(6) 0.0538(17) Uani 0.621(10) 1 d D U P B 1
C27 C 0.9096(2) 0.6047(7) 0.6376(5) 0.0584(18) Uani 0.621(10) 1 d D U P B 1
C28 C 0.9444(2) 0.6240(7) 0.6259(6) 0.0634(18) Uani 0.621(10) 1 d D U P B 1
H28 H 0.960203 0.648417 0.661068 0.076 Uiso 0.621(10) 1 calc R U P B 1
C29 C 0.9564(2) 0.6082(7) 0.5642(6) 0.0657(19) Uani 0.621(10) 1 d D U P B 1
H29 H 0.980208 0.622545 0.558273 0.079 Uiso 0.621(10) 1 calc R U P B 1
C30 C 0.9353(3) 0.5730(7) 0.5118(6) 0.0646(18) Uani 0.621(10) 1 d D U P B 1
H30 H 0.944275 0.563359 0.469835 0.078 Uiso 0.621(10) 1 calc R U P B 1
C31 C 0.9001(2) 0.5511(9) 0.5208(5) 0.0583(17) Uani 0.621(10) 1 d D U P B 1
C32 C 0.8974(3) 0.6247(6) 0.7054(5) 0.058(2) Uani 0.621(10) 1 d D U P B 1
H32 H 0.871619 0.609475 0.703434 0.070 Uiso 0.621(10) 1 calc R U P B 1
C33 C 0.9183(3) 0.5743(8) 0.7625(6) 0.066(3) Uani 0.621(10) 1 d D U P B 1
H33A H 0.908757 0.585967 0.805228 0.100 Uiso 0.621(10) 1 calc R U P B 1
H33B H 0.943555 0.589759 0.766545 0.100 Uiso 0.621(10) 1 calc R U P B 1
H33C H 0.915797 0.514963 0.752277 0.100 Uiso 0.621(10) 1 calc R U P B 1
C34 C 0.9011(3) 0.7160(7) 0.7222(6) 0.074(3) Uani 0.621(10) 1 d D U P B 1
H34A H 0.888992 0.728126 0.761966 0.111 Uiso 0.621(10) 1 calc R U P B 1
H34B H 0.890226 0.748805 0.683739 0.111 Uiso 0.621(10) 1 calc R U P B 1
H34C H 0.926439 0.730308 0.731747 0.111 Uiso 0.621(10) 1 calc R U P B 1
C35 C 0.8761(3) 0.5112(7) 0.4634(5) 0.0572(19) Uani 0.621(10) 1 d D U P B 1
H35 H 0.858899 0.475335 0.484586 0.069 Uiso 0.621(10) 1 calc R U P B 1
C36 C 0.8963(3) 0.4541(7) 0.4193(6) 0.067(3) Uani 0.621(10) 1 d D U P B 1
H36A H 0.879183 0.425226 0.386539 0.100 Uiso 0.621(10) 1 calc R U P B 1
H36B H 0.910116 0.413309 0.448014 0.100 Uiso 0.621(10) 1 calc R U P B 1
H36C H 0.912518 0.487289 0.395207 0.100 Uiso 0.621(10) 1 calc R U P B 1
C37 C 0.8539(5) 0.5739(9) 0.4191(6) 0.062(3) Uani 0.621(10) 1 d D U P B 1
H37A H 0.837655 0.544405 0.385105 0.093 Uiso 0.621(10) 1 calc R U P B 1
H37B H 0.869717 0.609803 0.396432 0.093 Uiso 0.621(10) 1 calc R U P B 1
H37C H 0.839918 0.607779 0.447269 0.093 Uiso 0.621(10) 1 calc R U P B 1
C26B C 0.8873(5) 0.559(2) 0.5684(9) 0.057(2) Uani 0.379(10) 1 d D U P B 2
C27B C 0.9146(4) 0.5855(12) 0.6201(8) 0.0596(18) Uani 0.379(10) 1 d D U P B 2
C28B C 0.9490(4) 0.5921(12) 0.6015(8) 0.063(2) Uani 0.379(10) 1 d D U P B 2
H28B H 0.968079 0.608746 0.634209 0.076 Uiso 0.379(10) 1 calc R U P B 2
C29B C 0.9559(4) 0.5749(12) 0.5363(9) 0.065(2) Uani 0.379(10) 1 d D U P B 2
H29B H 0.979553 0.580656 0.525230 0.078 Uiso 0.379(10) 1 calc R U P B 2
C30B C 0.9297(4) 0.5498(12) 0.4873(9) 0.065(2) Uani 0.379(10) 1 d D U P B 2
H30B H 0.935043 0.539612 0.442604 0.078 Uiso 0.379(10) 1 calc R U P B 2
C31B C 0.8948(4) 0.5394(14) 0.5035(8) 0.059(2) Uani 0.379(10) 1 d D U P B 2
C32B C 0.9071(4) 0.6067(10) 0.6911(8) 0.058(2) Uani 0.379(10) 1 d D U P B 2
H32B H 0.881206 0.596836 0.694424 0.069 Uiso 0.379(10) 1 calc R U P B 2
C33B C 0.9291(6) 0.5527(12) 0.7443(9) 0.066(4) Uani 0.379(10) 1 d D U P B 2
H33D H 0.926581 0.573923 0.789583 0.098 Uiso 0.379(10) 1 calc R U P B 2
H33E H 0.954329 0.554469 0.736808 0.098 Uiso 0.379(10) 1 calc R U P B 2
H33F H 0.920525 0.495382 0.740462 0.098 Uiso 0.379(10) 1 calc R U P B 2
C34B C 0.9151(5) 0.6974(10) 0.7052(10) 0.067(3) Uani 0.379(10) 1 d D U P B 2
H34D H 0.905978 0.713529 0.747352 0.101 Uiso 0.379(10) 1 calc R U P B 2
H34E H 0.903581 0.731016 0.667900 0.101 Uiso 0.379(10) 1 calc R U P B 2
H34F H 0.940983 0.706298 0.709541 0.101 Uiso 0.379(10) 1 calc R U P B 2
C35B C 0.8668(4) 0.5112(11) 0.4474(8) 0.059(2) Uani 0.379(10) 1 d D U P B 2
H35B H 0.844977 0.495586 0.468703 0.071 Uiso 0.379(10) 1 calc R U P B 2
C36B C 0.8775(5) 0.4353(11) 0.4075(9) 0.064(4) Uani 0.379(10) 1 d D U P B 2
H36D H 0.856983 0.416785 0.376292 0.096 Uiso 0.379(10) 1 calc R U P B 2
H36E H 0.885225 0.390332 0.438945 0.096 Uiso 0.379(10) 1 calc R U P B 2
H36F H 0.897125 0.450477 0.381778 0.096 Uiso 0.379(10) 1 calc R U P B 2
C37B C 0.8561(8) 0.5811(15) 0.3967(11) 0.066(4) Uani 0.379(10) 1 d D U P B 2
H37D H 0.836159 0.562684 0.364145 0.099 Uiso 0.379(10) 1 calc R U P B 2
H37E H 0.876508 0.595301 0.372709 0.099 Uiso 0.379(10) 1 calc R U P B 2
H37F H 0.848872 0.630037 0.420922 0.099 Uiso 0.379(10) 1 calc R U P B 2
C38 C 0.83611(14) 0.6923(3) 0.5729(3) 0.0534(13) Uani 1 1 d . . . . .
H38A H 0.815841 0.722058 0.548641 0.080 Uiso 1 1 calc R U . . .
H38B H 0.856649 0.695768 0.547185 0.080 Uiso 1 1 calc R U . . .
H38C H 0.842290 0.717498 0.617523 0.080 Uiso 1 1 calc R U . . .
C39 C 0.82621(12) 0.6030(3) 0.5811(2) 0.0382(11) Uani 1 1 d . . . . .
C40 C 0.78986(11) 0.5857(3) 0.5815(2) 0.0343(10) Uani 1 1 d . . . . .
H40 H 0.774858 0.632655 0.583769 0.041 Uiso 1 1 calc R U . . .
C41 C 0.77263(11) 0.5090(3) 0.5790(2) 0.0323(10) Uani 1 1 d . . . . .
C42 C 0.73210(11) 0.5096(3) 0.5666(2) 0.0412(11) Uani 1 1 d . . . . .
H42A H 0.723893 0.563565 0.548177 0.062 Uiso 1 1 calc R U . . .
H42B H 0.722290 0.499789 0.609275 0.062 Uiso 1 1 calc R U . . .
H42C H 0.723971 0.465810 0.534270 0.062 Uiso 1 1 calc R U . . .
C43 C 0.7695(4) 0.3587(7) 0.5784(6) 0.0389(16) Uani 0.585(17) 1 d D U P C 1
C44 C 0.7679(4) 0.3174(6) 0.5164(6) 0.0420(15) Uani 0.585(17) 1 d D U P C 1
C45 C 0.7495(3) 0.2421(6) 0.5095(6) 0.0431(17) Uani 0.585(17) 1 d D U P C 1
H45 H 0.748222 0.211845 0.468428 0.052 Uiso 0.585(17) 1 calc R U P C 1
C46 C 0.7330(3) 0.2119(6) 0.5629(6) 0.0441(18) Uani 0.585(17) 1 d D U P C 1
H46 H 0.719951 0.161441 0.557305 0.053 Uiso 0.585(17) 1 calc R U P C 1
C47 C 0.7349(3) 0.2529(6) 0.6243(6) 0.0448(18) Uani 0.585(17) 1 d D U P C 1
H47 H 0.723327 0.230591 0.660094 0.054 Uiso 0.585(17) 1 calc R U P C 1
C48 C 0.7539(3) 0.3275(6) 0.6334(6) 0.0380(15) Uani 0.585(17) 1 d D U P C 1
C49 C 0.7870(3) 0.3524(7) 0.4594(6) 0.0469(19) Uani 0.585(17) 1 d D U P C 1
H49 H 0.810198 0.375564 0.480769 0.056 Uiso 0.585(17) 1 calc R U P C 1
C50 C 0.7669(5) 0.4234(11) 0.4222(8) 0.062(3) Uani 0.585(17) 1 d D U P C 1
H50A H 0.778815 0.438682 0.382792 0.093 Uiso 0.585(17) 1 calc R U P C 1
H50B H 0.766685 0.471237 0.452424 0.093 Uiso 0.585(17) 1 calc R U P C 1
H50C H 0.742366 0.406114 0.407185 0.093 Uiso 0.585(17) 1 calc R U P C 1
C51 C 0.7959(4) 0.2870(8) 0.4085(6) 0.065(3) Uani 0.585(17) 1 d D U P C 1
H51A H 0.811821 0.311245 0.378268 0.098 Uiso 0.585(17) 1 calc R U P C 1
H51B H 0.773906 0.268064 0.381982 0.098 Uiso 0.585(17) 1 calc R U P C 1
H51C H 0.807847 0.239910 0.432712 0.098 Uiso 0.585(17) 1 calc R U P C 1
C52 C 0.7580(3) 0.3669(7) 0.7034(6) 0.0408(19) Uani 0.585(17) 1 d D U P C 1
H52 H 0.770199 0.421578 0.700526 0.049 Uiso 0.585(17) 1 calc R U P C 1
C53 C 0.7816(4) 0.3119(8) 0.7530(7) 0.051(3) Uani 0.585(17) 1 d D U P C 1
H53A H 0.783221 0.336123 0.798409 0.077 Uiso 0.585(17) 1 calc R U P C 1
H53B H 0.805518 0.308171 0.738752 0.077 Uiso 0.585(17) 1 calc R U P C 1
H53C H 0.771135 0.256330 0.753687 0.077 Uiso 0.585(17) 1 calc R U P C 1
C54 C 0.7218(4) 0.3823(11) 0.7287(8) 0.055(3) Uani 0.585(17) 1 d D U P C 1
H54A H 0.725122 0.416098 0.769817 0.083 Uiso 0.585(17) 1 calc R U P C 1
H54B H 0.710940 0.329125 0.738588 0.083 Uiso 0.585(17) 1 calc R U P C 1
H54C H 0.706058 0.411606 0.693774 0.083 Uiso 0.585(17) 1 calc R U P C 1
C43B C 0.7717(5) 0.3616(8) 0.5694(8) 0.0394(18) Uani 0.415(17) 1 d DG U P C 2
C44B C 0.7715(5) 0.3291(8) 0.5048(7) 0.0417(18) Uani 0.415(17) 1 d DG U P C 2
C45B C 0.7546(4) 0.2539(8) 0.4884(7) 0.0434(19) Uani 0.415(17) 1 d DG U P C 2
H45B H 0.754475 0.231678 0.444188 0.052 Uiso 0.415(17) 1 calc R U P C 2
C46B C 0.7379(3) 0.2113(6) 0.5365(8) 0.042(2) Uani 0.415(17) 1 d DG U P C 2
H46B H 0.726418 0.159911 0.525271 0.050 Uiso 0.415(17) 1 calc R U P C 2
C47B C 0.7381(4) 0.2438(8) 0.6011(7) 0.0426(19) Uani 0.415(17) 1 d DG U P C 2
H47B H 0.726749 0.214703 0.634068 0.051 Uiso 0.415(17) 1 calc R U P C 2
C48B C 0.7550(5) 0.3190(9) 0.6176(7) 0.0402(17) Uani 0.415(17) 1 d DG U P C 2
C49B C 0.7874(4) 0.3756(10) 0.4490(8) 0.044(2) Uani 0.415(17) 1 d D U P C 2
H49B H 0.805803 0.414111 0.471960 0.053 Uiso 0.415(17) 1 calc R U P C 2
C50B C 0.7599(7) 0.4295(17) 0.4080(13) 0.073(4) Uani 0.415(17) 1 d D U P C 2
H50D H 0.771279 0.460339 0.374037 0.109 Uiso 0.415(17) 1 calc R U P C 2
H50E H 0.749649 0.468617 0.438112 0.109 Uiso 0.415(17) 1 calc R U P C 2
H50F H 0.740864 0.394380 0.385462 0.109 Uiso 0.415(17) 1 calc R U P C 2
C51B C 0.8064(5) 0.3226(13) 0.4008(9) 0.069(4) Uani 0.415(17) 1 d D U P C 2
H51D H 0.818945 0.358726 0.371783 0.104 Uiso 0.415(17) 1 calc R U P C 2
H51E H 0.788848 0.288916 0.372679 0.104 Uiso 0.415(17) 1 calc R U P C 2
H51F H 0.823699 0.286136 0.426882 0.104 Uiso 0.415(17) 1 calc R U P C 2
C52B C 0.7551(5) 0.3516(11) 0.6896(7) 0.042(2) Uani 0.415(17) 1 d D U P C 2
H52B H 0.767892 0.406035 0.692391 0.050 Uiso 0.415(17) 1 calc R U P C 2
C53B C 0.7754(6) 0.2933(13) 0.7412(11) 0.055(4) Uani 0.415(17) 1 d D U P C 2
H53D H 0.783126 0.324027 0.782852 0.083 Uiso 0.415(17) 1 calc R U P C 2
H53E H 0.796372 0.271015 0.722663 0.083 Uiso 0.415(17) 1 calc R U P C 2
H53F H 0.759771 0.247559 0.751271 0.083 Uiso 0.415(17) 1 calc R U P C 2
C54B C 0.7180(5) 0.3661(16) 0.7113(11) 0.053(4) Uani 0.415(17) 1 d D U P C 2
H54D H 0.720396 0.384184 0.758567 0.080 Uiso 0.415(17) 1 calc R U P C 2
H54E H 0.704245 0.314478 0.706506 0.080 Uiso 0.415(17) 1 calc R U P C 2
H54F H 0.705592 0.409094 0.682670 0.080 Uiso 0.415(17) 1 calc R U P C 2
C109 C 0.68498(15) 1.0127(6) 0.7294(4) 0.064(2) Uani 0.667(10) 1 d G U P D 1
H109 H 0.660575 1.028569 0.725347 0.076 Uiso 0.667(10) 1 calc R U P D 1
C110 C 0.7113(3) 1.0722(3) 0.7251(4) 0.066(2) Uani 0.667(10) 1 d G U P D 1
H110 H 0.704843 1.128742 0.718087 0.079 Uiso 0.667(10) 1 calc R U P D 1
C111 C 0.7470(2) 1.0489(5) 0.7309(4) 0.064(3) Uani 0.667(10) 1 d G U P D 1
H111 H 0.764959 1.089540 0.727984 0.077 Uiso 0.667(10) 1 calc R U P D 1
C112 C 0.75640(15) 0.9661(7) 0.7411(4) 0.068(3) Uani 0.667(10) 1 d G U P D 1
H112 H 0.780807 0.950164 0.745142 0.082 Uiso 0.667(10) 1 calc R U P D 1
C113 C 0.7301(3) 0.9066(3) 0.7454(4) 0.068(3) Uani 0.667(10) 1 d G U P D 1
H113 H 0.736539 0.849989 0.752402 0.081 Uiso 0.667(10) 1 calc R U P D 1
C114 C 0.6944(2) 0.9299(4) 0.7396(4) 0.061(2) Uani 0.667(10) 1 d G U P D 1
H114 H 0.676423 0.889189 0.742504 0.073 Uiso 0.667(10) 1 calc R U P D 1
C209 C 0.6986(5) 1.0464(11) 0.7325(9) 0.069(4) Uani 0.333(10) 1 d G U P D 2
H209 H 0.680251 1.087100 0.728313 0.083 Uiso 0.333(10) 1 calc R U P D 2
C210 C 0.7341(7) 1.0704(5) 0.7345(9) 0.066(4) Uani 0.333(10) 1 d G U P D 2
H210 H 0.740015 1.127464 0.731645 0.079 Uiso 0.333(10) 1 calc R U P D 2
C211 C 0.7609(4) 1.0109(13) 0.7406(7) 0.065(4) Uani 0.333(10) 1 d G U P D 2
H211 H 0.785207 1.027264 0.741932 0.078 Uiso 0.333(10) 1 calc R U P D 2
C212 C 0.7523(4) 0.9274(10) 0.7447(8) 0.058(3) Uani 0.333(10) 1 d G U P D 2
H212 H 0.770635 0.886700 0.748887 0.069 Uiso 0.333(10) 1 calc R U P D 2
C213 C 0.7168(6) 0.9034(6) 0.7427(9) 0.061(4) Uani 0.333(10) 1 d G U P D 2
H213 H 0.710871 0.846334 0.745555 0.073 Uiso 0.333(10) 1 calc R U P D 2
C214 C 0.6899(3) 0.9629(14) 0.7366(9) 0.066(4) Uani 0.333(10) 1 d G U P D 2
H214 H 0.665679 0.946533 0.735268 0.079 Uiso 0.333(10) 1 calc R U P D 2

loop_
_atom_site_aniso_label
_atom_site_aniso_U_11
_atom_site_aniso_U_22
_atom_site_aniso_U_33
_atom_site_aniso_U_23
_atom_site_aniso_U_13
_atom_site_aniso_U_12
Ga1 0.0290(2) 0.0223(2) 0.0339(3) -0.00138(19) -0.00332(19) -0.00076(19)
Fe1 0.0295(3) 0.0254(3) 0.0444(4) -0.0018(3) -0.0004(3) -0.0029(3)
Cl1 0.0377(6) 0.0342(6) 0.0342(6) 0.0012(5) -0.0039(5) -0.0024(5)
P1 0.0355(6) 0.0270(6) 0.0403(7) -0.0011(5) 0.0006(5) -0.0031(5)
P2 0.0352(6) 0.0283(6) 0.0464(7) -0.0044(5) 0.0025(5) -0.0023(5)
P3 0.0348(6) 0.0304(6) 0.0447(7) 0.0005(5) -0.0019(5) -0.0044(5)
P4 0.0337(6) 0.0328(6) 0.0421(7) -0.0035(5) 0.0028(5) -0.0036(5)
P5 0.0318(6) 0.0285(6) 0.0452(7) -0.0010(5) 0.0009(5) -0.0011(5)
Si1 0.0320(6) 0.0253(6) 0.0439(7) -0.0015(5) 0.0024(5) -0.0013(5)
N1 0.036(2) 0.0265(19) 0.047(2) 0.0019(17) 0.0042(17) 0.0023(16)
N2 0.038(2) 0.0294(19) 0.041(2) -0.0018(16) 0.0028(17) 0.0003(16)
N3 0.0277(18) 0.0279(18) 0.0320(19) -0.0013(15) -0.0038(15) 0.0014(15)
N4 0.0276(18) 0.0250(18) 0.038(2) -0.0030(15) -0.0060(15) -0.0006(15)
C55 0.028(2) 0.058(3) 0.056(3) -0.018(3) 0.004(2) -0.011(2)
C56 0.025(2) 0.029(2) 0.071(3) -0.006(2) -0.007(2) -0.0041(19)
C57 0.032(2) 0.045(3) 0.047(3) -0.002(2) 0.000(2) -0.008(2)
C58 0.029(2) 0.035(2) 0.055(3) -0.010(2) -0.007(2) 0.001(2)
C59 0.036(3) 0.040(3) 0.052(3) 0.003(2) -0.009(2) -0.014(2)
C60 0.040(3) 0.139(6) 0.080(4) -0.048(4) 0.012(3) -0.008(4)
C61 0.047(3) 0.033(3) 0.147(6) -0.006(3) -0.021(4) 0.009(3)
C62 0.061(4) 0.094(5) 0.045(3) 0.006(3) -0.005(3) -0.030(3)
C63 0.045(3) 0.054(3) 0.108(5) -0.036(3) -0.014(3) 0.002(3)
C64 0.055(3) 0.075(4) 0.087(4) 0.037(3) -0.021(3) -0.034(3)
C65 0.045(3) 0.043(3) 0.041(3) 0.000(2) 0.006(2) -0.003(2)
C66 0.070(4) 0.078(4) 0.058(4) -0.021(3) -0.005(3) 0.006(3)
C67 0.072(4) 0.056(3) 0.051(3) 0.002(3) 0.025(3) -0.001(3)
C68 0.065(3) 0.043(3) 0.055(3) -0.002(2) 0.023(3) 0.006(3)
C69 0.032(2) 0.033(2) 0.050(3) -0.001(2) -0.003(2) 0.000(2)
C70 0.050(3) 0.031(2) 0.048(3) 0.007(2) 0.007(2) 0.009(2)
C71 0.045(3) 0.056(3) 0.053(3) 0.007(3) 0.001(2) 0.011(3)
C72 0.069(4) 0.069(4) 0.055(4) 0.019(3) 0.006(3) 0.031(3)
C73 0.103(5) 0.048(3) 0.068(4) 0.020(3) 0.028(4) 0.026(4)
C74 0.080(4) 0.039(3) 0.066(4) 0.006(3) 0.029(3) 0.000(3)
C75 0.058(3) 0.034(3) 0.055(3) 0.005(2) 0.011(3) 0.004(2)
C76 0.039(3) 0.032(2) 0.058(3) -0.004(2) 0.011(2) 0.005(2)
C77 0.040(3) 0.041(3) 0.058(3) -0.011(2) 0.010(2) 0.004(2)
C78 0.042(3) 0.065(4) 0.068(4) 0.002(3) 0.007(3) 0.022(3)
C79 0.080(4) 0.027(3) 0.090(4) -0.006(3) 0.033(3) 0.000(3)
C80 0.031(2) 0.024(2) 0.041(3) 0.0031(19) -0.0069(19) 0.0042(18)
C81 0.032(2) 0.032(2) 0.043(3) 0.002(2) -0.010(2) -0.0007(19)
C82 0.046(3) 0.029(2) 0.053(3) 0.009(2) -0.005(2) 0.005(2)
C83 0.054(3) 0.032(3) 0.066(4) 0.002(2) 0.002(3) 0.015(2)
C84 0.051(3) 0.040(3) 0.050(3) 0.001(2) 0.007(2) 0.015(2)
C85 0.037(2) 0.035(2) 0.043(3) 0.000(2) 0.002(2) 0.005(2)
C86 0.042(3) 0.032(2) 0.036(3) 0.0039(19) -0.007(2) 0.000(2)
C87 0.058(3) 0.042(3) 0.043(3) 0.005(2) 0.002(2) -0.001(2)
C88 0.052(3) 0.040(3) 0.047(3) -0.001(2) -0.005(2) -0.004(2)
C89 0.047(3) 0.041(3) 0.047(3) 0.004(2) 0.013(2) 0.014(2)
C90 0.062(3) 0.053(3) 0.046(3) -0.004(2) 0.004(3) 0.020(3)
C91 0.056(3) 0.055(3) 0.053(3) 0.010(3) 0.014(3) 0.011(3)
C92 0.032(2) 0.035(2) 0.046(3) 0.001(2) -0.002(2) 0.000(2)
C93 0.032(2) 0.030(2) 0.033(2) 0.0001(18) -0.0045(18) -0.0011(18)
C94 0.034(2) 0.023(2) 0.040(3) -0.0009(18) -0.0045(19) -0.0008(18)
C95 0.032(2) 0.032(2) 0.033(2) -0.0020(19) -0.0061(19) 0.0029(19)
C96 0.035(2) 0.027(2) 0.059(3) -0.009(2) -0.005(2) 0.0016(19)
C97 0.035(2) 0.029(2) 0.038(3) -0.0046(19) -0.0017(19) 0.0039(19)
C98 0.030(2) 0.029(2) 0.045(3) -0.007(2) -0.005(2) 0.0032(19)
C99 0.031(3) 0.062(3) 0.063(4) 0.001(3) -0.004(2) 0.010(2)
C100 0.038(3) 0.101(5) 0.065(4) 0.006(3) 0.013(3) 0.016(3)
C101 0.049(3) 0.094(5) 0.051(3) 0.009(3) 0.013(3) 0.011(3)
C102 0.039(3) 0.050(3) 0.042(3) -0.007(2) 0.001(2) 0.009(2)
C103 0.035(2) 0.035(2) 0.049(3) 0.003(2) -0.003(2) 0.005(2)
C104 0.055(3) 0.037(3) 0.054(3) -0.001(2) -0.008(2) 0.007(2)
C105 0.049(3) 0.039(3) 0.075(4) 0.007(3) -0.016(3) 0.000(2)
C106 0.048(3) 0.062(3) 0.036(3) -0.001(2) 0.002(2) 0.014(3)
C107 0.085(4) 0.057(3) 0.047(3) 0.000(3) -0.002(3) 0.005(3)
C108 0.061(4) 0.084(4) 0.052(3) 0.012(3) -0.009(3) -0.019(3)
Ga2 0.0320(3) 0.0305(3) 0.0512(3) -0.0032(2) -0.0068(2) 0.0054(2)
Fe1B 0.033(3) 0.029(3) 0.059(4) 0.005(3) -0.002(3) 0.010(3)
P5B 0.040(4) 0.036(4) 0.054(4) -0.001(4) -0.003(4) 0.009(4)
P4B 0.042(3) 0.034(3) 0.054(4) 0.004(3) -0.002(3) 0.012(3)
P3B 0.040(3) 0.033(3) 0.056(3) 0.005(3) -0.003(3) 0.006(3)
P2B 0.040(4) 0.027(3) 0.056(4) 0.003(3) -0.001(3) 0.006(3)
P1B 0.035(4) 0.029(4) 0.055(4) 0.000(4) 0.001(3) 0.008(3)
Fe1C 0.034(2) 0.033(2) 0.048(3) 0.000(2) 0.004(2) 0.0122(19)
P5C 0.036(3) 0.028(3) 0.050(3) -0.002(3) -0.002(3) 0.009(2)
P4C 0.047(3) 0.044(3) 0.049(3) 0.003(3) 0.000(3) 0.008(3)
P3C 0.048(3) 0.044(3) 0.057(3) 0.006(3) 0.000(3) 0.008(3)
P2C 0.042(3) 0.036(3) 0.060(3) 0.005(3) -0.004(3) 0.009(3)
P1C 0.036(3) 0.032(3) 0.052(3) 0.002(3) -0.002(3) 0.007(2)
Fe2 0.0415(10) 0.0595(14) 0.0761(17) -0.0174(10) -0.0083(10) 0.0241(10)
P6 0.0400(13) 0.047(2) 0.0603(17) 0.0045(11) -0.0002(12) 0.0122(11)
P7 0.0487(12) 0.0354(14) 0.0504(17) -0.0030(10) 0.0039(11) 0.0142(10)
P8 0.0417(11) 0.0463(13) 0.094(2) -0.0160(14) 0.0046(14) 0.0101(10)
P9 0.0543(16) 0.0732(19) 0.088(2) -0.0322(16) -0.0235(14) 0.0335(14)
P10 0.0628(17) 0.072(2) 0.0570(16) -0.0006(13) -0.0042(12) 0.0376(14)
Cl0B 0.0425(6) 0.0510(7) 0.0483(7) 0.0026(6) -0.0093(5) 0.0065(6)
Si1C 0.055(4) 0.047(3) 0.072(4) -0.010(3) 0.001(3) 0.018(3)
N1C 0.057(3) 0.056(4) 0.079(4) -0.006(3) 0.006(3) 0.009(3)
N2C 0.069(4) 0.052(3) 0.080(3) -0.009(3) 0.011(3) 0.014(3)
C11C 0.064(4) 0.064(4) 0.083(4) -0.001(4) 0.007(4) 0.005(4)
C12C 0.084(8) 0.073(6) 0.086(8) 0.011(7) 0.012(7) 0.005(7)
C13C 0.066(6) 0.079(8) 0.090(8) -0.001(8) 0.006(7) 0.004(7)
C14C 0.069(8) 0.074(8) 0.079(7) 0.003(7) 0.007(7) 0.006(8)
C15C 0.060(3) 0.051(3) 0.080(3) -0.010(3) 0.004(3) 0.010(3)
C16C 0.071(3) 0.054(3) 0.093(4) -0.014(3) 0.000(3) 0.004(3)
C17C 0.077(4) 0.054(3) 0.099(4) -0.017(3) -0.003(4) 0.002(3)
C18C 0.078(4) 0.055(4) 0.101(4) -0.018(4) -0.005(4) 0.001(4)
C19C 0.079(4) 0.054(4) 0.104(4) -0.017(4) -0.006(4) 0.002(4)
C20C 0.078(4) 0.055(4) 0.102(4) -0.018(4) -0.005(4) 0.003(4)
C21C 0.074(4) 0.054(4) 0.096(4) -0.016(4) -0.004(4) 0.003(4)
C22C 0.084(5) 0.059(5) 0.085(5) -0.007(5) 0.023(5) 0.020(5)
C23C 0.099(8) 0.065(7) 0.096(8) 0.000(7) 0.031(7) 0.018(7)
C24C 0.094(8) 0.065(7) 0.093(8) -0.007(8) 0.026(7) 0.024(7)
C25C 0.097(7) 0.066(7) 0.085(7) -0.004(7) 0.024(7) 0.027(7)
Si2 0.0377(10) 0.0454(11) 0.0668(14) -0.0088(10) 0.0008(9) 0.0124(8)
N5 0.051(2) 0.050(3) 0.074(3) 0.001(2) 0.004(2) 0.006(2)
N6 0.060(3) 0.045(2) 0.073(3) -0.007(2) 0.010(2) 0.011(2)
C11 0.075(4) 0.068(4) 0.095(4) 0.011(3) 0.019(3) 0.000(3)
C12 0.138(6) 0.093(5) 0.141(7) 0.039(5) 0.044(6) 0.010(5)
C13 0.088(5) 0.110(6) 0.111(5) -0.017(5) 0.022(4) -0.028(4)
C14 0.084(5) 0.095(5) 0.076(4) 0.022(4) 0.004(4) -0.009(4)
C15 0.053(3) 0.048(2) 0.081(3) -0.009(2) 0.002(2) 0.006(2)
C16 0.070(3) 0.053(3) 0.095(3) -0.016(3) -0.002(3) 0.001(3)
C17 0.076(4) 0.049(3) 0.099(4) -0.017(3) 0.000(3) 0.003(3)
C18 0.088(4) 0.054(3) 0.108(4) -0.016(3) 0.001(3) 0.001(3)
C19 0.092(4) 0.060(3) 0.113(4) -0.022(3) -0.002(3) -0.004(3)
C20 0.087(4) 0.067(3) 0.110(4) -0.020(3) -0.007(3) -0.006(3)
C21 0.079(3) 0.060(3) 0.099(3) -0.017(3) -0.007(3) -0.002(3)
C22 0.085(4) 0.057(3) 0.083(3) -0.006(3) 0.028(3) 0.018(3)
C23 0.131(5) 0.062(4) 0.102(5) -0.003(4) 0.059(4) 0.013(4)
C24 0.098(5) 0.059(4) 0.099(5) -0.004(4) 0.041(4) 0.025(4)
C25 0.111(5) 0.101(5) 0.082(5) 0.015(4) 0.022(4) 0.039(5)
N7 0.0303(19) 0.041(2) 0.047(2) -0.0017(18) -0.0054(17) -0.0006(17)
N8 0.035(2) 0.0267(18) 0.039(2) -0.0051(16) -0.0033(16) 0.0045(16)
C1 0.037(6) 0.061(6) 0.098(7) -0.012(6) -0.010(6) 0.014(5)
C2 0.039(6) 0.062(6) 0.096(7) -0.008(6) -0.011(6) 0.018(6)
C3 0.038(6) 0.071(7) 0.094(7) 0.000(6) -0.005(6) 0.019(7)
C4 0.039(6) 0.062(6) 0.093(6) -0.008(6) -0.008(6) 0.025(6)
C5 0.039(6) 0.069(6) 0.086(6) -0.005(6) -0.005(6) 0.014(6)
C6 0.054(8) 0.071(8) 0.160(14) -0.017(9) -0.007(9) 0.003(7)
C7 0.047(9) 0.110(12) 0.102(10) -0.021(9) -0.024(8) 0.026(8)
C8 0.063(9) 0.097(11) 0.112(11) 0.025(10) -0.013(8) 0.015(9)
C9 0.043(10) 0.055(8) 0.106(13) 0.001(8) 0.002(9) 0.024(7)
C10 0.055(8) 0.114(12) 0.112(10) -0.011(10) 0.029(8) 0.006(9)
C1B 0.041(7) 0.056(6) 0.106(7) -0.008(6) -0.015(7) 0.009(6)
C2B 0.023(6) 0.057(7) 0.098(8) -0.010(7) -0.016(7) 0.014(6)
C3B 0.039(7) 0.045(6) 0.093(8) -0.016(6) -0.009(7) 0.009(6)
C4B 0.035(7) 0.063(7) 0.096(7) -0.008(6) -0.005(6) 0.023(6)
C5B 0.038(6) 0.066(7) 0.107(7) 0.000(6) -0.008(7) 0.012(6)
C6B 0.050(11) 0.053(10) 0.156(17) -0.014(11) -0.037(14) 0.010(9)
C7B 0.060(11) 0.123(15) 0.100(11) -0.025(11) -0.014(9) 0.045(11)
C8B 0.067(11) 0.047(8) 0.129(14) 0.022(9) -0.026(10) 0.018(8)
C9B 0.062(13) 0.101(14) 0.123(14) -0.030(12) 0.004(12) 0.043(12)
C10B 0.056(11) 0.126(14) 0.152(14) 0.017(13) 0.028(12) -0.004(11)
C1C 0.039(8) 0.061(7) 0.101(8) -0.009(7) -0.010(7) 0.014(7)
C2C 0.035(7) 0.059(7) 0.094(8) -0.007(7) -0.008(7) 0.018(7)
C3C 0.042(8) 0.061(7) 0.096(8) -0.006(7) -0.009(7) 0.022(7)
C4C 0.045(8) 0.059(8) 0.094(8) -0.005(7) -0.004(8) 0.027(8)
C5C 0.042(9) 0.060(8) 0.097(8) -0.007(8) -0.010(8) 0.020(7)
C6C 0.045(17) 0.063(16) 0.102(17) -0.015(15) -0.004(16) 0.007(15)
C7C 0.045(14) 0.078(16) 0.115(14) 0.001(14) 0.010(13) 0.016(14)
C8C 0.057(17) 0.056(11) 0.12(2) -0.019(13) -0.019(16) 0.033(12)
C9C 0.091(18) 0.104(18) 0.080(15) -0.018(14) -0.001(13) 0.037(17)
C10C 0.080(17) 0.070(15) 0.113(18) -0.001(15) 0.004(14) 0.009(13)
C26 0.036(3) 0.059(4) 0.065(4) 0.003(3) -0.003(3) -0.004(3)
C27 0.039(3) 0.063(4) 0.070(4) -0.003(3) -0.004(3) -0.013(3)
C28 0.042(3) 0.070(4) 0.075(4) -0.004(3) -0.006(3) -0.008(3)
C29 0.042(3) 0.076(4) 0.078(4) -0.002(4) 0.000(3) -0.011(3)
C30 0.045(3) 0.075(4) 0.072(4) -0.004(3) 0.000(3) -0.005(3)
C31 0.040(3) 0.064(3) 0.069(4) 0.000(3) -0.001(3) -0.004(3)
C32 0.043(4) 0.062(4) 0.066(4) -0.005(4) -0.012(3) -0.012(4)
C33 0.047(6) 0.075(6) 0.071(6) -0.007(5) -0.019(5) -0.010(5)
C34 0.067(7) 0.070(5) 0.080(7) -0.014(5) -0.013(5) -0.013(5)
C35 0.046(4) 0.065(4) 0.061(4) 0.001(3) 0.006(3) 0.003(3)
C36 0.064(6) 0.065(6) 0.074(6) 0.001(4) 0.018(5) 0.011(5)
C37 0.069(6) 0.067(6) 0.050(6) -0.009(5) 0.003(5) 0.011(5)
C26B 0.037(3) 0.063(4) 0.068(4) 0.002(4) -0.002(3) -0.004(3)
C27B 0.039(3) 0.065(4) 0.072(4) -0.001(3) -0.002(3) -0.009(3)
C28B 0.042(3) 0.071(4) 0.074(4) -0.002(4) -0.003(3) -0.007(3)
C29B 0.042(4) 0.075(4) 0.077(5) -0.007(4) 0.000(4) -0.008(4)
C30B 0.045(3) 0.073(4) 0.075(4) -0.007(4) 0.004(3) -0.008(4)
C31B 0.039(3) 0.066(4) 0.071(4) -0.002(4) 0.004(3) -0.004(3)
C32B 0.038(4) 0.063(5) 0.068(5) 0.000(4) -0.009(4) -0.013(4)
C33B 0.058(8) 0.062(7) 0.072(7) -0.004(6) -0.013(7) -0.007(7)
C34B 0.051(7) 0.065(6) 0.081(7) -0.006(5) -0.011(6) -0.005(6)
C35B 0.044(5) 0.068(4) 0.067(5) -0.006(4) 0.007(4) 0.002(4)
C36B 0.065(8) 0.069(7) 0.060(7) 0.000(6) 0.013(7) 0.011(7)
C37B 0.063(8) 0.067(7) 0.070(9) -0.008(7) 0.016(8) 0.011(7)
C38 0.052(3) 0.040(3) 0.065(3) 0.001(3) -0.009(3) -0.009(2)
C39 0.042(3) 0.033(2) 0.036(3) 0.001(2) -0.007(2) -0.005(2)
C40 0.033(2) 0.028(2) 0.040(3) 0.0002(19) -0.0053(19) 0.0047(19)
C41 0.033(2) 0.032(2) 0.030(2) -0.0009(18) -0.0019(18) 0.0013(19)
C42 0.038(3) 0.032(2) 0.051(3) -0.003(2) -0.006(2) 0.002(2)
C43 0.037(3) 0.029(3) 0.048(4) -0.003(3) -0.009(3) 0.003(2)
C44 0.042(3) 0.031(3) 0.050(4) -0.006(3) -0.008(3) 0.005(2)
C45 0.044(3) 0.031(3) 0.051(4) -0.005(3) -0.005(3) 0.005(3)
C46 0.046(3) 0.032(3) 0.052(4) -0.006(3) -0.007(3) -0.001(3)
C47 0.049(3) 0.032(3) 0.052(4) -0.007(3) -0.002(3) -0.002(3)
C48 0.039(3) 0.025(3) 0.047(4) -0.002(3) -0.009(3) 0.002(2)
C49 0.051(3) 0.038(4) 0.049(4) -0.011(3) -0.007(3) 0.003(3)
C50 0.074(7) 0.066(5) 0.042(6) -0.001(4) -0.009(5) 0.005(5)
C51 0.074(6) 0.058(6) 0.063(5) -0.025(5) 0.009(5) -0.009(5)
C52 0.044(4) 0.031(4) 0.046(4) -0.002(3) -0.004(4) -0.006(3)
C53 0.073(6) 0.028(5) 0.048(6) 0.012(4) -0.014(5) -0.019(5)
C54 0.053(5) 0.061(7) 0.054(7) -0.009(5) 0.013(5) -0.020(5)
C43B 0.037(3) 0.031(3) 0.048(4) -0.002(3) -0.007(3) 0.003(3)
C44B 0.041(3) 0.031(3) 0.050(4) -0.006(3) -0.008(3) 0.004(3)
C45B 0.042(3) 0.035(3) 0.051(4) -0.005(3) -0.004(3) 0.003(3)
C46B 0.044(4) 0.029(3) 0.050(5) -0.008(3) -0.002(4) 0.002(3)
C47B 0.046(3) 0.030(3) 0.050(4) -0.004(3) -0.003(4) -0.001(3)
C48B 0.039(3) 0.029(3) 0.049(4) -0.004(3) -0.007(3) 0.003(3)
C49B 0.049(4) 0.034(5) 0.047(4) -0.009(4) -0.004(4) 0.001(4)
C50B 0.077(9) 0.072(8) 0.063(9) 0.008(6) -0.016(7) 0.019(6)
C51B 0.082(8) 0.063(8) 0.062(7) -0.013(7) 0.006(6) 0.004(6)
C52B 0.044(4) 0.030(4) 0.050(4) 0.000(4) -0.004(4) -0.007(4)
C53B 0.063(7) 0.041(8) 0.057(7) 0.003(6) -0.017(6) -0.014(6)
C54B 0.051(6) 0.054(8) 0.055(8) -0.009(7) 0.003(6) -0.016(6)
C109 0.103(5) 0.031(5) 0.064(4) 0.000(4) 0.037(4) -0.009(4)
C110 0.095(6) 0.036(4) 0.074(5) 0.004(4) 0.044(5) -0.014(4)
C111 0.099(6) 0.035(4) 0.061(5) -0.014(4) 0.021(5) -0.003(5)
C112 0.103(5) 0.048(6) 0.052(4) 0.002(5) 0.004(4) -0.003(5)
C113 0.108(7) 0.041(4) 0.055(4) 0.009(4) 0.014(5) -0.005(5)
C114 0.109(6) 0.026(4) 0.054(4) -0.002(4) 0.031(4) -0.002(4)
C209 0.100(7) 0.043(7) 0.069(6) -0.009(6) 0.027(7) 0.002(7)
C210 0.097(8) 0.031(6) 0.068(6) -0.003(6) 0.005(7) -0.005(7)
C211 0.099(7) 0.039(7) 0.056(6) 0.005(7) 0.008(6) -0.008(7)
C212 0.096(7) 0.027(7) 0.050(6) 0.009(6) 0.006(6) -0.014(6)
C213 0.093(8) 0.038(6) 0.054(6) 0.003(6) 0.020(7) -0.008(6)
C214 0.099(7) 0.042(7) 0.060(6) 0.004(6) 0.025(6) -0.005(6)

loop_
_atom_type_symbol
_atom_type_description
_atom_type_scat_dispersion_real
_atom_type_scat_dispersion_imag
_atom_type_scat_source
C C 0.0033 0.0016 'International Tables Vol C Tables 4.2.6.8 and 6.1.1.4'
H H 0.0000 0.0000 'International Tables Vol C Tables 4.2.6.8 and 6.1.1.4'
Cl Cl 0.1484 0.1585 'International Tables Vol C Tables 4.2.6.8 and 6.1.1.4'
Fe Fe 0.3463 0.8444 'International Tables Vol C Tables 4.2.6.8 and 6.1.1.4'
Ga Ga 0.2307 1.6083 'International Tables Vol C Tables 4.2.6.8 and 6.1.1.4'
N N 0.0061 0.0033 'International Tables Vol C Tables 4.2.6.8 and 6.1.1.4'
P P 0.1023 0.0942 'International Tables Vol C Tables 4.2.6.8 and 6.1.1.4'
Si Si 0.0817 0.0704 'International Tables Vol C Tables 4.2.6.8 and 6.1.1.4'

loop_
_geom_angle_atom_site_label_1
_geom_angle_atom_site_label_2
_geom_angle_atom_site_label_3
_geom_angle
_geom_angle_site_symmetry_1
_geom_angle_site_symmetry_3
_geom_angle_publ_flag
Cl1 Ga1 P1 119.90(4) . . ?
N3 Ga1 Cl1 102.01(10) . . ?
N3 Ga1 P1 117.57(10) . . ?
N4 Ga1 Cl1 102.75(10) . . ?
N4 Ga1 P1 113.80(11) . . ?
N4 Ga1 N3 97.51(13) . . ?
P2 Fe1 P3 55.01(4) . . ?
P2 Fe1 P4 86.72(4) . . ?
P3 Fe1 P4 52.96(4) . . ?
Si1 Fe1 P2 86.79(5) . . ?
Si1 Fe1 P3 109.75(5) . . ?
Si1 Fe1 P4 70.90(5) . . ?
C55 Fe1 P2 97.11(13) . . ?
C55 Fe1 P3 123.02(15) . . ?
C55 Fe1 P4 170.74(15) . . ?
C55 Fe1 Si1 117.61(16) . . ?
C56 Fe1 P2 96.47(13) . . ?
C56 Fe1 P3 90.54(13) . . ?
C56 Fe1 P4 132.07(15) . . ?
C56 Fe1 Si1 156.84(15) . . ?
C56 Fe1 C55 39.26(19) . . ?
C56 Fe1 C57 39.25(18) . . ?
C56 Fe1 C58 65.70(17) . . ?
C56 Fe1 C59 66.03(18) . . ?
C57 Fe1 P2 128.03(14) . . ?
C57 Fe1 P3 91.97(13) . . ?
C57 Fe1 P4 104.79(13) . . ?
C57 Fe1 Si1 145.08(14) . . ?
C57 Fe1 C55 66.23(18) . . ?
C57 Fe1 C58 39.32(17) . . ?
C57 Fe1 C59 66.31(18) . . ?
C58 Fe1 P2 161.48(12) . . ?
C58 Fe1 P3 126.45(14) . . ?
C58 Fe1 P4 108.68(13) . . ?
C58 Fe1 Si1 107.62(13) . . ?
C58 Fe1 C55 66.16(18) . . ?
C58 Fe1 C59 39.45(18) . . ?
C59 Fe1 P2 130.26(15) . . ?
C59 Fe1 P3 155.81(13) . . ?
C59 Fe1 P4 140.33(15) . . ?
C59 Fe1 Si1 94.42(13) . . ?
C59 Fe1 C55 39.66(19) . . ?
P2 P1 Ga1 101.26(6) . . ?
P5 P1 Ga1 103.95(6) . . ?
P5 P1 P2 101.76(6) . . ?
P1 P2 Fe1 110.02(6) . . ?
P3 P2 Fe1 62.79(5) . . ?
P3 P2 P1 103.72(7) . . ?
P2 P3 Fe1 62.21(5) . . ?
P4 P3 Fe1 65.13(5) . . ?
P4 P3 P2 99.07(7) . . ?
Fe1 P4 Si1 51.21(4) . . ?
P3 P4 Fe1 61.91(5) . . ?
P3 P4 P5 107.78(6) . . ?
P3 P4 Si1 101.11(6) . . ?
P5 P4 Fe1 97.09(6) . . ?
P5 P4 Si1 53.09(5) . . ?
P1 P5 P4 102.12(6) . . ?
P1 P5 Si1 87.23(6) . . ?
Si1 P5 P4 71.65(5) . . ?
Fe1 Si1 P4 57.89(4) . . ?
Fe1 Si1 P5 104.79(6) . . ?
Fe1 Si1 C69 140.56(12) . . ?
P5 Si1 P4 55.26(5) . . ?
P5 Si1 C69 114.12(12) . . ?
N1 Si1 Fe1 128.08(13) . . ?
N1 Si1 P4 111.29(13) . . ?
N1 Si1 P5 105.27(12) . . ?
N1 Si1 N2 70.06(16) . . ?
N1 Si1 C69 35.11(15) . . ?
N2 Si1 Fe1 129.89(12) . . ?
N2 Si1 P4 169.78(12) . . ?
N2 Si1 P5 114.52(12) . . ?
N2 Si1 C69 34.95(15) . . ?
C69 Si1 P4 145.31(13) . . ?
C69 N1 Si1 91.4(3) . . ?
C69 N1 C76 126.9(4) . . ?
C76 N1 Si1 137.4(3) . . ?
C65 N2 Si1 139.5(3) . . ?
C69 N2 Si1 91.0(3) . . ?
C69 N2 C65 129.4(4) . . ?
C80 N3 Ga1 119.9(3) . . ?
C93 N3 Ga1 118.4(3) . . ?
C93 N3 C80 121.4(3) . . ?
C95 N4 Ga1 118.7(3) . . ?
C95 N4 C97 120.9(3) . . ?
C97 N4 Ga1 120.4(3) . . ?
C56 C55 Fe1 69.1(3) . . ?
C56 C55 C59 106.8(4) . . ?
C56 C55 C60 125.4(5) . . ?
C59 C55 Fe1 69.8(3) . . ?
C59 C55 C60 127.4(5) . . ?
C60 C55 Fe1 131.8(3) . . ?
C55 C56 Fe1 71.7(3) . . ?
C55 C56 C61 124.3(5) . . ?
C57 C56 Fe1 71.0(3) . . ?
C57 C56 C55 109.8(4) . . ?
C57 C56 C61 125.6(5) . . ?
C61 C56 Fe1 128.5(3) . . ?
C56 C57 Fe1 69.7(3) . . ?
C56 C57 C58 107.3(4) . . ?
C56 C57 C62 127.1(5) . . ?
C58 C57 Fe1 70.4(3) . . ?
C58 C57 C62 125.5(5) . . ?
C62 C57 Fe1 128.9(3) . . ?
C57 C58 Fe1 70.3(2) . . ?
C57 C58 C59 108.6(4) . . ?
C57 C58 C63 125.5(5) . . ?
C59 C58 Fe1 70.5(2) . . ?
C59 C58 C63 125.3(5) . . ?
C63 C58 Fe1 131.9(3) . . ?
C55 C59 Fe1 70.5(3) . . ?
C55 C59 C64 126.3(5) . . ?
C58 C59 Fe1 70.1(3) . . ?
C58 C59 C55 107.6(4) . . ?
C58 C59 C64 125.6(5) . . ?
C64 C59 Fe1 131.1(3) . . ?
C55 C60 H60A 109.5 . . ?
C55 C60 H60B 109.5 . . ?
C55 C60 H60C 109.5 . . ?
H60A C60 H60B 109.5 . . ?
H60A C60 H60C 109.5 . . ?
H60B C60 H60C 109.5 . . ?
C56 C61 H61A 109.5 . . ?
C56 C61 H61B 109.5 . . ?
C56 C61 H61C 109.5 . . ?
H61A C61 H61B 109.5 . . ?
H61A C61 H61C 109.5 . . ?
H61B C61 H61C 109.5 . . ?
C57 C62 H62A 109.5 . . ?
C57 C62 H62B 109.5 . . ?
C57 C62 H62C 109.5 . . ?
H62A C62 H62B 109.5 . . ?
H62A C62 H62C 109.5 . . ?
H62B C62 H62C 109.5 . . ?
C58 C63 H63A 109.5 . . ?
C58 C63 H63B 109.5 . . ?
C58 C63 H63C 109.5 . . ?
H63A C63 H63B 109.5 . . ?
H63A C63 H63C 109.5 . . ?
H63B C63 H63C 109.5 . . ?
C59 C64 H64A 109.5 . . ?
C59 C64 H64B 109.5 . . ?
C59 C64 H64C 109.5 . . ?
H64A C64 H64B 109.5 . . ?
H64A C64 H64C 109.5 . . ?
H64B C64 H64C 109.5 . . ?
N2 C65 C66 108.9(4) . . ?
N2 C65 C67 113.8(4) . . ?
N2 C65 C68 107.2(4) . . ?
C67 C65 C66 109.7(4) . . ?
C67 C65 C68 109.0(4) . . ?
C68 C65 C66 108.1(4) . . ?
C65 C66 H66A 109.5 . . ?
C65 C66 H66B 109.5 . . ?
C65 C66 H66C 109.5 . . ?
H66A C66 H66B 109.5 . . ?
H66A C66 H66C 109.5 . . ?
H66B C66 H66C 109.5 . . ?
C65 C67 H67A 109.5 . . ?
C65 C67 H67B 109.5 . . ?
C65 C67 H67C 109.5 . . ?
H67A C67 H67B 109.5 . . ?
H67A C67 H67C 109.5 . . ?
H67B C67 H67C 109.5 . . ?
C65 C68 H68A 109.5 . . ?
C65 C68 H68B 109.5 . . ?
C65 C68 H68C 109.5 . . ?
H68A C68 H68B 109.5 . . ?
H68A C68 H68C 109.5 . . ?
H68B C68 H68C 109.5 . . ?
N1 C69 Si1 53.5(2) . . ?
N1 C69 C70 126.1(4) . . ?
N2 C69 Si1 54.0(2) . . ?
N2 C69 N1 107.5(4) . . ?
N2 C69 C70 126.4(4) . . ?
C70 C69 Si1 179.1(4) . . ?
C71 C70 C69 121.1(4) . . ?
C75 C70 C69 119.3(4) . . ?
C75 C70 C71 119.6(4) . . ?
C70 C71 H71 120.4 . . ?
C72 C71 C70 119.2(5) . . ?
C72 C71 H71 120.4 . . ?
C71 C72 H72 119.4 . . ?
C73 C72 C71 121.2(5) . . ?
C73 C72 H72 119.4 . . ?
C72 C73 H73 120.1 . . ?
C72 C73 C74 119.8(5) . . ?
C74 C73 H73 120.1 . . ?
C73 C74 H74 120.1 . . ?
C73 C74 C75 119.7(6) . . ?
C75 C74 H74 120.1 . . ?
C70 C75 H75 119.8 . . ?
C74 C75 C70 120.4(5) . . ?
C74 C75 H75 119.8 . . ?
N1 C76 C77 107.9(4) . . ?
N1 C76 C78 109.2(4) . . ?
N1 C76 C79 111.8(4) . . ?
C77 C76 C78 108.8(4) . . ?
C77 C76 C79 108.6(4) . . ?
C79 C76 C78 110.5(4) . . ?
C76 C77 H77A 109.5 . . ?
C76 C77 H77B 109.5 . . ?
C76 C77 H77C 109.5 . . ?
H77A C77 H77B 109.5 . . ?
H77A C77 H77C 109.5 . . ?
H77B C77 H77C 109.5 . . ?
C76 C78 H78A 109.5 . . ?
C76 C78 H78B 109.5 . . ?
C76 C78 H78C 109.5 . . ?
H78A C78 H78B 109.5 . . ?
H78A C78 H78C 109.5 . . ?
H78B C78 H78C 109.5 . . ?
C76 C79 H79A 109.5 . . ?
C76 C79 H79B 109.5 . . ?
C76 C79 H79C 109.5 . . ?
H79A C79 H79B 109.5 . . ?
H79A C79 H79C 109.5 . . ?
H79B C79 H79C 109.5 . . ?
C81 C80 N3 117.6(4) . . ?
C85 C80 N3 120.5(4) . . ?
C85 C80 C81 121.8(4) . . ?
C80 C81 C86 121.3(4) . . ?
C82 C81 C80 118.0(4) . . ?
C82 C81 C86 120.7(4) . . ?
C81 C82 H82 119.7 . . ?
C83 C82 C81 120.6(4) . . ?
C83 C82 H82 119.7 . . ?
C82 C83 H83 119.6 . . ?
C84 C83 C82 120.8(4) . . ?
C84 C83 H83 119.6 . . ?
C83 C84 H84 119.4 . . ?
C83 C84 C85 121.2(5) . . ?
C85 C84 H84 119.4 . . ?
C80 C85 C84 117.6(4) . . ?
C80 C85 C89 123.5(4) . . ?
C84 C85 C89 118.9(4) . . ?
C81 C86 H86 107.1 . . ?
C81 C86 C87 113.1(4) . . ?
C81 C86 C88 111.8(4) . . ?
C87 C86 H86 107.1 . . ?
C88 C86 H86 107.1 . . ?
C88 C86 C87 110.3(4) . . ?
C86 C87 H87A 109.5 . . ?
C86 C87 H87B 109.5 . . ?
C86 C87 H87C 109.5 . . ?
H87A C87 H87B 109.5 . . ?
H87A C87 H87C 109.5 . . ?
H87B C87 H87C 109.5 . . ?
C86 C88 H88A 109.5 . . ?
C86 C88 H88B 109.5 . . ?
C86 C88 H88C 109.5 . . ?
H88A C88 H88B 109.5 . . ?
H88A C88 H88C 109.5 . . ?
H88B C88 H88C 109.5 . . ?
C85 C89 H89 108.1 . . ?
C85 C89 C90 109.3(4) . . ?
C85 C89 C91 112.9(4) . . ?
C90 C89 H89 108.1 . . ?
C91 C89 H89 108.1 . . ?
C91 C89 C90 110.1(4) . . ?
C89 C90 H90A 109.5 . . ?
C89 C90 H90B 109.5 . . ?
C89 C90 H90C 109.5 . . ?
H90A C90 H90B 109.5 . . ?
H90A C90 H90C 109.5 . . ?
H90B C90 H90C 109.5 . . ?
C89 C91 H91A 109.5 . . ?
C89 C91 H91B 109.5 . . ?
C89 C91 H91C 109.5 . . ?
H91A C91 H91B 109.5 . . ?
H91A C91 H91C 109.5 . . ?
H91B C91 H91C 109.5 . . ?
H92A C92 H92B 109.5 . . ?
H92A C92 H92C 109.5 . . ?
H92B C92 H92C 109.5 . . ?
C93 C92 H92A 109.5 . . ?
C93 C92 H92B 109.5 . . ?
C93 C92 H92C 109.5 . . ?
N3 C93 C92 120.0(4) . . ?
N3 C93 C94 123.8(4) . . ?
C94 C93 C92 116.2(4) . . ?
C93 C94 H94 115.1 . . ?
C93 C94 C95 129.8(4) . . ?
C95 C94 H94 115.1 . . ?
N4 C95 C94 123.3(4) . . ?
N4 C95 C96 119.9(4) . . ?
C94 C95 C96 116.8(4) . . ?
C95 C96 H96A 109.5 . . ?
C95 C96 H96B 109.5 . . ?
C95 C96 H96C 109.5 . . ?
H96A C96 H96B 109.5 . . ?
H96A C96 H96C 109.5 . . ?
H96B C96 H96C 109.5 . . ?
C98 C97 N4 119.9(4) . . ?
C102 C97 N4 118.2(4) . . ?
C102 C97 C98 121.9(4) . . ?
C97 C98 C99 117.2(4) . . ?
C97 C98 C103 124.1(4) . . ?
C99 C98 C103 118.7(4) . . ?
C98 C99 H99 119.3 . . ?
C100 C99 C98 121.5(5) . . ?
C100 C99 H99 119.3 . . ?
C99 C100 H100 119.9 . . ?
C99 C100 C101 120.3(5) . . ?
C101 C100 H100 119.9 . . ?
C100 C101 H101 119.7 . . ?
C100 C101 C102 120.5(5) . . ?
C102 C101 H101 119.7 . . ?
C97 C102 C106 121.4(4) . . ?
C101 C102 C97 118.7(4) . . ?
C101 C102 C106 119.9(5) . . ?
C98 C103 H103 108.3 . . ?
C98 C103 C105 110.7(4) . . ?
C104 C103 C98 112.3(4) . . ?
C104 C103 H103 108.3 . . ?
C104 C103 C105 108.9(4) . . ?
C105 C103 H103 108.3 . . ?
C103 C104 H10J 109.5 . . ?
C103 C104 H10K 109.5 . . ?
C103 C104 H10L 109.5 . . ?
H10J C104 H10K 109.5 . . ?
H10J C104 H10L 109.5 . . ?
H10K C104 H10L 109.5 . . ?
C103 C105 H10M 109.5 . . ?
C103 C105 H10N 109.5 . . ?
C103 C105 H10O 109.5 . . ?
H10M C105 H10N 109.5 . . ?
H10M C105 H10O 109.5 . . ?
H10N C105 H10O 109.5 . . ?
C102 C106 H106 107.6 . . ?
C102 C106 C108 109.6(4) . . ?
C107 C106 C102 114.0(4) . . ?
C107 C106 H106 107.6 . . ?
C107 C106 C108 110.2(4) . . ?
C108 C106 H106 107.6 . . ?
C106 C107 H10P 109.5 . . ?
C106 C107 H10Q 109.5 . . ?
C106 C107 H10R 109.5 . . ?
H10P C107 H10Q 109.5 . . ?
H10P C107 H10R 109.5 . . ?
H10Q C107 H10R 109.5 . . ?
C106 C108 H10S 109.5 . . ?
C106 C108 H10T 109.5 . . ?
C106 C108 H10U 109.5 . . ?
H10S C108 H10T 109.5 . . ?
H10S C108 H10U 109.5 . . ?
H10T C108 H10U 109.5 . . ?
Cl0B Ga2 P4B 115.4(4) . . ?
Cl0B Ga2 P5C 96.54(18) . . ?
Cl0B Ga2 P7 124.28(7) . . ?
N7 Ga2 P4B 121.3(5) . . ?
N7 Ga2 P5C 143.0(2) . . ?
N7 Ga2 P7 114.60(13) . . ?
N7 Ga2 Cl0B 102.32(12) . . ?
N7 Ga2 N8 96.23(14) . . ?
N8 Ga2 P4B 114.4(4) . . ?
N8 Ga2 P5C 109.6(2) . . ?
N8 Ga2 P7 111.16(12) . . ?
N8 Ga2 Cl0B 104.22(11) . . ?
P3B Fe1B P2B 54.0(3) . . ?
P3B Fe1B P1B 86.5(5) . . ?
P2B Fe1B P1B 53.2(3) . . ?
C1B Fe1B P3B 93.0(7) . . ?
C1B Fe1B P2B 90.9(7) . . ?
C1B Fe1B P1B 134.9(7) . . ?
C1B Fe1B C4B 65.1(5) . . ?
C1B Fe1B C5B 37.9(3) . . ?
C2B Fe1B P3B 129.1(8) . . ?
C2B Fe1B P2B 97.3(7) . . ?
C2B Fe1B P1B 109.9(7) . . ?
C2B Fe1B C1B 41.3(4) . . ?
C2B Fe1B C3B 43.2(3) . . ?
C2B Fe1B C4B 68.3(5) . . ?
C2B Fe1B C5B 66.5(5) . . ?
C3B Fe1B P3B 156.4(7) . . ?
C3B Fe1B P2B 137.6(8) . . ?
C3B Fe1B P1B 117.0(7) . . ?
C3B Fe1B C1B 69.0(5) . . ?
C3B Fe1B C4B 39.8(4) . . ?
C3B Fe1B C5B 65.8(5) . . ?
C4B Fe1B P3B 119.4(7) . . ?
C4B Fe1B P2B 155.6(8) . . ?
C4B Fe1B P1B 149.1(7) . . ?
C4B Fe1B C5B 37.4(3) . . ?
C5B Fe1B P3B 90.7(6) . . ?
C5B Fe1B P2B 119.5(7) . . ?
C5B Fe1B P1B 172.1(8) . . ?
P4B P5B P1B 102.2(8) . . ?
P5B P4B Ga2 104.4(15) . . ?
P5B P4B P3B 102.8(7) . . ?
P3B P4B Ga2 101.1(9) . . ?
P4B P3B Fe1B 108.3(7) . . ?
P2B P3B Fe1B 63.7(3) . . ?
P2B P3B P4B 104.3(8) . . ?
P3B P2B Fe1B 62.3(3) . . ?
P1B P2B Fe1B 64.1(3) . . ?
P1B P2B P3B 98.9(6) . . ?
P5B P1B Fe1B 99.2(9) . . ?
P2B P1B Fe1B 62.7(3) . . ?
P2B P1B P5B 107.8(8) . . ?
P3C Fe1C P2C 53.8(2) . . ?
P3C Fe1C P1C 87.5(3) . . ?
P2C Fe1C P1C 53.5(2) . . ?
Si1C Fe1C P3C 74.3(4) . . ?
Si1C Fe1C P2C 112.2(3) . . ?
Si1C Fe1C P1C 87.9(4) . . ?
Si1C Fe1C C2C 116.8(8) . . ?
C1C Fe1C P3C 130.6(7) . . ?
C1C Fe1C P2C 88.3(8) . . ?
C1C Fe1C P1C 93.7(8) . . ?
C1C Fe1C Si1C 155.0(8) . . ?
C1C Fe1C C2C 38.3(6) . . ?
C1C Fe1C C3C 65.3(8) . . ?
C2C Fe1C P3C 168.9(8) . . ?
C2C Fe1C P2C 118.3(6) . . ?
C2C Fe1C P1C 93.1(8) . . ?
C3C Fe1C P3C 146.5(7) . . ?
C3C Fe1C P2C 153.6(8) . . ?
C3C Fe1C P1C 123.7(7) . . ?
C3C Fe1C Si1C 93.2(9) . . ?
C3C Fe1C C2C 38.1(6) . . ?
C4C Fe1C P3C 112.4(7) . . ?
C4C Fe1C P2C 132.1(7) . . ?
C4C Fe1C P1C 158.6(7) . . ?
C4C Fe1C Si1C 104.5(8) . . ?
C4C Fe1C C1C 67.7(8) . . ?
C4C Fe1C C2C 65.9(8) . . ?
C4C Fe1C C3C 39.9(6) . . ?
C5C Fe1C P3C 104.9(7) . . ?
C5C Fe1C P2C 93.5(7) . . ?
C5C Fe1C P1C 127.7(7) . . ?
C5C Fe1C Si1C 144.3(7) . . ?
C5C Fe1C C1C 40.3(6) . . ?
C5C Fe1C C2C 66.1(8) . . ?
C5C Fe1C C3C 67.5(7) . . ?
C5C Fe1C C4C 41.7(5) . . ?
P4C P5C Ga2 102.5(4) . . ?
P4C P5C P1C 101.8(4) . . ?
P1C P5C Ga2 105.6(3) . . ?
P5C P4C P3C 103.1(4) . . ?
P5C P4C Si1C 85.9(4) . . ?
P3C P4C Si1C 73.4(4) . . ?
Fe1C P3C Si1C 50.2(3) . . ?
P4C P3C Fe1C 97.9(4) . . ?
P4C P3C Si1C 54.1(3) . . ?
P2C P3C Fe1C 63.8(3) . . ?
P2C P3C P4C 108.0(4) . . ?
P2C P3C Si1C 101.2(4) . . ?
P3C P2C Fe1C 62.4(3) . . ?
P3C P2C P1C 99.6(4) . . ?
P1C P2C Fe1C 63.4(3) . . ?
P5C P1C Fe1C 106.0(4) . . ?
P2C P1C Fe1C 63.0(3) . . ?
P2C P1C P5C 102.2(4) . . ?
P8 Fe2 P9 54.85(10) . . ?
P8 Fe2 P10 86.57(9) . . ?
P9 Fe2 P10 53.13(11) . . ?
Si2 Fe2 P8 88.50(10) . . ?
Si2 Fe2 P9 110.28(11) . . ?
Si2 Fe2 P10 70.08(11) . . ?
C1 Fe2 P8 91.4(3) . . ?
C1 Fe2 P9 94.5(3) . . ?
C1 Fe2 P10 140.6(3) . . ?
C1 Fe2 Si2 149.2(3) . . ?
C2 Fe2 P8 117.2(3) . . ?
C2 Fe2 P9 87.4(3) . . ?
C2 Fe2 P10 110.2(3) . . ?
C2 Fe2 Si2 154.3(3) . . ?
C2 Fe2 C1 38.4(2) . . ?
C2 Fe2 C5 65.0(3) . . ?
C3 Fe2 P8 155.8(4) . . ?
C3 Fe2 P9 117.1(3) . . ?
C3 Fe2 P10 106.6(4) . . ?
C3 Fe2 Si2 114.9(4) . . ?
C3 Fe2 C1 65.5(3) . . ?
C3 Fe2 C2 39.5(3) . . ?
C3 Fe2 C4 40.2(3) . . ?
C3 Fe2 C5 66.3(4) . . ?
C4 Fe2 P8 137.3(3) . . ?
C4 Fe2 P9 153.6(4) . . ?
C4 Fe2 P10 134.3(3) . . ?
C4 Fe2 Si2 94.6(4) . . ?
C4 Fe2 C1 65.5(3) . . ?
C4 Fe2 C2 66.3(4) . . ?
C4 Fe2 C5 39.4(3) . . ?
C5 Fe2 P8 100.4(3) . . ?
C5 Fe2 P9 130.0(3) . . ?
C5 Fe2 P10 172.8(3) . . ?
C5 Fe2 Si2 111.6(3) . . ?
C5 Fe2 C1 38.38(19) . . ?
P7 P6 P10 101.60(13) . . ?
P7 P6 Si2 90.81(18) . . ?
Si2 P6 P10 71.10(13) . . ?
P6 P7 Ga2 99.7(2) . . ?
P6 P7 P8 101.62(13) . . ?
P8 P7 Ga2 103.01(13) . . ?
P7 P8 Fe2 110.51(12) . . ?
P9 P8 Fe2 62.92(10) . . ?
P9 P8 P7 102.92(14) . . ?
P8 P9 Fe2 62.23(10) . . ?
P10 P9 Fe2 64.91(11) . . ?
P10 P9 P8 98.77(13) . . ?
Fe2 P10 Si2 51.76(8) . . ?
P6 P10 Fe2 96.71(15) . . ?
P6 P10 Si2 53.16(15) . . ?
P9 P10 Fe2 61.96(10) . . ?
P9 P10 P6 107.76(14) . . ?
P9 P10 Si2 102.53(14) . . ?
Fe1C Si1C P4C 101.2(4) . . ?
Fe1C Si1C P3C 55.5(3) . . ?
Fe1C Si1C C15C 141.6(12) . . ?
P4C Si1C P3C 52.5(3) . . ?
P4C Si1C C15C 116.1(11) . . ?
N1C Si1C Fe1C 130.6(9) . . ?
N1C Si1C P4C 118.5(10) . . ?
N1C Si1C P3C 170.9(9) . . ?
N1C Si1C C15C 35.1(4) . . ?
N2C Si1C Fe1C 129.9(9) . . ?
N2C Si1C P4C 103.2(9) . . ?
N2C Si1C P3C 111.9(8) . . ?
N2C Si1C N1C 70.2(5) . . ?
N2C Si1C C15C 35.1(4) . . ?
C15C Si1C P3C 146.4(7) . . ?
C11C N1C Si1C 141.8(14) . . ?
C15C N1C Si1C 90.8(8) . . ?
C15C N1C C11C 126.5(15) . . ?
C15C N2C Si1C 91.8(8) . . ?
C15C N2C C22C 131.5(16) . . ?
C22C N2C Si1C 133.3(14) . . ?
N1C C11C C12C 120(2) . . ?
N1C C11C C13C 106.6(18) . . ?
N1C C11C C14C 107.4(17) . . ?
C12C C11C C13C 99.1(18) . . ?
C12C C11C C14C 115(2) . . ?
C14C C11C C13C 106.6(18) . . ?
C11C C12C H12A 109.5 . . ?
C11C C12C H12B 109.5 . . ?
C11C C12C H12C 109.5 . . ?
H12A C12C H12B 109.5 . . ?
H12A C12C H12C 109.5 . . ?
H12B C12C H12C 109.5 . . ?
C11C C13C H13A 109.5 . . ?
C11C C13C H13B 109.5 . . ?
C11C C13C H13C 109.5 . . ?
H13A C13C H13B 109.5 . . ?
H13A C13C H13C 109.5 . . ?
H13B C13C H13C 109.5 . . ?
C11C C14C H14A 109.5 . . ?
C11C C14C H14B 109.5 . . ?
C11C C14C H14C 109.5 . . ?
H14A C14C H14B 109.5 . . ?
H14A C14C H14C 109.5 . . ?
H14B C14C H14C 109.5 . . ?
N1C C15C Si1C 54.2(6) . . ?
N1C C15C N2C 107.3(9) . . ?
N1C C15C C16C 129(2) . . ?
N2C C15C Si1C 53.1(6) . . ?
N2C C15C C16C 123(2) . . ?
C16C C15C Si1C 176(2) . . ?
C17C C16C C15C 121(2) . . ?
C21C C16C C15C 119(2) . . ?
C21C C16C C17C 119.0(17) . . ?
C16C C17C H17C 119.6 . . ?
C18C C17C C16C 120.8(19) . . ?
C18C C17C H17C 119.6 . . ?
C17C C18C H18C 120.8 . . ?
C17C C18C C19C 118(2) . . ?
C19C C18C H18C 120.8 . . ?
C18C C19C H19C 119.0 . . ?
C20C C19C C18C 122(2) . . ?
C20C C19C H19C 119.0 . . ?
C19C C20C H20C 120.7 . . ?
C19C C20C C21C 119(2) . . ?
C21C C20C H20C 120.7 . . ?
C16C C21C C20C 119.4(19) . . ?
C16C C21C H21C 120.3 . . ?
C20C C21C H21C 120.3 . . ?
N2C C22C C23C 110.8(18) . . ?
N2C C22C C24C 110.1(18) . . ?
N2C C22C C25C 110(2) . . ?
C23C C22C C24C 109(2) . . ?
C23C C22C C25C 108.0(19) . . ?
C25C C22C C24C 109.3(19) . . ?
C22C C23C H23A 109.5 . . ?
C22C C23C H23B 109.5 . . ?
C22C C23C H23C 109.5 . . ?
H23A C23C H23B 109.5 . . ?
H23A C23C H23C 109.5 . . ?
H23B C23C H23C 109.5 . . ?
C22C C24C H24A 109.5 . . ?
C22C C24C H24B 109.5 . . ?
C22C C24C H24C 109.5 . . ?
H24A C24C H24B 109.5 . . ?
H24A C24C H24C 109.5 . . ?
H24B C24C H24C 109.5 . . ?
C22C C25C H25A 109.5 . . ?
C22C C25C H25B 109.5 . . ?
C22C C25C H25C 109.5 . . ?
H25A C25C H25B 109.5 . . ?
H25A C25C H25C 109.5 . . ?
H25B C25C H25C 109.5 . . ?
Fe2 Si2 P6 104.36(13) . . ?
Fe2 Si2 P10 58.15(9) . . ?
Fe2 Si2 C15 139.6(3) . . ?
P6 Si2 P10 55.75(10) . . ?
P6 Si2 C15 115.8(3) . . ?
N5 Si2 Fe2 129.3(2) . . ?
N5 Si2 P6 106.5(2) . . ?
N5 Si2 P10 112.0(2) . . ?
N5 Si2 C15 35.0(2) . . ?
N6 Si2 Fe2 128.1(2) . . ?
N6 Si2 P6 115.2(2) . . ?
N6 Si2 P10 171.0(2) . . ?
N6 Si2 N5 69.9(3) . . ?
N6 Si2 C15 34.9(2) . . ?
C15 Si2 P10 146.2(2) . . ?
C11 N5 Si2 138.0(5) . . ?
C15 N5 Si2 91.1(4) . . ?
C15 N5 C11 125.8(6) . . ?
C15 N6 Si2 91.5(5) . . ?
C15 N6 C22 129.5(6) . . ?
C22 N6 Si2 139.0(5) . . ?
N5 C11 C13 107.2(7) . . ?
N5 C11 C14 108.9(7) . . ?
C12 C11 N5 114.4(7) . . ?
C12 C11 C13 106.5(8) . . ?
C12 C11 C14 114.2(8) . . ?
C14 C11 C13 105.0(7) . . ?
C11 C12 H12D 109.5 . . ?
C11 C12 H12E 109.5 . . ?
C11 C12 H12F 109.5 . . ?
H12D C12 H12E 109.5 . . ?
H12D C12 H12F 109.5 . . ?
H12E C12 H12F 109.5 . . ?
C11 C13 H13D 109.5 . . ?
C11 C13 H13E 109.5 . . ?
C11 C13 H13F 109.5 . . ?
H13D C13 H13E 109.5 . . ?
H13D C13 H13F 109.5 . . ?
H13E C13 H13F 109.5 . . ?
C11 C14 H14D 109.5 . . ?
C11 C14 H14E 109.5 . . ?
C11 C14 H14F 109.5 . . ?
H14D C14 H14E 109.5 . . ?
H14D C14 H14F 109.5 . . ?
H14E C14 H14F 109.5 . . ?
N5 C15 Si2 53.9(3) . . ?
N5 C15 C16 126.4(7) . . ?
N6 C15 Si2 53.6(3) . . ?
N6 C15 N5 107.5(6) . . ?
N6 C15 C16 125.9(7) . . ?
C16 C15 Si2 175.6(6) . . ?
C17 C16 C15 117.6(7) . . ?
C21 C16 C15 121.7(7) . . ?
C21 C16 C17 120.6(7) . . ?
C16 C17 H17 120.1 . . ?
C18 C17 C16 119.8(8) . . ?
C18 C17 H17 120.1 . . ?
C17 C18 H18 120.7 . . ?
C17 C18 C19 118.5(8) . . ?
C19 C18 H18 120.7 . . ?
C18 C19 H19 118.7 . . ?
C20 C19 C18 122.6(8) . . ?
C20 C19 H19 118.7 . . ?
C19 C20 H20 120.5 . . ?
C19 C20 C21 119.1(8) . . ?
C21 C20 H20 120.5 . . ?
C16 C21 C20 119.3(8) . . ?
C16 C21 H21 120.4 . . ?
C20 C21 H21 120.4 . . ?
N6 C22 C23 106.6(6) . . ?
N6 C22 C24 112.6(6) . . ?
N6 C22 C25 108.9(7) . . ?
C23 C22 C24 108.5(7) . . ?
C23 C22 C25 109.4(7) . . ?
C25 C22 C24 110.7(7) . . ?
C22 C23 H23D 109.5 . . ?
C22 C23 H23E 109.5 . . ?
C22 C23 H23F 109.5 . . ?
H23D C23 H23E 109.5 . . ?
H23D C23 H23F 109.5 . . ?
H23E C23 H23F 109.5 . . ?
C22 C24 H24D 109.5 . . ?
C22 C24 H24E 109.5 . . ?
C22 C24 H24F 109.5 . . ?
H24D C24 H24E 109.5 . . ?
H24D C24 H24F 109.5 . . ?
H24E C24 H24F 109.5 . . ?
C22 C25 H25D 109.5 . . ?
C22 C25 H25E 109.5 . . ?
C22 C25 H25F 109.5 . . ?
H25D C25 H25E 109.5 . . ?
H25D C25 H25F 109.5 . . ?
H25E C25 H25F 109.5 . . ?
C26 N7 Ga2 121.0(8) . . ?
C26B N7 Ga2 118.4(14) . . ?
C39 N7 Ga2 120.0(3) . . ?
C39 N7 C26 118.2(9) . . ?
C39 N7 C26B 121.5(14) . . ?
C41 N8 Ga2 119.7(3) . . ?
C41 N8 C43 120.0(7) . . ?
C41 N8 C43B 120.9(9) . . ?
C43 N8 Ga2 119.6(7) . . ?
C43B N8 Ga2 119.4(9) . . ?
C2 C1 Fe2 69.1(5) . . ?
C2 C1 C5 108.0 . . ?
C2 C1 C6 126.4(11) . . ?
C5 C1 Fe2 69.2(5) . . ?
C5 C1 C6 125.6(11) . . ?
C6 C1 Fe2 129.4(9) . . ?
C1 C2 Fe2 72.5(5) . . ?
C1 C2 C3 108.0 . . ?
C1 C2 C7 122.5(11) . . ?
C3 C2 Fe2 67.6(6) . . ?
C3 C2 C7 129.4(11) . . ?
C7 C2 Fe2 128.9(10) . . ?
C2 C3 Fe2 73.0(5) . . ?
C2 C3 C8 124.7(11) . . ?
C4 C3 Fe2 69.9(5) . . ?
C4 C3 C2 108.0 . . ?
C4 C3 C8 127.3(11) . . ?
C8 C3 Fe2 122.8(12) . . ?
C3 C4 Fe2 69.8(5) . . ?
C3 C4 C5 108.0 . . ?
C3 C4 C9 126.4(11) . . ?
C5 C4 Fe2 73.0(5) . . ?
C5 C4 C9 124.6(10) . . ?
C9 C4 Fe2 132.1(14) . . ?
C1 C5 Fe2 72.4(5) . . ?
C1 C5 C4 108.0 . . ?
C1 C5 C10 122.8(11) . . ?
C4 C5 Fe2 67.5(6) . . ?
C4 C5 C10 128.3(11) . . ?
C10 C5 Fe2 133.8(11) . . ?
C1 C6 H6A 109.5 . . ?
C1 C6 H6B 109.5 . . ?
C1 C6 H6C 109.5 . . ?
H6A C6 H6B 109.5 . . ?
H6A C6 H6C 109.5 . . ?
H6B C6 H6C 109.5 . . ?
C2 C7 H7A 109.5 . . ?
C2 C7 H7B 109.5 . . ?
C2 C7 H7C 109.5 . . ?
H7A C7 H7B 109.5 . . ?
H7A C7 H7C 109.5 . . ?
H7B C7 H7C 109.5 . . ?
C3 C8 H8A 109.5 . . ?
C3 C8 H8B 109.5 . . ?
C3 C8 H8C 109.5 . . ?
H8A C8 H8B 109.5 . . ?
H8A C8 H8C 109.5 . . ?
H8B C8 H8C 109.5 . . ?
C4 C9 H9A 109.5 . . ?
C4 C9 H9B 109.5 . . ?
C4 C9 H9C 109.5 . . ?
H9A C9 H9B 109.5 . . ?
H9A C9 H9C 109.5 . . ?
H9B C9 H9C 109.5 . . ?
C5 C10 H10A 109.5 . . ?
C5 C10 H10B 109.5 . . ?
C5 C10 H10C 109.5 . . ?
H10A C10 H10B 109.5 . . ?
H10A C10 H10C 109.5 . . ?
H10B C10 H10C 109.5 . . ?
C2B C1B Fe1B 62.0(6) . . ?
C2B C1B C6B 127.5(15) . . ?
C5B C1B Fe1B 77.0(7) . . ?
C5B C1B C2B 108.0 . . ?
C5B C1B C6B 124.4(15) . . ?
C6B C1B Fe1B 128.6(17) . . ?
C1B C2B Fe1B 76.7(7) . . ?
C1B C2B C3B 108.0 . . ?
C1B C2B C7B 123.1(13) . . ?
C3B C2B Fe1B 70.4(8) . . ?
C3B C2B C7B 128.8(13) . . ?
C7B C2B Fe1B 122.1(11) . . ?
C2B C3B Fe1B 66.5(8) . . ?
C2B C3B C4B 108.0 . . ?
C2B C3B C8B 123.4(12) . . ?
C4B C3B Fe1B 78.4(7) . . ?
C4B C3B C8B 128.0(12) . . ?
C8B C3B Fe1B 127.1(12) . . ?
C3B C4B Fe1B 61.8(6) . . ?
C3B C4B C9B 126.2(13) . . ?
C5B C4B Fe1B 74.4(7) . . ?
C5B C4B C3B 108.0 . . ?
C5B C4B C9B 125.2(13) . . ?
C9B C4B Fe1B 136.0(16) . . ?
C1B C5B Fe1B 65.1(7) . . ?
C1B C5B C4B 108.0 . . ?
C1B C5B C10B 124.0(14) . . ?
C4B C5B Fe1B 68.2(6) . . ?
C4B C5B C10B 127.9(14) . . ?
C10B C5B Fe1B 134.8(14) . . ?
C1B C6B H6BA 109.5 . . ?
C1B C6B H6BB 109.5 . . ?
C1B C6B H6BC 109.5 . . ?
H6BA C6B H6BB 109.5 . . ?
H6BA C6B H6BC 109.5 . . ?
H6BB C6B H6BC 109.5 . . ?
C2B C7B H7BA 109.5 . . ?
C2B C7B H7BB 109.5 . . ?
C2B C7B H7BC 109.5 . . ?
H7BA C7B H7BB 109.5 . . ?
H7BA C7B H7BC 109.5 . . ?
H7BB C7B H7BC 109.5 . . ?
C3B C8B H8BA 109.5 . . ?
C3B C8B H8BB 109.5 . . ?
C3B C8B H8BC 109.5 . . ?
H8BA C8B H8BB 109.5 . . ?
H8BA C8B H8BC 109.5 . . ?
H8BB C8B H8BC 109.5 . . ?
C4B C9B H9BA 109.5 . . ?
C4B C9B H9BB 109.5 . . ?
C4B C9B H9BC 109.5 . . ?
H9BA C9B H9BB 109.5 . . ?
H9BA C9B H9BC 109.5 . . ?
H9BB C9B H9BC 109.5 . . ?
C5B C10B H10D 109.5 . . ?
C5B C10B H10E 109.5 . . ?
C5B C10B H10F 109.5 . . ?
H10D C10B H10E 109.5 . . ?
H10D C10B H10F 109.5 . . ?
H10E C10B H10F 109.5 . . ?
C2C C1C Fe1C 74.3(13) . . ?
C2C C1C C6C 124.1(18) . . ?
C5C C1C Fe1C 64.9(11) . . ?
C5C C1C C2C 108.0 . . ?
C5C C1C C6C 126.4(19) . . ?
C6C C1C Fe1C 137(3) . . ?
C1C C2C Fe1C 67.5(12) . . ?
C1C C2C C7C 122.3(17) . . ?
C3C C2C Fe1C 68.4(11) . . ?
C3C C2C C1C 108.0 . . ?
C3C C2C C7C 129.7(17) . . ?
C7C C2C Fe1C 131(3) . . ?
C2C C3C Fe1C 73.5(12) . . ?
C2C C3C C8C 124.9(18) . . ?
C4C C3C Fe1C 64.9(11) . . ?
C4C C3C C2C 108.0 . . ?
C4C C3C C8C 126.2(18) . . ?
C8C C3C Fe1C 135(3) . . ?
C3C C4C Fe1C 75.2(13) . . ?
C3C C4C C5C 108.0 . . ?
C3C C4C C9C 125.5(18) . . ?
C5C C4C Fe1C 68.6(13) . . ?
C5C C4C C9C 126.0(18) . . ?
C9C C4C Fe1C 128(2) . . ?
C1C C5C Fe1C 74.8(13) . . ?
C1C C5C C4C 108.0 . . ?
C1C C5C C10C 125.8(17) . . ?
C4C C5C Fe1C 69.7(12) . . ?
C4C C5C C10C 126.0(17) . . ?
C10C C5C Fe1C 125(2) . . ?
C1C C6C H6CA 109.5 . . ?
C1C C6C H6CB 109.5 . . ?
C1C C6C H6CC 109.5 . . ?
H6CA C6C H6CB 109.5 . . ?
H6CA C6C H6CC 109.5 . . ?
H6CB C6C H6CC 109.5 . . ?
C2C C7C H7CA 109.5 . . ?
C2C C7C H7CB 109.5 . . ?
C2C C7C H7CC 109.5 . . ?
H7CA C7C H7CB 109.5 . . ?
H7CA C7C H7CC 109.5 . . ?
H7CB C7C H7CC 109.5 . . ?
C3C C8C H8CA 109.5 . . ?
C3C C8C H8CB 109.5 . . ?
C3C C8C H8CC 109.5 . . ?
H8CA C8C H8CB 109.5 . . ?
H8CA C8C H8CC 109.5 . . ?
H8CB C8C H8CC 109.5 . . ?
C4C C9C H9CA 109.5 . . ?
C4C C9C H9CB 109.5 . . ?
C4C C9C H9CC 109.5 . . ?
H9CA C9C H9CB 109.5 . . ?
H9CA C9C H9CC 109.5 . . ?
H9CB C9C H9CC 109.5 . . ?
C5C C10C H10G 109.5 . . ?
C5C C10C H10H 109.5 . . ?
C5C C10C H10I 109.5 . . ?
H10G C10C H10H 109.5 . . ?
H10G C10C H10I 109.5 . . ?
H10H C10C H10I 109.5 . . ?
N7 C26 C27 121.0(8) . . ?
C31 C26 N7 117.1(7) . . ?
C31 C26 C27 121.9(8) . . ?
C26 C27 C32 124.5(7) . . ?
C28 C27 C26 116.0(8) . . ?
C28 C27 C32 119.5(8) . . ?
C27 C28 H28 119.3 . . ?
C29 C28 C27 121.3(8) . . ?
C29 C28 H28 119.3 . . ?
C28 C29 H29 118.7 . . ?
C30 C29 C28 122.6(8) . . ?
C30 C29 H29 118.7 . . ?
C29 C30 H30 120.7 . . ?
C29 C30 C31 118.7(9) . . ?
C31 C30 H30 120.7 . . ?
C26 C31 C30 119.5(8) . . ?
C26 C31 C35 120.6(7) . . ?
C30 C31 C35 119.9(8) . . ?
C27 C32 H32 108.1 . . ?
C27 C32 C33 111.5(8) . . ?
C33 C32 H32 108.1 . . ?
C34 C32 C27 112.0(8) . . ?
C34 C32 H32 108.1 . . ?
C34 C32 C33 109.0(8) . . ?
C32 C33 H33A 109.5 . . ?
C32 C33 H33B 109.5 . . ?
C32 C33 H33C 109.5 . . ?
H33A C33 H33B 109.5 . . ?
H33A C33 H33C 109.5 . . ?
H33B C33 H33C 109.5 . . ?
C32 C34 H34A 109.5 . . ?
C32 C34 H34B 109.5 . . ?
C32 C34 H34C 109.5 . . ?
H34A C34 H34B 109.5 . . ?
H34A C34 H34C 109.5 . . ?
H34B C34 H34C 109.5 . . ?
C31 C35 H35 106.7 . . ?
C31 C35 C36 113.2(8) . . ?
C31 C35 C37 113.2(8) . . ?
C36 C35 H35 106.7 . . ?
C37 C35 H35 106.7 . . ?
C37 C35 C36 110.0(9) . . ?
C35 C36 H36A 109.5 . . ?
C35 C36 H36B 109.5 . . ?
C35 C36 H36C 109.5 . . ?
H36A C36 H36B 109.5 . . ?
H36A C36 H36C 109.5 . . ?
H36B C36 H36C 109.5 . . ?
C35 C37 H37A 109.5 . . ?
C35 C37 H37B 109.5 . . ?
C35 C37 H37C 109.5 . . ?
H37A C37 H37B 109.5 . . ?
H37A C37 H37C 109.5 . . ?
H37B C37 H37C 109.5 . . ?
C27B C26B N7 117.2(11) . . ?
C31B C26B N7 120.6(11) . . ?
C31B C26B C27B 121.9(12) . . ?
C26B C27B C32B 122.8(11) . . ?
C28B C27B C26B 116.3(12) . . ?
C28B C27B C32B 120.9(12) . . ?
C27B C28B H28B 119.4 . . ?
C29B C28B C27B 121.2(13) . . ?
C29B C28B H28B 119.4 . . ?
C28B C29B H29B 118.9 . . ?
C30B C29B C28B 122.2(13) . . ?
C30B C29B H29B 118.9 . . ?
C29B C30B H30B 120.4 . . ?
C29B C30B C31B 119.3(13) . . ?
C31B C30B H30B 120.4 . . ?
C26B C31B C30B 119.2(12) . . ?
C26B C31B C35B 123.5(11) . . ?
C30B C31B C35B 117.2(12) . . ?
C27B C32B H32B 108.5 . . ?
C27B C32B C33B 111.7(13) . . ?
C33B C32B H32B 108.5 . . ?
C34B C32B C27B 109.7(12) . . ?
C34B C32B H32B 108.5 . . ?
C34B C32B C33B 109.9(12) . . ?
C32B C33B H33D 109.5 . . ?
C32B C33B H33E 109.5 . . ?
C32B C33B H33F 109.5 . . ?
H33D C33B H33E 109.5 . . ?
H33D C33B H33F 109.5 . . ?
H33E C33B H33F 109.5 . . ?
C32B C34B H34D 109.5 . . ?
C32B C34B H34E 109.5 . . ?
C32B C34B H34F 109.5 . . ?
H34D C34B H34E 109.5 . . ?
H34D C34B H34F 109.5 . . ?
H34E C34B H34F 109.5 . . ?
C31B C35B H35B 107.4 . . ?
C31B C35B C36B 114.6(13) . . ?
C31B C35B C37B 111.7(14) . . ?
C36B C35B H35B 107.4 . . ?
C37B C35B H35B 107.4 . . ?
C37B C35B C36B 107.9(14) . . ?
C35B C36B H36D 109.5 . . ?
C35B C36B H36E 109.5 . . ?
C35B C36B H36F 109.5 . . ?
H36D C36B H36E 109.5 . . ?
H36D C36B H36F 109.5 . . ?
H36E C36B H36F 109.5 . . ?
C35B C37B H37D 109.5 . . ?
C35B C37B H37E 109.5 . . ?
C35B C37B H37F 109.5 . . ?
H37D C37B H37E 109.5 . . ?
H37D C37B H37F 109.5 . . ?
H37E C37B H37F 109.5 . . ?
H38A C38 H38B 109.5 . . ?
H38A C38 H38C 109.5 . . ?
H38B C38 H38C 109.5 . . ?
C39 C38 H38A 109.5 . . ?
C39 C38 H38B 109.5 . . ?
C39 C38 H38C 109.5 . . ?
N7 C39 C38 120.6(4) . . ?
N7 C39 C40 122.8(4) . . ?
C40 C39 C38 116.6(4) . . ?
C39 C40 H40 115.5 . . ?
C41 C40 C39 129.0(4) . . ?
C41 C40 H40 115.5 . . ?
N8 C41 C40 123.5(4) . . ?
N8 C41 C42 119.4(4) . . ?
C40 C41 C42 117.2(4) . . ?
C41 C42 H42A 109.5 . . ?
C41 C42 H42B 109.5 . . ?
C41 C42 H42C 109.5 . . ?
H42A C42 H42B 109.5 . . ?
H42A C42 H42C 109.5 . . ?
H42B C42 H42C 109.5 . . ?
C44 C43 N8 118.0(8) . . ?
C48 C43 N8 119.0(7) . . ?
C48 C43 C44 123.0(7) . . ?
C43 C44 C49 120.6(7) . . ?
C45 C44 C43 117.8(7) . . ?
C45 C44 C49 121.6(7) . . ?
C44 C45 H45 120.1 . . ?
C46 C45 C44 119.7(7) . . ?
C46 C45 H45 120.1 . . ?
C45 C46 H46 119.0 . . ?
C45 C46 C47 122.0(8) . . ?
C47 C46 H46 119.0 . . ?
C46 C47 H47 120.1 . . ?
C46 C47 C48 119.7(8) . . ?
C48 C47 H47 120.1 . . ?
C43 C48 C47 117.7(7) . . ?
C43 C48 C52 124.2(7) . . ?
C47 C48 C52 118.0(7) . . ?
C44 C49 H49 106.7 . . ?
C44 C49 C51 113.6(8) . . ?
C50 C49 C44 113.2(9) . . ?
C50 C49 H49 106.7 . . ?
C50 C49 C51 109.4(9) . . ?
C51 C49 H49 106.7 . . ?
C49 C50 H50A 109.5 . . ?
C49 C50 H50B 109.5 . . ?
C49 C50 H50C 109.5 . . ?
H50A C50 H50B 109.5 . . ?
H50A C50 H50C 109.5 . . ?
H50B C50 H50C 109.5 . . ?
C49 C51 H51A 109.5 . . ?
C49 C51 H51B 109.5 . . ?
C49 C51 H51C 109.5 . . ?
H51A C51 H51B 109.5 . . ?
H51A C51 H51C 109.5 . . ?
H51B C51 H51C 109.5 . . ?
C48 C52 H52 108.1 . . ?
C48 C52 C53 109.7(8) . . ?
C48 C52 C54 111.9(8) . . ?
C53 C52 H52 108.1 . . ?
C54 C52 H52 108.1 . . ?
C54 C52 C53 110.8(9) . . ?
C52 C53 H53A 109.5 . . ?
C52 C53 H53B 109.5 . . ?
C52 C53 H53C 109.5 . . ?
H53A C53 H53B 109.5 . . ?
H53A C53 H53C 109.5 . . ?
H53B C53 H53C 109.5 . . ?
C52 C54 H54A 109.5 . . ?
C52 C54 H54B 109.5 . . ?
C52 C54 H54C 109.5 . . ?
H54A C54 H54B 109.5 . . ?
H54A C54 H54C 109.5 . . ?
H54B C54 H54C 109.5 . . ?
C44B C43B N8 119.7(9) . . ?
C44B C43B C48B 120.0 . . ?
C48B C43B N8 120.3(9) . . ?
C43B C44B C49B 122.1(8) . . ?
C45B C44B C43B 120.0 . . ?
C45B C44B C49B 117.8(8) . . ?
C44B C45B H45B 120.0 . . ?
C44B C45B C46B 120.0 . . ?
C46B C45B H45B 120.0 . . ?
C45B C46B H46B 120.0 . . ?
C47B C46B C45B 120.0 . . ?
C47B C46B H46B 120.0 . . ?
C46B C47B H47B 120.0 . . ?
C46B C47B C48B 120.0 . . ?
C48B C47B H47B 120.0 . . ?
C43B C48B C52B 121.8(8) . . ?
C47B C48B C43B 120.0 . . ?
C47B C48B C52B 118.1(8) . . ?
C44B C49B H49B 106.5 . . ?
C44B C49B C51B 116.1(11) . . ?
C50B C49B C44B 111.7(13) . . ?
C50B C49B H49B 106.5 . . ?
C50B C49B C51B 108.9(13) . . ?
C51B C49B H49B 106.5 . . ?
C49B C50B H50D 109.5 . . ?
C49B C50B H50E 109.5 . . ?
C49B C50B H50F 109.5 . . ?
H50D C50B H50E 109.5 . . ?
H50D C50B H50F 109.5 . . ?
H50E C50B H50F 109.5 . . ?
C49B C51B H51D 109.5 . . ?
C49B C51B H51E 109.5 . . ?
C49B C51B H51F 109.5 . . ?
H51D C51B H51E 109.5 . . ?
H51D C51B H51F 109.5 . . ?
H51E C51B H51F 109.5 . . ?
C48B C52B H52B 107.5 . . ?
C48B C52B C53B 111.4(11) . . ?
C48B C52B C54B 114.7(11) . . ?
C53B C52B H52B 107.5 . . ?
C53B C52B C54B 107.8(13) . . ?
C54B C52B H52B 107.5 . . ?
C52B C53B H53D 109.5 . . ?
C52B C53B H53E 109.5 . . ?
C52B C53B H53F 109.5 . . ?
H53D C53B H53E 109.5 . . ?
H53D C53B H53F 109.5 . . ?
H53E C53B H53F 109.5 . . ?
C52B C54B H54D 109.5 . . ?
C52B C54B H54E 109.5 . . ?
C52B C54B H54F 109.5 . . ?
H54D C54B H54E 109.5 . . ?
H54D C54B H54F 109.5 . . ?
H54E C54B H54F 109.5 . . ?
C110 C109 H109 120.0 . . ?
C110 C109 C114 120.0 . . ?
C114 C109 H109 120.0 . . ?
C109 C110 H110 120.0 . . ?
C109 C110 C111 120.0 . . ?
C111 C110 H110 120.0 . . ?
C110 C111 H111 120.0 . . ?
C112 C111 C110 120.0 . . ?
C112 C111 H111 120.0 . . ?
C111 C112 H112 120.0 . . ?
C113 C112 C111 120.0 . . ?
C113 C112 H112 120.0 . . ?
C112 C113 H113 120.0 . . ?
C112 C113 C114 120.0 . . ?
C114 C113 H113 120.0 . . ?
C109 C114 H114 120.0 . . ?
C113 C114 C109 120.0 . . ?
C113 C114 H114 120.0 . . ?
C210 C209 H209 120.0 . . ?
C210 C209 C214 120.0 . . ?
C214 C209 H209 120.0 . . ?
C209 C210 H210 120.0 . . ?
C211 C210 C209 120.0 . . ?
C211 C210 H210 120.0 . . ?
C210 C211 H211 120.0 . . ?
C212 C211 C210 120.0 . . ?
C212 C211 H211 120.0 . . ?
C211 C212 H212 120.0 . . ?
C211 C212 C213 120.0 . . ?
C213 C212 H212 120.0 . . ?
C212 C213 H213 120.0 . . ?
C214 C213 C212 120.0 . . ?
C214 C213 H213 120.0 . . ?
C209 C214 H214 120.0 . . ?
C213 C214 C209 120.0 . . ?
C213 C214 H214 120.0 . . ?

loop_
_geom_bond_atom_site_label_1
_geom_bond_atom_site_label_2
_geom_bond_distance
_geom_bond_site_symmetry_2
_geom_bond_publ_flag
Ga1 Cl1 2.2108(11) . ?
Ga1 P1 2.3117(12) . ?
Ga1 N3 1.960(3) . ?
Ga1 N4 1.951(3) . ?
Fe1 P2 2.3211(13) . ?
Fe1 P3 2.3333(13) . ?
Fe1 P4 2.3996(13) . ?
Fe1 Si1 2.2081(14) . ?
Fe1 C55 2.122(5) . ?
Fe1 C56 2.089(4) . ?
Fe1 C57 2.106(4) . ?
Fe1 C58 2.107(4) . ?
Fe1 C59 2.113(4) . ?
P1 P2 2.2183(16) . ?
P1 P5 2.1868(16) . ?
P2 P3 2.1494(18) . ?
P3 P4 2.1113(17) . ?
P4 P5 2.3177(17) . ?
P4 Si1 2.6769(18) . ?
P5 Si1 2.2552(16) . ?
Si1 N1 1.868(4) . ?
Si1 N2 1.880(4) . ?
Si1 C69 2.323(5) . ?
N1 C69 1.336(6) . ?
N1 C76 1.498(5) . ?
N2 C65 1.482(6) . ?
N2 C69 1.331(5) . ?
N3 C80 1.450(5) . ?
N3 C93 1.337(5) . ?
N4 C95 1.335(5) . ?
N4 C97 1.448(5) . ?
C55 C56 1.415(7) . ?
C55 C59 1.437(7) . ?
C55 C60 1.482(7) . ?
C56 C57 1.409(6) . ?
C56 C61 1.513(6) . ?
C57 C58 1.417(6) . ?
C57 C62 1.491(7) . ?
C58 C59 1.424(7) . ?
C58 C63 1.512(6) . ?
C59 C64 1.497(7) . ?
C60 H60A 0.9800 . ?
C60 H60B 0.9800 . ?
C60 H60C 0.9800 . ?
C61 H61A 0.9800 . ?
C61 H61B 0.9800 . ?
C61 H61C 0.9800 . ?
C62 H62A 0.9800 . ?
C62 H62B 0.9800 . ?
C62 H62C 0.9800 . ?
C63 H63A 0.9800 . ?
C63 H63B 0.9800 . ?
C63 H63C 0.9800 . ?
C64 H64A 0.9800 . ?
C64 H64B 0.9800 . ?
C64 H64C 0.9800 . ?
C65 C66 1.538(7) . ?
C65 C67 1.522(7) . ?
C65 C68 1.523(6) . ?
C66 H66A 0.9800 . ?
C66 H66B 0.9800 . ?
C66 H66C 0.9800 . ?
C67 H67A 0.9800 . ?
C67 H67B 0.9800 . ?
C67 H67C 0.9800 . ?
C68 H68A 0.9800 . ?
C68 H68B 0.9800 . ?
C68 H68C 0.9800 . ?
C69 C70 1.498(6) . ?
C70 C71 1.387(6) . ?
C70 C75 1.387(7) . ?
C71 H71 0.9500 . ?
C71 C72 1.386(7) . ?
C72 H72 0.9500 . ?
C72 C73 1.368(8) . ?
C73 H73 0.9500 . ?
C73 C74 1.380(8) . ?
C74 H74 0.9500 . ?
C74 C75 1.384(7) . ?
C75 H75 0.9500 . ?
C76 C77 1.511(6) . ?
C76 C78 1.533(6) . ?
C76 C79 1.520(6) . ?
C77 H77A 0.9800 . ?
C77 H77B 0.9800 . ?
C77 H77C 0.9800 . ?
C78 H78A 0.9800 . ?
C78 H78B 0.9800 . ?
C78 H78C 0.9800 . ?
C79 H79A 0.9800 . ?
C79 H79B 0.9800 . ?
C79 H79C 0.9800 . ?
C80 C81 1.409(6) . ?
C80 C85 1.399(6) . ?
C81 C82 1.397(6) . ?
C81 C86 1.516(6) . ?
C82 H82 0.9500 . ?
C82 C83 1.375(7) . ?
C83 H83 0.9500 . ?
C83 C84 1.371(7) . ?
C84 H84 0.9500 . ?
C84 C85 1.400(6) . ?
C85 C89 1.521(6) . ?
C86 H86 1.0000 . ?
C86 C87 1.532(6) . ?
C86 C88 1.529(6) . ?
C87 H87A 0.9800 . ?
C87 H87B 0.9800 . ?
C87 H87C 0.9800 . ?
C88 H88A 0.9800 . ?
C88 H88B 0.9800 . ?
C88 H88C 0.9800 . ?
C89 H89 1.0000 . ?
C89 C90 1.529(7) . ?
C89 C91 1.529(7) . ?
C90 H90A 0.9800 . ?
C90 H90B 0.9800 . ?
C90 H90C 0.9800 . ?
C91 H91A 0.9800 . ?
C91 H91B 0.9800 . ?
C91 H91C 0.9800 . ?
C92 H92A 0.9800 . ?
C92 H92B 0.9800 . ?
C92 H92C 0.9800 . ?
C92 C93 1.505(6) . ?
C93 C94 1.395(6) . ?
C94 H94 0.9500 . ?
C94 C95 1.399(6) . ?
C95 C96 1.512(6) . ?
C96 H96A 0.9800 . ?
C96 H96B 0.9800 . ?
C96 H96C 0.9800 . ?
C97 C98 1.402(6) . ?
C97 C102 1.393(6) . ?
C98 C99 1.404(6) . ?
C98 C103 1.514(6) . ?
C99 H99 0.9500 . ?
C99 C100 1.370(7) . ?
C100 H100 0.9500 . ?
C100 C101 1.384(7) . ?
C101 H101 0.9500 . ?
C101 C102 1.388(7) . ?
C102 C106 1.522(6) . ?
C103 H103 1.0000 . ?
C103 C104 1.508(6) . ?
C103 C105 1.540(6) . ?
C104 H10J 0.9800 . ?
C104 H10K 0.9800 . ?
C104 H10L 0.9800 . ?
C105 H10M 0.9800 . ?
C105 H10N 0.9800 . ?
C105 H10O 0.9800 . ?
C106 H106 1.0000 . ?
C106 C107 1.512(7) . ?
C106 C108 1.533(7) . ?
C107 H10P 0.9800 . ?
C107 H10Q 0.9800 . ?
C107 H10R 0.9800 . ?
C108 H10S 0.9800 . ?
C108 H10T 0.9800 . ?
C108 H10U 0.9800 . ?
Ga2 P4B 2.44(3) . ?
Ga2 P5C 2.282(7) . ?
Ga2 P7 2.320(3) . ?
Ga2 Cl0B 2.2118(13) . ?
Ga2 N7 1.932(4) . ?
Ga2 N8 1.951(3) . ?
Fe1B P3B 2.319(9) . ?
Fe1B P2B 2.347(8) . ?
Fe1B P1B 2.375(9) . ?
Fe1B C1B 2.10(2) . ?
Fe1B C2B 1.902(18) . ?
Fe1B C3B 1.954(17) . ?
Fe1B C4B 2.17(2) . ?
Fe1B C5B 2.25(2) . ?
P5B P4B 2.176(9) . ?
P5B P1B 2.290(9) . ?
P4B P3B 2.226(9) . ?
P3B P2B 2.118(10) . ?
P2B P1B 2.114(9) . ?
Fe1C P3C 2.324(7) . ?
Fe1C P2C 2.354(7) . ?
Fe1C P1C 2.363(7) . ?
Fe1C Si1C 2.167(11) . ?
Fe1C C1C 2.12(4) . ?
Fe1C C2C 2.21(4) . ?
Fe1C C3C 2.14(3) . ?
Fe1C C4C 2.00(3) . ?
Fe1C C5C 1.99(3) . ?
P5C P4C 2.170(8) . ?
P5C P1C 2.263(8) . ?
P4C P3C 2.249(8) . ?
P4C Si1C 2.297(12) . ?
P3C P2C 2.118(8) . ?
P3C Si1C 2.716(13) . ?
P2C P1C 2.124(8) . ?
Fe2 P8 2.316(3) . ?
Fe2 P9 2.330(3) . ?
Fe2 P10 2.391(3) . ?
Fe2 Si2 2.211(3) . ?
Fe2 C1 2.180(11) . ?
Fe2 C2 2.136(14) . ?
Fe2 C3 2.065(17) . ?
Fe2 C4 2.066(18) . ?
Fe2 C5 2.138(13) . ?
P6 P7 2.173(3) . ?
P6 P10 2.312(3) . ?
P6 Si2 2.238(6) . ?
P7 P8 2.208(3) . ?
P8 P9 2.140(4) . ?
P9 P10 2.112(4) . ?
P10 Si2 2.646(4) . ?
Si1C N1C 1.880(11) . ?
Si1C N2C 1.856(11) . ?
Si1C C15C 2.319(10) . ?
N1C C11C 1.474(13) . ?
N1C C15C 1.333(12) . ?
N2C C15C 1.335(12) . ?
N2C C22C 1.501(13) . ?
C11C C12C 1.483(16) . ?
C11C C13C 1.602(15) . ?
C11C C14C 1.514(14) . ?
C12C H12A 0.9800 . ?
C12C H12B 0.9800 . ?
C12C H12C 0.9800 . ?
C13C H13A 0.9800 . ?
C13C H13B 0.9800 . ?
C13C H13C 0.9800 . ?
C14C H14A 0.9800 . ?
C14C H14B 0.9800 . ?
C14C H14C 0.9800 . ?
C15C C16C 1.493(11) . ?
C16C C17C 1.410(12) . ?
C16C C21C 1.370(12) . ?
C17C H17C 0.9500 . ?
C17C C18C 1.379(12) . ?
C18C H18C 0.9500 . ?
C18C C19C 1.379(15) . ?
C19C H19C 0.9500 . ?
C19C C20C 1.375(15) . ?
C20C H20C 0.9500 . ?
C20C C21C 1.401(14) . ?
C21C H21C 0.9500 . ?
C22C C23C 1.514(13) . ?
C22C C24C 1.518(14) . ?
C22C C25C 1.516(14) . ?
C23C H23A 0.9800 . ?
C23C H23B 0.9800 . ?
C23C H23C 0.9800 . ?
C24C H24A 0.9800 . ?
C24C H24B 0.9800 . ?
C24C H24C 0.9800 . ?
C25C H25A 0.9800 . ?
C25C H25B 0.9800 . ?
C25C H25C 0.9800 . ?
Si2 N5 1.876(6) . ?
Si2 N6 1.868(6) . ?
Si2 C15 2.321(6) . ?
N5 C11 1.481(10) . ?
N5 C15 1.332(8) . ?
N6 C15 1.329(8) . ?
N6 C22 1.501(10) . ?
C11 C12 1.477(13) . ?
C11 C13 1.597(12) . ?
C11 C14 1.507(11) . ?
C12 H12D 0.9800 . ?
C12 H12E 0.9800 . ?
C12 H12F 0.9800 . ?
C13 H13D 0.9800 . ?
C13 H13E 0.9800 . ?
C13 H13F 0.9800 . ?
C14 H14D 0.9800 . ?
C14 H14E 0.9800 . ?
C14 H14F 0.9800 . ?
C15 C16 1.492(8) . ?
C16 C17 1.410(9) . ?
C16 C21 1.367(9) . ?
C17 H17 0.9500 . ?
C17 C18 1.376(9) . ?
C18 H18 0.9500 . ?
C18 C19 1.377(11) . ?
C19 H19 0.9500 . ?
C19 C20 1.368(11) . ?
C20 H20 0.9500 . ?
C20 C21 1.401(10) . ?
C21 H21 0.9500 . ?
C22 C23 1.512(10) . ?
C22 C24 1.519(10) . ?
C22 C25 1.518(10) . ?
C23 H23D 0.9800 . ?
C23 H23E 0.9800 . ?
C23 H23F 0.9800 . ?
C24 H24D 0.9800 . ?
C24 H24E 0.9800 . ?
C24 H24F 0.9800 . ?
C25 H25D 0.9800 . ?
C25 H25E 0.9800 . ?
C25 H25F 0.9800 . ?
N7 C26 1.434(11) . ?
N7 C26B 1.477(17) . ?
N7 C39 1.336(5) . ?
N8 C41 1.322(5) . ?
N8 C43 1.479(10) . ?
N8 C43B 1.419(10) . ?
C1 C2 1.4200 . ?
C1 C5 1.4200 . ?
C1 C6 1.495(12) . ?
C2 C3 1.4200 . ?
C2 C7 1.519(13) . ?
C3 C4 1.4200 . ?
C3 C8 1.483(13) . ?
C4 C5 1.4200 . ?
C4 C9 1.528(11) . ?
C5 C10 1.486(13) . ?
C6 H6A 0.9800 . ?
C6 H6B 0.9800 . ?
C6 H6C 0.9800 . ?
C7 H7A 0.9800 . ?
C7 H7B 0.9800 . ?
C7 H7C 0.9800 . ?
C8 H8A 0.9800 . ?
C8 H8B 0.9800 . ?
C8 H8C 0.9800 . ?
C9 H9A 0.9800 . ?
C9 H9B 0.9800 . ?
C9 H9C 0.9800 . ?
C10 H10A 0.9800 . ?
C10 H10B 0.9800 . ?
C10 H10C 0.9800 . ?
C1B C2B 1.4200 . ?
C1B C5B 1.4200 . ?
C1B C6B 1.496(12) . ?
C2B C3B 1.4200 . ?
C2B C7B 1.515(14) . ?
C3B C4B 1.4200 . ?
C3B C8B 1.491(13) . ?
C4B C5B 1.4200 . ?
C4B C9B 1.529(12) . ?
C5B C10B 1.485(14) . ?
C6B H6BA 0.9800 . ?
C6B H6BB 0.9800 . ?
C6B H6BC 0.9800 . ?
C7B H7BA 0.9800 . ?
C7B H7BB 0.9800 . ?
C7B H7BC 0.9800 . ?
C8B H8BA 0.9800 . ?
C8B H8BB 0.9800 . ?
C8B H8BC 0.9800 . ?
C9B H9BA 0.9800 . ?
C9B H9BB 0.9800 . ?
C9B H9BC 0.9800 . ?
C10B H10D 0.9800 . ?
C10B H10E 0.9800 . ?
C10B H10F 0.9800 . ?
C1C C2C 1.4200 . ?
C1C C5C 1.4200 . ?
C1C C6C 1.498(13) . ?
C2C C3C 1.4200 . ?
C2C C7C 1.516(15) . ?
C3C C4C 1.4200 . ?
C3C C8C 1.490(14) . ?
C4C C5C 1.4200 . ?
C4C C9C 1.528(13) . ?
C5C C10C 1.487(14) . ?
C6C H6CA 0.9800 . ?
C6C H6CB 0.9800 . ?
C6C H6CC 0.9800 . ?
C7C H7CA 0.9800 . ?
C7C H7CB 0.9800 . ?
C7C H7CC 0.9800 . ?
C8C H8CA 0.9800 . ?
C8C H8CB 0.9800 . ?
C8C H8CC 0.9800 . ?
C9C H9CA 0.9800 . ?
C9C H9CB 0.9800 . ?
C9C H9CC 0.9800 . ?
C10C H10G 0.9800 . ?
C10C H10H 0.9800 . ?
C10C H10I 0.9800 . ?
C26 C27 1.435(9) . ?
C26 C31 1.389(9) . ?
C27 C28 1.394(10) . ?
C27 C32 1.514(10) . ?
C28 H28 0.9500 . ?
C28 C29 1.382(12) . ?
C29 H29 0.9500 . ?
C29 C30 1.359(12) . ?
C30 H30 0.9500 . ?
C30 C31 1.407(9) . ?
C31 C35 1.516(10) . ?
C32 H32 1.0000 . ?
C32 C33 1.537(9) . ?
C32 C34 1.513(10) . ?
C33 H33A 0.9800 . ?
C33 H33B 0.9800 . ?
C33 H33C 0.9800 . ?
C34 H34A 0.9800 . ?
C34 H34B 0.9800 . ?
C34 H34C 0.9800 . ?
C35 H35 1.0000 . ?
C35 C36 1.535(9) . ?
C35 C37 1.527(10) . ?
C36 H36A 0.9800 . ?
C36 H36B 0.9800 . ?
C36 H36C 0.9800 . ?
C37 H37A 0.9800 . ?
C37 H37B 0.9800 . ?
C37 H37C 0.9800 . ?
C26B C27B 1.435(11) . ?
C26B C31B 1.390(11) . ?
C27B C28B 1.396(11) . ?
C27B C32B 1.515(12) . ?
C28B H28B 0.9500 . ?
C28B C29B 1.383(14) . ?
C29B H29B 0.9500 . ?
C29B C30B 1.365(13) . ?
C30B H30B 0.9500 . ?
C30B C31B 1.402(11) . ?
C31B C35B 1.516(11) . ?
C32B H32B 1.0000 . ?
C32B C33B 1.537(11) . ?
C32B C34B 1.512(12) . ?
C33B H33D 0.9800 . ?
C33B H33E 0.9800 . ?
C33B H33F 0.9800 . ?
C34B H34D 0.9800 . ?
C34B H34E 0.9800 . ?
C34B H34F 0.9800 . ?
C35B H35B 1.0000 . ?
C35B C36B 1.540(11) . ?
C35B C37B 1.536(12) . ?
C36B H36D 0.9800 . ?
C36B H36E 0.9800 . ?
C36B H36F 0.9800 . ?
C37B H37D 0.9800 . ?
C37B H37E 0.9800 . ?
C37B H37F 0.9800 . ?
C38 H38A 0.9800 . ?
C38 H38B 0.9800 . ?
C38 H38C 0.9800 . ?
C38 C39 1.502(6) . ?
C39 C40 1.400(6) . ?
C40 H40 0.9500 . ?
C40 C41 1.394(6) . ?
C41 C42 1.520(6) . ?
C42 H42A 0.9800 . ?
C42 H42B 0.9800 . ?
C42 H42C 0.9800 . ?
C43 C44 1.400(7) . ?
C43 C48 1.395(7) . ?
C44 C45 1.399(8) . ?
C44 C49 1.522(9) . ?
C45 H45 0.9500 . ?
C45 C46 1.382(8) . ?
C46 H46 0.9500 . ?
C46 C47 1.385(8) . ?
C47 H47 0.9500 . ?
C47 C48 1.401(7) . ?
C48 C52 1.525(8) . ?
C49 H49 1.0000 . ?
C49 C50 1.516(10) . ?
C49 C51 1.528(9) . ?
C50 H50A 0.9800 . ?
C50 H50B 0.9800 . ?
C50 H50C 0.9800 . ?
C51 H51A 0.9800 . ?
C51 H51B 0.9800 . ?
C51 H51C 0.9800 . ?
C52 H52 1.0000 . ?
C52 C53 1.532(8) . ?
C52 C54 1.531(8) . ?
C53 H53A 0.9800 . ?
C53 H53B 0.9800 . ?
C53 H53C 0.9800 . ?
C54 H54A 0.9800 . ?
C54 H54B 0.9800 . ?
C54 H54C 0.9800 . ?
C43B C44B 1.3900 . ?
C43B C48B 1.3900 . ?
C44B C45B 1.3900 . ?
C44B C49B 1.523(10) . ?
C45B H45B 0.9500 . ?
C45B C46B 1.3900 . ?
C46B H46B 0.9500 . ?
C46B C47B 1.3900 . ?
C47B H47B 0.9500 . ?
C47B C48B 1.3900 . ?
C48B C52B 1.528(9) . ?
C49B H49B 1.0000 . ?
C49B C50B 1.518(11) . ?
C49B C51B 1.527(10) . ?
C50B H50D 0.9800 . ?
C50B H50E 0.9800 . ?
C50B H50F 0.9800 . ?
C51B H51D 0.9800 . ?
C51B H51E 0.9800 . ?
C51B H51F 0.9800 . ?
C52B H52B 1.0000 . ?
C52B C53B 1.531(9) . ?
C52B C54B 1.531(10) . ?
C53B H53D 0.9800 . ?
C53B H53E 0.9800 . ?
C53B H53F 0.9800 . ?
C54B H54D 0.9800 . ?
C54B H54E 0.9800 . ?
C54B H54F 0.9800 . ?
C109 H109 0.9500 . ?
C109 C110 1.3900 . ?
C109 C114 1.3900 . ?
C110 H110 0.9500 . ?
C110 C111 1.3900 . ?
C111 H111 0.9500 . ?
C111 C112 1.3900 . ?
C112 H112 0.9500 . ?
C112 C113 1.3900 . ?
C113 H113 0.9500 . ?
C113 C114 1.3900 . ?
C114 H114 0.9500 . ?
C209 H209 0.9500 . ?
C209 C210 1.3900 . ?
C209 C214 1.3900 . ?
C210 H210 0.9500 . ?
C210 C211 1.3900 . ?
C211 H211 0.9500 . ?
C211 C212 1.3900 . ?
C212 H212 0.9500 . ?
C212 C213 1.3900 . ?
C213 H213 0.9500 . ?
C213 C214 1.3900 . ?
C214 H214 0.9500 . ?

loop_
_geom_torsion_atom_site_label_1
_geom_torsion_atom_site_label_2
_geom_torsion_atom_site_label_3
_geom_torsion_atom_site_label_4
_geom_torsion
_geom_torsion_site_symmetry_1
_geom_torsion_site_symmetry_2
_geom_torsion_site_symmetry_3
_geom_torsion_site_symmetry_4
_geom_torsion_publ_flag
Ga1 N3 C80 C81 -83.1(4) . . . . ?
Ga1 N3 C80 C85 93.7(4) . . . . ?
Ga1 N3 C93 C92 -168.2(3) . . . . ?
Ga1 N3 C93 C94 11.5(6) . . . . ?
Ga1 N4 C95 C94 -15.6(5) . . . . ?
Ga1 N4 C95 C96 163.8(3) . . . . ?
Ga1 N4 C97 C98 -90.2(4) . . . . ?
Ga1 N4 C97 C102 87.7(4) . . . . ?
Fe1 Si1 N1 C69 -126.3(2) . . . . ?
Fe1 Si1 N1 C76 77.7(5) . . . . ?
Fe1 Si1 N2 C65 -53.4(5) . . . . ?
Fe1 Si1 N2 C69 124.1(2) . . . . ?
Fe1 C55 C56 C57 61.1(3) . . . . ?
Fe1 C55 C56 C61 -124.6(4) . . . . ?
Fe1 C55 C59 C58 -60.5(3) . . . . ?
Fe1 C55 C59 C64 127.2(5) . . . . ?
Fe1 C56 C57 C58 60.7(3) . . . . ?
Fe1 C56 C57 C62 -124.1(5) . . . . ?
Fe1 C57 C58 C59 60.4(3) . . . . ?
Fe1 C57 C58 C63 -128.0(5) . . . . ?
Fe1 C58 C59 C55 60.8(3) . . . . ?
Fe1 C58 C59 C64 -126.8(5) . . . . ?
P4 Si1 N1 C69 168.5(2) . . . . ?
P4 Si1 N1 C76 12.4(5) . . . . ?
P4 Si1 N2 C65 83.6(9) . . . . ?
P4 Si1 N2 C69 -98.8(7) . . . . ?
P5 Si1 N1 C69 110.4(2) . . . . ?
P5 Si1 N1 C76 -45.7(4) . . . . ?
P5 Si1 N2 C65 84.9(4) . . . . ?
P5 Si1 N2 C69 -97.5(3) . . . . ?
Si1 N1 C69 N2 0.9(3) . . . . ?
Si1 N1 C69 C70 179.1(4) . . . . ?
Si1 N1 C76 C77 -27.8(6) . . . . ?
Si1 N1 C76 C78 90.3(5) . . . . ?
Si1 N1 C76 C79 -147.1(4) . . . . ?
Si1 N2 C65 C66 -100.8(5) . . . . ?
Si1 N2 C65 C67 136.4(4) . . . . ?
Si1 N2 C65 C68 15.9(6) . . . . ?
Si1 N2 C69 N1 -0.9(3) . . . . ?
Si1 N2 C69 C70 -179.1(4) . . . . ?
N1 Si1 N2 C65 -176.9(5) . . . . ?
N1 Si1 N2 C69 0.6(2) . . . . ?
N1 C69 C70 C71 103.7(6) . . . . ?
N1 C69 C70 C75 -77.0(6) . . . . ?
N2 Si1 N1 C69 -0.6(2) . . . . ?
N2 Si1 N1 C76 -156.7(5) . . . . ?
N2 C69 C70 C71 -78.5(6) . . . . ?
N2 C69 C70 C75 100.8(6) . . . . ?
N3 C80 C81 C82 176.5(4) . . . . ?
N3 C80 C81 C86 -4.4(6) . . . . ?
N3 C80 C85 C84 -176.6(4) . . . . ?
N3 C80 C85 C89 1.7(6) . . . . ?
N3 C93 C94 C95 11.8(7) . . . . ?
N4 C97 C98 C99 178.0(4) . . . . ?
N4 C97 C98 C103 -3.3(6) . . . . ?
N4 C97 C102 C101 -178.1(4) . . . . ?
N4 C97 C102 C106 4.1(6) . . . . ?
C55 C56 C57 Fe1 -61.5(3) . . . . ?
C55 C56 C57 C58 -0.8(5) . . . . ?
C55 C56 C57 C62 174.4(4) . . . . ?
C56 C55 C59 Fe1 59.5(3) . . . . ?
C56 C55 C59 C58 -1.1(5) . . . . ?
C56 C55 C59 C64 -173.3(4) . . . . ?
C56 C57 C58 Fe1 -60.3(3) . . . . ?
C56 C57 C58 C59 0.1(5) . . . . ?
C56 C57 C58 C63 171.8(4) . . . . ?
C57 C58 C59 Fe1 -60.2(3) . . . . ?
C57 C58 C59 C55 0.6(5) . . . . ?
C57 C58 C59 C64 172.9(4) . . . . ?
C59 C55 C56 Fe1 -59.9(3) . . . . ?
C59 C55 C56 C57 1.2(5) . . . . ?
C59 C55 C56 C61 175.5(4) . . . . ?
C60 C55 C56 Fe1 127.1(5) . . . . ?
C60 C55 C56 C57 -171.8(4) . . . . ?
C60 C55 C56 C61 2.6(7) . . . . ?
C60 C55 C59 Fe1 -127.8(5) . . . . ?
C60 C55 C59 C58 171.7(5) . . . . ?
C60 C55 C59 C64 -0.6(8) . . . . ?
C61 C56 C57 Fe1 124.3(4) . . . . ?
C61 C56 C57 C58 -175.0(4) . . . . ?
C61 C56 C57 C62 0.2(7) . . . . ?
C62 C57 C58 Fe1 124.4(5) . . . . ?
C62 C57 C58 C59 -175.2(4) . . . . ?
C62 C57 C58 C63 -3.6(7) . . . . ?
C63 C58 C59 Fe1 128.1(4) . . . . ?
C63 C58 C59 C55 -171.1(4) . . . . ?
C63 C58 C59 C64 1.3(7) . . . . ?
C65 N2 C69 Si1 178.0(5) . . . . ?
C65 N2 C69 N1 177.1(4) . . . . ?
C65 N2 C69 C70 -1.1(7) . . . . ?
C69 Si1 N1 C76 -156.1(6) . . . . ?
C69 Si1 N2 C65 -177.6(6) . . . . ?
C69 N1 C76 C77 -177.4(4) . . . . ?
C69 N1 C76 C78 -59.3(6) . . . . ?
C69 N1 C76 C79 63.3(6) . . . . ?
C69 N2 C65 C66 82.3(6) . . . . ?
C69 N2 C65 C67 -40.4(6) . . . . ?
C69 N2 C65 C68 -161.0(4) . . . . ?
C69 C70 C71 C72 178.4(5) . . . . ?
C69 C70 C75 C74 -179.7(4) . . . . ?
C70 C71 C72 C73 0.6(8) . . . . ?
C71 C70 C75 C74 -0.4(7) . . . . ?
C71 C72 C73 C74 0.8(9) . . . . ?
C72 C73 C74 C75 -2.1(9) . . . . ?
C73 C74 C75 C70 1.8(8) . . . . ?
C75 C70 C71 C72 -0.9(7) . . . . ?
C76 N1 C69 Si1 159.9(5) . . . . ?
C76 N1 C69 N2 160.8(4) . . . . ?
C76 N1 C69 C70 -21.0(7) . . . . ?
C80 N3 C93 C92 5.0(6) . . . . ?
C80 N3 C93 C94 -175.4(4) . . . . ?
C80 C81 C82 C83 -0.1(7) . . . . ?
C80 C81 C86 C87 154.0(4) . . . . ?
C80 C81 C86 C88 -80.8(5) . . . . ?
C80 C85 C89 C90 -113.6(5) . . . . ?
C80 C85 C89 C91 123.4(5) . . . . ?
C81 C80 C85 C84 0.1(6) . . . . ?
C81 C80 C85 C89 178.4(4) . . . . ?
C81 C82 C83 C84 0.7(7) . . . . ?
C82 C81 C86 C87 -26.9(6) . . . . ?
C82 C81 C86 C88 98.3(5) . . . . ?
C82 C83 C84 C85 -0.9(8) . . . . ?
C83 C84 C85 C80 0.5(7) . . . . ?
C83 C84 C85 C89 -177.8(5) . . . . ?
C84 C85 C89 C90 64.6(5) . . . . ?
C84 C85 C89 C91 -58.3(6) . . . . ?
C85 C80 C81 C82 -0.3(6) . . . . ?
C85 C80 C81 C86 178.8(4) . . . . ?
C86 C81 C82 C83 -179.2(4) . . . . ?
C92 C93 C94 C95 -168.6(4) . . . . ?
C93 N3 C80 C81 103.8(5) . . . . ?
C93 N3 C80 C85 -79.4(5) . . . . ?
C93 C94 C95 N4 -9.4(7) . . . . ?
C93 C94 C95 C96 171.2(4) . . . . ?
C95 N4 C97 C98 86.6(5) . . . . ?
C95 N4 C97 C102 -95.4(5) . . . . ?
C97 N4 C95 C94 167.5(4) . . . . ?
C97 N4 C95 C96 -13.1(6) . . . . ?
C97 C98 C99 C100 0.0(7) . . . . ?
C97 C98 C103 C104 118.6(5) . . . . ?
C97 C98 C103 C105 -119.5(5) . . . . ?
C97 C102 C106 C107 -144.7(5) . . . . ?
C97 C102 C106 C108 91.2(5) . . . . ?
C98 C97 C102 C101 -0.2(7) . . . . ?
C98 C97 C102 C106 -178.0(4) . . . . ?
C98 C99 C100 C101 -0.1(9) . . . . ?
C99 C98 C103 C104 -62.8(5) . . . . ?
C99 C98 C103 C105 59.1(5) . . . . ?
C99 C100 C101 C102 0.1(10) . . . . ?
C100 C101 C102 C97 0.0(9) . . . . ?
C100 C101 C102 C106 177.9(5) . . . . ?
C101 C102 C106 C107 37.4(7) . . . . ?
C101 C102 C106 C108 -86.6(6) . . . . ?
C102 C97 C98 C99 0.1(6) . . . . ?
C102 C97 C98 C103 178.8(4) . . . . ?
C103 C98 C99 C100 -178.8(5) . . . . ?
Ga2 N7 C26 C27 -88.5(15) . . . . ?
Ga2 N7 C26 C31 89.7(14) . . . . ?
Ga2 N7 C26B C27B -89(2) . . . . ?
Ga2 N7 C26B C31B 86(3) . . . . ?
Ga2 N7 C39 C38 164.6(3) . . . . ?
Ga2 N7 C39 C40 -14.7(6) . . . . ?
Ga2 N8 C41 C40 13.4(6) . . . . ?
Ga2 N8 C41 C42 -167.1(3) . . . . ?
Ga2 N8 C43 C44 -90.6(9) . . . . ?
Ga2 N8 C43 C48 87.1(10) . . . . ?
Ga2 N8 C43B C44B -88.2(10) . . . . ?
Ga2 N8 C43B C48B 90.3(10) . . . . ?
Fe1B C1B C2B C3B 63.9(8) . . . . ?
Fe1B C1B C2B C7B -119.8(14) . . . . ?
Fe1B C1B C5B C4B -54.5(6) . . . . ?
Fe1B C1B C5B C10B 128.5(18) . . . . ?
Fe1B C2B C3B C4B 68.1(7) . . . . ?
Fe1B C2B C3B C8B -120.0(15) . . . . ?
Fe1B C3B C4B C5B 60.3(8) . . . . ?
Fe1B C3B C4B C9B -128(2) . . . . ?
Fe1B C4B C5B C1B 52.6(6) . . . . ?
Fe1B C4B C5B C10B -130.5(19) . . . . ?
Fe1C Si1C N1C C11C 67(3) . . . . ?
Fe1C Si1C N1C C15C -125(2) . . . . ?
Fe1C Si1C N2C C15C 126(2) . . . . ?
Fe1C Si1C N2C C22C -74(3) . . . . ?
Fe1C C1C C2C C3C 56.4(10) . . . . ?
Fe1C C1C C2C C7C -126(4) . . . . ?
Fe1C C1C C5C C4C -62.2(13) . . . . ?
Fe1C C1C C5C C10C 123(3) . . . . ?
Fe1C C2C C3C C4C 55.8(11) . . . . ?
Fe1C C2C C3C C8C -134(4) . . . . ?
Fe1C C3C C4C C5C 61.2(13) . . . . ?
Fe1C C3C C4C C9C -127(3) . . . . ?
Fe1C C4C C5C C1C 65.5(14) . . . . ?
Fe1C C4C C5C C10C -120(3) . . . . ?
P4C Si1C N1C C11C -72(3) . . . . ?
P4C Si1C N1C C15C 96(2) . . . . ?
P4C Si1C N2C C15C -117(2) . . . . ?
P4C Si1C N2C C22C 43(3) . . . . ?
P3C Si1C N2C C15C -171(2) . . . . ?
P3C Si1C N2C C22C -11(3) . . . . ?
Fe2 Si2 N5 C11 83.2(8) . . . . ?
Fe2 Si2 N5 C15 -123.2(5) . . . . ?
Fe2 Si2 N6 C15 124.6(5) . . . . ?
Fe2 Si2 N6 C22 -54.9(8) . . . . ?
Fe2 C1 C2 C3 58.4(6) . . . . ?
Fe2 C1 C2 C7 -125.4(13) . . . . ?
Fe2 C1 C5 C4 -58.4(6) . . . . ?
Fe2 C1 C5 C10 131.3(14) . . . . ?
Fe2 C2 C3 C4 61.5(5) . . . . ?
Fe2 C2 C3 C8 -118.5(16) . . . . ?
Fe2 C3 C4 C5 63.5(5) . . . . ?
Fe2 C3 C4 C9 -128.0(17) . . . . ?
Fe2 C4 C5 C1 61.4(5) . . . . ?
Fe2 C4 C5 C10 -128.9(13) . . . . ?
P6 Si2 N5 C11 -42.0(8) . . . . ?
P6 Si2 N5 C15 111.6(5) . . . . ?
P6 Si2 N6 C15 -99.5(5) . . . . ?
P6 Si2 N6 C22 81.0(8) . . . . ?
P10 Si2 N5 C11 17.1(8) . . . . ?
P10 Si2 N5 C15 170.7(5) . . . . ?
Si1C N1C C11C C12C -162(3) . . . . ?
Si1C N1C C11C C13C 86(3) . . . . ?
Si1C N1C C11C C14C -28(4) . . . . ?
Si1C N1C C15C N2C -1(3) . . . . ?
Si1C N1C C15C C16C -177(3) . . . . ?
Si1C N2C C15C N1C 1(3) . . . . ?
Si1C N2C C15C C16C 178(3) . . . . ?
Si1C N2C C22C C23C 23(3) . . . . ?
Si1C N2C C22C C24C 144(2) . . . . ?
Si1C N2C C22C C25C -96(3) . . . . ?
N1C Si1C N2C C15C -1(2) . . . . ?
N1C Si1C N2C C22C 159(3) . . . . ?
N1C C15C C16C C17C -100(6) . . . . ?
N1C C15C C16C C21C 95(6) . . . . ?
N2C Si1C N1C C11C -167(3) . . . . ?
N2C Si1C N1C C15C 1(2) . . . . ?
N2C C15C C16C C17C 85(6) . . . . ?
N2C C15C C16C C21C -80(5) . . . . ?
C11C N1C C15C Si1C 171(3) . . . . ?
C11C N1C C15C N2C 169(3) . . . . ?
C11C N1C C15C C16C -7(6) . . . . ?
C15C Si1C N1C C11C -168(4) . . . . ?
C15C Si1C N2C C22C 160(4) . . . . ?
C15C N1C C11C C12C 33(4) . . . . ?
C15C N1C C11C C13C -79(4) . . . . ?
C15C N1C C11C C14C 167(3) . . . . ?
C15C N2C C22C C23C 176(4) . . . . ?
C15C N2C C22C C24C -63(4) . . . . ?
C15C N2C C22C C25C 57(4) . . . . ?
C15C C16C C17C C18C -171(5) . . . . ?
C15C C16C C21C C20C -180(4) . . . . ?
C16C C17C C18C C19C -2(9) . . . . ?
C17C C16C C21C C20C 15(7) . . . . ?
C17C C18C C19C C20C 1(8) . . . . ?
C18C C19C C20C C21C 8(7) . . . . ?
C19C C20C C21C C16C -16(7) . . . . ?
C21C C16C C17C C18C -6(8) . . . . ?
C22C N2C C15C Si1C -161(4) . . . . ?
C22C N2C C15C N1C -159(3) . . . . ?
C22C N2C C15C C16C 17(6) . . . . ?
Si2 N5 C11 C12 -148.2(7) . . . . ?
Si2 N5 C11 C13 94.0(9) . . . . ?
Si2 N5 C11 C14 -19.1(11) . . . . ?
Si2 N5 C15 N6 -0.2(7) . . . . ?
Si2 N5 C15 C16 174.6(8) . . . . ?
Si2 N6 C15 N5 0.2(7) . . . . ?
Si2 N6 C15 C16 -174.6(8) . . . . ?
Si2 N6 C22 C23 11.6(10) . . . . ?
Si2 N6 C22 C24 130.5(7) . . . . ?
Si2 N6 C22 C25 -106.3(8) . . . . ?
N5 Si2 N6 C15 -0.2(5) . . . . ?
N5 Si2 N6 C22 -179.7(8) . . . . ?
N5 C15 C16 C17 -70.4(14) . . . . ?
N5 C15 C16 C21 105.4(13) . . . . ?
N6 Si2 N5 C11 -153.4(8) . . . . ?
N6 Si2 N5 C15 0.2(5) . . . . ?
N6 C15 C16 C17 103.5(13) . . . . ?
N6 C15 C16 C21 -80.7(14) . . . . ?
C11 N5 C15 Si2 158.4(8) . . . . ?
C11 N5 C15 N6 158.2(7) . . . . ?
C11 N5 C15 C16 -27.0(13) . . . . ?
C15 Si2 N5 C11 -153.6(10) . . . . ?
C15 Si2 N6 C22 -180(100) . . . . ?
C15 N5 C11 C12 65.1(11) . . . . ?
C15 N5 C11 C13 -52.7(11) . . . . ?
C15 N5 C11 C14 -165.8(8) . . . . ?
C15 N6 C22 C23 -167.8(8) . . . . ?
C15 N6 C22 C24 -48.9(11) . . . . ?
C15 N6 C22 C25 74.3(10) . . . . ?
C15 C16 C17 C18 178.6(11) . . . . ?
C15 C16 C21 C20 179.7(10) . . . . ?
C16 C17 C18 C19 1.3(18) . . . . ?
C17 C16 C21 C20 -4.6(18) . . . . ?
C17 C18 C19 C20 -3.4(16) . . . . ?
C18 C19 C20 C21 1.6(16) . . . . ?
C19 C20 C21 C16 2.5(16) . . . . ?
C21 C16 C17 C18 2.8(19) . . . . ?
C22 N6 C15 Si2 180(100) . . . . ?
C22 N6 C15 N5 179.8(7) . . . . ?
C22 N6 C15 C16 5.0(13) . . . . ?
N7 C26 C27 C28 179.2(13) . . . . ?
N7 C26 C27 C32 -2(2) . . . . ?
N7 C26 C31 C30 179.9(13) . . . . ?
N7 C26 C31 C35 1(2) . . . . ?
N7 C26B C27B C28B 175(2) . . . . ?
N7 C26B C27B C32B -6(3) . . . . ?
N7 C26B C31B C30B -177(2) . . . . ?
N7 C26B C31B C35B 6(4) . . . . ?
N7 C39 C40 C41 -10.3(7) . . . . ?
N8 C43 C44 C45 178.6(12) . . . . ?
N8 C43 C44 C49 0.7(13) . . . . ?
N8 C43 C48 C47 179.9(11) . . . . ?
N8 C43 C48 C52 -3.4(14) . . . . ?
N8 C43B C44B C45B 178.5(16) . . . . ?
N8 C43B C44B C49B -5.1(13) . . . . ?
N8 C43B C48B C47B -178.5(16) . . . . ?
N8 C43B C48B C52B 0.4(14) . . . . ?
C1 C2 C3 Fe2 -61.5(5) . . . . ?
C1 C2 C3 C4 0.0 . . . . ?
C1 C2 C3 C8 180.0(17) . . . . ?
C2 C1 C5 Fe2 58.4(6) . . . . ?
C2 C1 C5 C4 0.0 . . . . ?
C2 C1 C5 C10 -170.3(15) . . . . ?
C2 C3 C4 Fe2 -63.5(5) . . . . ?
C2 C3 C4 C5 0.0 . . . . ?
C2 C3 C4 C9 168(2) . . . . ?
C3 C4 C5 Fe2 -61.4(5) . . . . ?
C3 C4 C5 C1 0.0 . . . . ?
C3 C4 C5 C10 169.6(16) . . . . ?
C5 C1 C2 Fe2 -58.4(6) . . . . ?
C5 C1 C2 C3 0.0 . . . . ?
C5 C1 C2 C7 176.2(15) . . . . ?
C6 C1 C2 Fe2 124.3(12) . . . . ?
C6 C1 C2 C3 -177.3(15) . . . . ?
C6 C1 C2 C7 -1.1(17) . . . . ?
C6 C1 C5 Fe2 -124.3(12) . . . . ?
C6 C1 C5 C4 177.3(14) . . . . ?
C6 C1 C5 C10 7.0(19) . . . . ?
C7 C2 C3 Fe2 122.6(14) . . . . ?
C7 C2 C3 C4 -175.8(16) . . . . ?
C7 C2 C3 C8 4(2) . . . . ?
C8 C3 C4 Fe2 116.6(16) . . . . ?
C8 C3 C4 C5 -180.0(18) . . . . ?
C8 C3 C4 C9 -11(2) . . . . ?
C9 C4 C5 Fe2 129.8(18) . . . . ?
C9 C4 C5 C1 -168.8(19) . . . . ?
C9 C4 C5 C10 1(2) . . . . ?
C1B C2B C3B Fe1B -68.1(7) . . . . ?
C1B C2B C3B C4B 0.0 . . . . ?
C1B C2B C3B C8B 171.9(16) . . . . ?
C2B C1B C5B Fe1B 54.5(6) . . . . ?
C2B C1B C5B C4B 0.0 . . . . ?
C2B C1B C5B C10B -177.0(19) . . . . ?
C2B C3B C4B Fe1B -60.3(8) . . . . ?
C2B C3B C4B C5B 0.0 . . . . ?
C2B C3B C4B C9B 172(2) . . . . ?
C3B C4B C5B Fe1B -52.6(6) . . . . ?
C3B C4B C5B C1B 0.0 . . . . ?
C3B C4B C5B C10B 177(2) . . . . ?
C5B C1B C2B Fe1B -63.9(8) . . . . ?
C5B C1B C2B C3B 0.0 . . . . ?
C5B C1B C2B C7B 176.3(16) . . . . ?
C6B C1B C2B Fe1B 119(2) . . . . ?
C6B C1B C2B C3B -177(2) . . . . ?
C6B C1B C2B C7B -1(2) . . . . ?
C6B C1B C5B Fe1B -128(2) . . . . ?
C6B C1B C5B C4B 177(2) . . . . ?
C6B C1B C5B C10B 0(3) . . . . ?
C7B C2B C3B Fe1B 115.9(17) . . . . ?
C7B C2B C3B C4B -176.0(17) . . . . ?
C7B C2B C3B C8B -4(2) . . . . ?
C8B C3B C4B Fe1B 128.3(15) . . . . ?
C8B C3B C4B C5B -171.4(17) . . . . ?
C8B C3B C4B C9B 0(2) . . . . ?
C9B C4B C5B Fe1B 136(2) . . . . ?
C9B C4B C5B C1B -172(2) . . . . ?
C9B C4B C5B C10B 5(3) . . . . ?
C1C C2C C3C Fe1C -55.8(11) . . . . ?
C1C C2C C3C C4C 0.0 . . . . ?
C1C C2C C3C C8C 170(4) . . . . ?
C2C C1C C5C Fe1C 62.2(13) . . . . ?
C2C C1C C5C C4C 0.0 . . . . ?
C2C C1C C5C C10C -175(4) . . . . ?
C2C C3C C4C Fe1C -61.2(13) . . . . ?
C2C C3C C4C C5C 0.0 . . . . ?
C2C C3C C4C C9C 172(3) . . . . ?
C3C C4C C5C Fe1C -65.5(14) . . . . ?
C3C C4C C5C C1C 0.0 . . . . ?
C3C C4C C5C C10C 175(4) . . . . ?
C5C C1C C2C Fe1C -56.4(10) . . . . ?
C5C C1C C2C C3C 0.0 . . . . ?
C5C C1C C2C C7C 178(4) . . . . ?
C6C C1C C2C Fe1C 137(4) . . . . ?
C6C C1C C2C C3C -167(4) . . . . ?
C6C C1C C2C C7C 11(5) . . . . ?
C6C C1C C5C Fe1C -132(4) . . . . ?
C6C C1C C5C C4C 166(4) . . . . ?
C6C C1C C5C C10C -9(5) . . . . ?
C7C C2C C3C Fe1C 127(4) . . . . ?
C7C C2C C3C C4C -178(4) . . . . ?
C7C C2C C3C C8C -8(5) . . . . ?
C8C C3C C4C Fe1C 129(4) . . . . ?
C8C C3C C4C C5C -170(4) . . . . ?
C8C C3C C4C C9C 2(5) . . . . ?
C9C C4C C5C Fe1C 122(3) . . . . ?
C9C C4C C5C C1C -172(3) . . . . ?
C9C C4C C5C C10C 3(5) . . . . ?
C26 N7 C39 C38 -5.4(8) . . . . ?
C26 N7 C39 C40 175.3(6) . . . . ?
C26 C27 C28 C29 0.1(17) . . . . ?
C26 C27 C32 C33 116.8(13) . . . . ?
C26 C27 C32 C34 -120.8(13) . . . . ?
C26 C31 C35 C36 -147.1(13) . . . . ?
C26 C31 C35 C37 86.9(15) . . . . ?
C27 C26 C31 C30 -2(2) . . . . ?
C27 C26 C31 C35 179.3(13) . . . . ?
C27 C28 C29 C30 -0.3(17) . . . . ?
C28 C27 C32 C33 -64.5(12) . . . . ?
C28 C27 C32 C34 57.9(12) . . . . ?
C28 C29 C30 C31 -0.5(17) . . . . ?
C29 C30 C31 C26 1.6(18) . . . . ?
C29 C30 C31 C35 -179.6(10) . . . . ?
C30 C31 C35 C36 34.1(15) . . . . ?
C30 C31 C35 C37 -91.9(14) . . . . ?
C31 C26 C27 C28 1(2) . . . . ?
C31 C26 C27 C32 179.8(12) . . . . ?
C32 C27 C28 C29 -178.7(9) . . . . ?
C26B N7 C39 C38 -18.8(9) . . . . ?
C26B N7 C39 C40 161.9(7) . . . . ?
C26B C27B C28B C29B 1(3) . . . . ?
C26B C27B C32B C33B 121(2) . . . . ?
C26B C27B C32B C34B -116(2) . . . . ?
C26B C31B C35B C36B -134(2) . . . . ?
C26B C31B C35B C37B 103(3) . . . . ?
C27B C26B C31B C30B -3(4) . . . . ?
C27B C26B C31B C35B -180(2) . . . . ?
C27B C28B C29B C30B -1(3) . . . . ?
C28B C27B C32B C33B -59(2) . . . . ?
C28B C27B C32B C34B 63(2) . . . . ?
C28B C29B C30B C31B -1(3) . . . . ?
C29B C30B C31B C26B 3(3) . . . . ?
C29B C30B C31B C35B -179.8(17) . . . . ?
C30B C31B C35B C36B 49(2) . . . . ?
C30B C31B C35B C37B -74(2) . . . . ?
C31B C26B C27B C28B 1(4) . . . . ?
C31B C26B C27B C32B -180(2) . . . . ?
C32B C27B C28B C29B -178.3(16) . . . . ?
C38 C39 C40 C41 170.3(4) . . . . ?
C39 N7 C26 C27 81.4(16) . . . . ?
C39 N7 C26 C31 -100.4(14) . . . . ?
C39 N7 C26B C27B 95(2) . . . . ?
C39 N7 C26B C31B -91(3) . . . . ?
C39 C40 C41 N8 11.0(7) . . . . ?
C39 C40 C41 C42 -168.5(4) . . . . ?
C41 N8 C43 C44 98.7(9) . . . . ?
C41 N8 C43 C48 -83.7(10) . . . . ?
C41 N8 C43B C44B 91.9(10) . . . . ?
C41 N8 C43B C48B -89.7(11) . . . . ?
C43 N8 C41 C40 -175.9(6) . . . . ?
C43 N8 C41 C42 3.6(7) . . . . ?
C43 C44 C45 C46 1.1(12) . . . . ?
C43 C44 C49 C50 -78.3(13) . . . . ?
C43 C44 C49 C51 156.2(10) . . . . ?
C43 C48 C52 C53 -109.5(11) . . . . ?
C43 C48 C52 C54 127.1(11) . . . . ?
C44 C43 C48 C47 -2.6(12) . . . . ?
C44 C43 C48 C52 174.2(10) . . . . ?
C44 C45 C46 C47 -1.7(13) . . . . ?
C45 C44 C49 C50 103.8(14) . . . . ?
C45 C44 C49 C51 -21.7(14) . . . . ?
C45 C46 C47 C48 0.1(13) . . . . ?
C46 C47 C48 C43 2.0(12) . . . . ?
C46 C47 C48 C52 -175.0(9) . . . . ?
C47 C48 C52 C53 67.3(11) . . . . ?
C47 C48 C52 C54 -56.1(12) . . . . ?
C48 C43 C44 C45 1.1(12) . . . . ?
C48 C43 C44 C49 -176.9(11) . . . . ?
C49 C44 C45 C46 179.0(10) . . . . ?
C43B N8 C41 C40 -166.6(8) . . . . ?
C43B N8 C41 C42 12.9(9) . . . . ?
C43B C44B C45B C46B 0.0 . . . . ?
C43B C44B C49B C50B -91.0(17) . . . . ?
C43B C44B C49B C51B 143.2(12) . . . . ?
C43B C48B C52B C53B -115.7(13) . . . . ?
C43B C48B C52B C54B 121.4(14) . . . . ?
C44B C43B C48B C47B 0.0 . . . . ?
C44B C43B C48B C52B 178.9(13) . . . . ?
C44B C45B C46B C47B 0.0 . . . . ?
C45B C44B C49B C50B 85.4(18) . . . . ?
C45B C44B C49B C51B -40.3(17) . . . . ?
C45B C46B C47B C48B 0.0 . . . . ?
C46B C47B C48B C43B 0.0 . . . . ?
C46B C47B C48B C52B -178.9(12) . . . . ?
C47B C48B C52B C53B 63.2(15) . . . . ?
C47B C48B C52B C54B -59.7(16) . . . . ?
C48B C43B C44B C45B 0.0 . . . . ?
C48B C43B C44B C49B 176.4(13) . . . . ?
C49B C44B C45B C46B -176.5(13) . . . . ?
C109 C110 C111 C112 0.0 . . . . ?
C110 C109 C114 C113 0.0 . . . . ?
C110 C111 C112 C113 0.0 . . . . ?
C111 C112 C113 C114 0.0 . . . . ?
C112 C113 C114 C109 0.0 . . . . ?
C114 C109 C110 C111 0.0 . . . . ?
C209 C210 C211 C212 0.0 . . . . ?
C210 C209 C214 C213 0.0 . . . . ?
C210 C211 C212 C213 0.0 . . . . ?
C211 C212 C213 C214 0.0 . . . . ?
C212 C213 C214 C209 0.0 . . . . ?
C214 C209 C210 C211 0.0 . . . . ?
